data_4302459
loop_
_publ_author_name
'Nadeen H. Nsouli'
'Amal H. Ismail'
'Inga S. Helgadottir'
'Michael H. Dickman'
'Juan M. Clemente-Juan'
'Ulrich Kortz'

_publ_section_title
;
Copper-, Cobalt-, and Manganese-Containing 17-Tungsto-2-Germanates
;
_journal_name_full 'Inorganic Chemistry'
_journal_page_first 5884
_journal_page_last 5890
_journal_paper_doi 10.1021/ic900180x
_journal_volume 48
_journal_year 2009
_chemical_formula_sum 'Cu3 Ge2 H66 K12 O97 W17'
_chemical_formula_weight 5548.98
_chemical_name_systematic
;
 ?
;
_space_group_IT_number 2
_symmetry_cell_setting triclinic
_symmetry_space_group_name_Hall '-P 1'
_symmetry_space_group_name_H-M 'P -1'
_atom_sites_solution_primary direct
_atom_sites_solution_secondary difmap
_audit_creation_method SHELXL-97
_cell_angle_alpha 83.4747(12)
_cell_angle_beta 80.1672(14)
_cell_angle_gamma 73.8061(12)
_cell_formula_units_Z 4
_cell_length_a 12.6684(3)
_cell_length_b 20.7927(5)
_cell_length_c 33.4049(8)
_cell_measurement_reflns_used 9465
_cell_measurement_temperature 173(2)
_cell_measurement_theta_max 25.51
_cell_measurement_theta_min 2.61
_cell_volume 8305.7(3)
_computing_cell_refinement 'Bruker SMART'
_computing_data_collection 'Bruker SMART'
_computing_data_reduction 'Bruker SAINT'
_computing_molecular_graphics 'Bruker SHELXTL'
_computing_publication_material 'Bruker SHELXTL'
_computing_structure_refinement 'SHELXL-97 (Sheldrick, 1997)'
_computing_structure_solution 'SHELXS-97 (Sheldrick, 1990)'
_diffrn_ambient_temperature 173(2)
_diffrn_measured_fraction_theta_full 0.997
_diffrn_measured_fraction_theta_max 0.997
_diffrn_measurement_device_type 'CCD area detector'
_diffrn_measurement_method 'phi and omega scans'
_diffrn_radiation_monochromator graphite
_diffrn_radiation_source 'fine-focus sealed tube'
_diffrn_radiation_type MoK\a
_diffrn_radiation_wavelength 0.71073
_diffrn_reflns_av_R_equivalents 0.1429
_diffrn_reflns_av_sigmaI/netI 0.0801
_diffrn_reflns_limit_h_max 15
_diffrn_reflns_limit_h_min -15
_diffrn_reflns_limit_k_max 25
_diffrn_reflns_limit_k_min -25
_diffrn_reflns_limit_l_max 41
_diffrn_reflns_limit_l_min -41
_diffrn_reflns_number 286798
_diffrn_reflns_theta_full 26.43
_diffrn_reflns_theta_max 26.43
_diffrn_reflns_theta_min 1.73
_exptl_absorpt_coefficient_mu 25.635
_exptl_absorpt_correction_T_max 0.3984
_exptl_absorpt_correction_T_min 0.0953
_exptl_absorpt_correction_type multi-scan
_exptl_absorpt_process_details SADABS
_exptl_crystal_colour 'pale green'
_exptl_crystal_density_diffrn 4.438
_exptl_crystal_density_method 'not measured'
_exptl_crystal_description block
_exptl_crystal_F_000 9916
_exptl_crystal_size_max 0.34
_exptl_crystal_size_mid 0.08
_exptl_crystal_size_min 0.04
_refine_diff_density_max 3.838
_refine_diff_density_min -2.370
_refine_diff_density_rms 0.488
_refine_ls_extinction_method none
_refine_ls_goodness_of_fit_ref 1.009
_refine_ls_matrix_type full
_refine_ls_number_parameters 1316
_refine_ls_number_reflns 34036
_refine_ls_number_restraints 0
_refine_ls_restrained_S_all 1.009
_refine_ls_R_factor_all 0.0823
_refine_ls_R_factor_gt 0.0498
_refine_ls_shift/su_max 0.002
_refine_ls_shift/su_mean 0.000
_refine_ls_structure_factor_coef Fsqd
_refine_ls_weighting_details 'calc w=1/[\s^2^(Fo^2^)+(0.0800P)^2^+10.0000P] where P=(Fo^2^+2Fc^2^)/3'
_refine_ls_weighting_scheme calc
_refine_ls_wR_factor_gt 0.1270
_refine_ls_wR_factor_ref 0.1481
_reflns_number_gt 23998
_reflns_number_total 34036
_reflns_threshold_expression >2sigma(I)
_cod_data_source_file ic900180x_si_002_1.cif
_cod_data_source_block cuw
_cod_depositor_comments
;
The following automatic conversions were performed:
'_symmetry_cell_setting' value 'Triclinic' changed to 'triclinic'
according to '/home/saulius/struct/CIF-dictionaries/cif_core.dic'
dictionary named 'cif_core.dic' version 2.4.1 from 2010-06-29.

Automatic conversion script
Id: cif_fix_enum 1527 2010-12-29 10:47:43Z saulius 
;
_cod_original_formula_sum 'H66 Cu3 Ge2 K12 O97 W17'
_cod_database_code 4302459

loop_
_symmetry_equiv_pos_as_xyz
'x, y, z'
'-x, -y, -z'

loop_
_atom_site_label
_atom_site_type_symbol
_atom_site_fract_x
_atom_site_fract_y
_atom_site_fract_z
_atom_site_U_iso_or_equiv
_atom_site_adp_type
_atom_site_occupancy
_atom_site_symmetry_multiplicity
_atom_site_calc_flag
_atom_site_refinement_flags
_atom_site_disorder_assembly
_atom_site_disorder_group
W1 W 0.05971(7) 0.21598(4) 0.83784(2) 0.02616(18) Uani 1 1 d . . .
W2 W 0.13630(6) 0.31345(3) 0.75652(2) 0.02309(17) Uani 1 1 d . . .
W3 W 0.26667(7) 0.28504(4) 0.84100(2) 0.02674(18) Uani 1 1 d . . .
W4 W 0.54634(6) 0.20724(4) 0.78851(2) 0.02247(16) Uani 1 1 d . . .
W5 W 0.44703(7) 0.12011(4) 0.86993(2) 0.02393(17) Uani 1 1 d . . .
W6 W 0.59205(6) 0.04118(3) 0.78623(2) 0.02013(16) Uani 1 1 d . . .
W7 W 0.36600(6) -0.02951(3) 0.77733(2) 0.01747(15) Uani 1 1 d . . .
W8 W 0.21526(6) 0.04265(3) 0.86208(2) 0.02088(16) Uani 1 1 d . . .
W9 W 0.10962(6) 0.07286(4) 0.77442(2) 0.02068(16) Uani 1 1 d . . .
W10 W 0.56867(6) 0.29807(3) 0.61008(2) 0.01918(15) Uani 1 1 d . . .
W11 W 0.58083(6) 0.22690(4) 0.52329(2) 0.02136(16) Uani 1 1 d . . .
W12 W 0.62798(6) 0.13150(3) 0.60991(2) 0.02047(16) Uani 1 1 d . . .
W13 W 0.40537(6) 0.05586(3) 0.59962(2) 0.02046(16) Uani 1 1 d . . .
W14 W 0.34354(6) 0.15540(4) 0.51453(2) 0.02147(16) Uani 1 1 d . . .
W15 W 0.14901(6) 0.15243(4) 0.59524(2) 0.02123(16) Uani 1 1 d . . .
W16 W 0.14335(6) 0.32091(4) 0.54232(2) 0.02301(16) Uani 1 1 d . . .
W17 W 0.33834(6) 0.39262(3) 0.55277(2) 0.02175(16) Uani 1 1 d . . .
W18 W 0.25026(6) 0.72106(3) 0.64635(2) 0.01793(15) Uani 1 1 d . . .
W19 W 0.18312(6) 0.81804(3) 0.72583(2) 0.01747(15) Uani 1 1 d . . .
W20 W 0.44584(6) 0.78069(3) 0.67371(2) 0.01737(15) Uani 1 1 d . . .
W21 W 0.57433(5) 0.69996(3) 0.76409(2) 0.01638(14) Uani 1 1 d . . .
W22 W 0.59940(5) 0.53479(3) 0.77487(2) 0.01699(15) Uani 1 1 d . . .
W23 W 0.63890(5) 0.61220(3) 0.68086(2) 0.01730(15) Uani 1 1 d . . .
W24 W 0.41658(6) 0.54596(3) 0.65035(2) 0.01736(15) Uani 1 1 d . . .
W25 W 0.38265(6) 0.47240(3) 0.74588(2) 0.01700(15) Uani 1 1 d . . .
W26 W 0.16483(5) 0.57975(3) 0.70806(2) 0.01700(15) Uani 1 1 d . . .
W27 W 0.27270(5) 0.79168(3) 0.91901(2) 0.01717(15) Uani 1 1 d . . .
W28 W 0.11514(6) 0.72213(4) 0.99325(2) 0.01803(15) Uani 1 1 d . . .
W29 W 0.30929(5) 0.62542(3) 0.92794(2) 0.01651(14) Uani 1 1 d . . .
W30 W 0.09348(5) 0.55798(3) 0.90158(2) 0.01615(14) Uani 1 1 d . . .
W31 W -0.12422(5) 0.66166(3) 0.86426(2) 0.01624(14) Uani 1 1 d . . .
W32 W -0.11037(5) 0.65859(3) 0.96333(2) 0.01686(15) Uani 1 1 d . . .
W33 W -0.21577(6) 0.82856(3) 0.90830(2) 0.01813(15) Uani 1 1 d . . .
W34 W -0.02312(6) 0.89184(3) 0.93254(2) 0.01774(15) Uani 1 1 d . . .
Ge1 Ge 0.32135(14) 0.14819(8) 0.77704(5) 0.0167(4) Uani 1 1 d . . .
Ge2 Ge 0.34695(14) 0.23412(9) 0.60541(5) 0.0171(4) Uani 1 1 d . . .
Ge3 Ge 0.35810(14) 0.64848(8) 0.73842(5) 0.0144(4) Uani 1 1 d . . .
Ge4 Ge 0.06903(13) 0.73551(8) 0.88755(5) 0.0143(4) Uani 1 1 d . . .
Cu1 Cu 0.47828(17) 0.06613(10) 0.69345(6) 0.0193(4) Uani 1 1 d . . .
Cu2 Cu 0.23432(17) 0.16796(10) 0.68894(6) 0.0191(4) Uani 1 1 d . . .
Cu3 Cu 0.41981(17) 0.22791(10) 0.69575(6) 0.0179(4) Uani 1 1 d . . .
Cu4 Cu 0.29746(16) 0.72589(10) 0.82303(6) 0.0174(4) Uani 1 1 d . . .
Cu5 Cu 0.12199(16) 0.67337(10) 0.79866(6) 0.0170(4) Uani 1 1 d . . .
Cu6 Cu 0.32972(16) 0.56435(10) 0.83392(6) 0.0178(4) Uani 1 1 d . . .
O1T O -0.0683(11) 0.2272(7) 0.8660(4) 0.037(3) Uiso 1 1 d . . .
O1CU O 0.6044(12) -0.0402(8) 0.6622(5) 0.046(4) Uiso 1 1 d . . .
O2C O 0.2874(9) 0.3110(6) 0.7306(4) 0.022(3) Uiso 1 1 d . . .
O2T O 0.0649(11) 0.3932(7) 0.7395(4) 0.038(3) Uiso 1 1 d . . .
O3T O 0.2743(10) 0.3376(6) 0.8752(4) 0.030(3) Uiso 1 1 d . . .
O4C O 0.5177(9) 0.2189(6) 0.7374(4) 0.019(3) Uiso 1 1 d . . .
O4T O 0.6413(11) 0.2539(7) 0.7866(4) 0.032(3) Uiso 1 1 d . . .
O5T O 0.4658(11) 0.1123(7) 0.9197(4) 0.031(3) Uiso 1 1 d . . .
O6C O 0.5730(9) 0.0530(6) 0.7340(4) 0.018(3) Uiso 1 1 d . . .
O6CU O 0.3761(11) 0.4555(7) 0.8799(4) 0.032(3) Uiso 1 1 d . . .
O6T O 0.7177(10) -0.0192(6) 0.7852(4) 0.028(3) Uiso 1 1 d . . .
O7T O 0.4109(10) -0.1150(6) 0.7735(4) 0.023(3) Uiso 1 1 d . . .
O7C O 0.4072(9) 0.0030(6) 0.7272(4) 0.021(3) Uiso 1 1 d . . .
O8T O 0.1687(10) 0.0131(6) 0.9102(4) 0.030(3) Uiso 1 1 d . . .
O9C O 0.1565(9) 0.1081(6) 0.7252(4) 0.021(3) Uiso 1 1 d . . .
O9T O -0.0104(11) 0.0576(7) 0.7665(4) 0.033(3) Uiso 1 1 d . . .
O10C O 0.4933(10) 0.2904(6) 0.6600(4) 0.023(3) Uiso 1 1 d . . .
O10T O 0.6489(10) 0.3504(6) 0.6156(4) 0.026(3) Uiso 1 1 d . . .
O1G1 O 0.2235(10) 0.2197(6) 0.7970(4) 0.025(3) Uiso 1 1 d . . .
O11T O 0.6547(10) 0.2317(6) 0.4750(4) 0.027(3) Uiso 1 1 d . . .
O12T O 0.7525(11) 0.0709(7) 0.6139(4) 0.038(3) Uiso 1 1 d . . .
O12C O 0.5525(10) 0.1306(6) 0.6596(4) 0.022(3) Uiso 1 1 d . . .
O12 O 0.0254(10) 0.2930(6) 0.7993(4) 0.027(3) Uiso 1 1 d . . .
O1G2 O 0.4930(9) 0.2231(6) 0.5913(4) 0.021(3) Uiso 1 1 d . . .
O13 O 0.1234(10) 0.2690(6) 0.8646(4) 0.023(3) Uiso 1 1 d . . .
O13T O 0.4545(10) -0.0301(6) 0.6033(4) 0.026(3) Uiso 1 1 d . . .
O13C O 0.3830(9) 0.0765(6) 0.6520(4) 0.022(3) Uiso 1 1 d . . .
O1G3 O 0.3182(9) 0.7206(6) 0.7065(4) 0.019(3) Uiso 1 1 d . . .
O14T O 0.3601(9) 0.1355(6) 0.4646(4) 0.022(3) Uiso 1 1 d . . .
O1G4 O 0.1647(8) 0.7210(5) 0.9222(3) 0.014(2) Uiso 1 1 d . . .
O15C O 0.1456(9) 0.1717(6) 0.6469(4) 0.022(3) Uiso 1 1 d . . .
O15T O 0.0257(10) 0.1325(6) 0.5972(4) 0.025(3) Uiso 1 1 d . . .
O16A O 0.0476(11) 0.3783(6) 0.5738(4) 0.030(3) Uiso 1 1 d . . .
O16T O 0.0701(11) 0.3261(7) 0.5019(4) 0.032(3) Uiso 1 1 d . . .
O17A O 0.2421(10) 0.4507(6) 0.5825(4) 0.028(3) Uiso 1 1 d . . .
O17T O 0.4043(10) 0.4423(6) 0.5179(4) 0.030(3) Uiso 1 1 d . . .
O18 O 0.1371(10) 0.1394(6) 0.8651(4) 0.026(3) Uiso 1 1 d . . .
O18T O 0.1903(10) 0.7360(6) 0.6018(4) 0.024(3) Uiso 1 1 d . . .
O19T O 0.0992(10) 0.8990(6) 0.7273(4) 0.026(3) Uiso 1 1 d . . .
O19 O 0.0482(10) 0.1614(6) 0.7973(4) 0.027(3) Uiso 1 1 d . . .
O20T O 0.5240(9) 0.8308(5) 0.6449(3) 0.018(2) Uiso 1 1 d . . .
O21T O 0.6585(9) 0.7428(5) 0.7795(3) 0.018(3) Uiso 1 1 d . . .
O21C O 0.2645(9) 0.8114(5) 0.7727(3) 0.017(2) Uiso 1 1 d . . .
O2G1 O 0.4437(9) 0.1329(6) 0.7991(3) 0.018(2) Uiso 1 1 d . . .
O21D O 0.4569(9) 0.7129(6) 0.8025(4) 0.019(3) Uiso 1 1 d . . .
O21U O 0.0988(9) 0.7683(6) 0.7543(4) 0.022(3) Uiso 1 1 d . . .
O22C O 0.4852(9) 0.5487(5) 0.8170(3) 0.017(2) Uiso 1 1 d . . .
O22T O 0.7002(9) 0.4726(6) 0.7968(4) 0.022(3) Uiso 1 1 d . . .
O2C2 O 0.1224(10) 0.2593(6) 0.7218(4) 0.028(3) Uiso 1 1 d . . .
O2G2 O 0.3231(9) 0.1678(6) 0.5840(4) 0.021(3) Uiso 1 1 d . . .
O23T O 0.7491(9) 0.6000(6) 0.6428(4) 0.020(3) Uiso 1 1 d . . .
O23 O 0.1931(10) 0.3459(6) 0.8042(4) 0.027(3) Uiso 1 1 d . . .
O2G3 O 0.5024(9) 0.6294(5) 0.7390(3) 0.016(2) Uiso 1 1 d . . .
O24T O 0.4636(10) 0.5146(6) 0.6033(4) 0.023(3) Uiso 1 1 d . . .
O2G4 O 0.0038(9) 0.6702(5) 0.9005(3) 0.016(2) Uiso 1 1 d . . .
O25T O 0.4079(10) 0.3866(6) 0.7546(4) 0.025(3) Uiso 1 1 d . . .
O25C O 0.3234(9) 0.5036(6) 0.7943(4) 0.019(3) Uiso 1 1 d . . .
O26C O 0.1179(9) 0.6157(6) 0.7570(4) 0.019(3) Uiso 1 1 d . . .
O26T O 0.0434(10) 0.5676(6) 0.6964(4) 0.029(3) Uiso 1 1 d . . .
O27T O 0.3592(10) 0.8393(6) 0.9275(4) 0.022(3) Uiso 1 1 d . . .
O27C O 0.2990(9) 0.7860(6) 0.8645(4) 0.021(3) Uiso 1 1 d . . .
O28T O 0.0894(10) 0.7250(6) 1.0458(4) 0.029(3) Uiso 1 1 d . . .
O29T O 0.4146(9) 0.5602(6) 0.9429(4) 0.019(3) Uiso 1 1 d . . .
O29C O 0.3365(9) 0.6259(6) 0.8738(4) 0.020(3) Uiso 1 1 d . . .
O30T O 0.1350(10) 0.4709(6) 0.9058(4) 0.024(3) Uiso 1 1 d . . .
O30C O 0.1710(9) 0.5769(5) 0.8538(3) 0.016(2) Uiso 1 1 d . . .
O31T O -0.2251(10) 0.6436(6) 0.8430(4) 0.027(3) Uiso 1 1 d . . .
O31C O -0.0331(10) 0.6799(6) 0.8206(4) 0.023(3) Uiso 1 1 d . . .
O3G1 O 0.2680(9) 0.0791(5) 0.7936(3) 0.015(2) Uiso 1 1 d . . .
O3G2 O 0.2702(9) 0.3101(5) 0.5829(3) 0.017(2) Uiso 1 1 d . . .
O32T O -0.1901(9) 0.6399(6) 1.0079(4) 0.021(3) Uiso 1 1 d . . .
O33A O -0.2391(10) 0.8914(6) 0.8680(4) 0.023(3) Uiso 1 1 d . . .
O33T O -0.3511(10) 0.8337(6) 0.9322(4) 0.022(3) Uiso 1 1 d . . .
O3G3 O 0.3380(9) 0.5809(5) 0.7166(3) 0.017(2) Uiso 1 1 d . . .
O3G4 O -0.0311(9) 0.8131(6) 0.8937(4) 0.019(3) Uiso 1 1 d . . .
O34A O -0.0445(10) 0.9525(6) 0.8923(4) 0.025(3) Uiso 1 1 d . . .
O34 O 0.4063(10) 0.2694(6) 0.8096(4) 0.024(3) Uiso 1 1 d . . .
O34T O -0.0264(10) 0.9376(6) 0.9737(4) 0.025(3) Uiso 1 1 d . . .
O35 O 0.3257(10) 0.1974(6) 0.8691(4) 0.025(3) Uiso 1 1 d . . .
O4G1 O 0.3484(9) 0.1578(6) 0.7243(4) 0.019(3) Uiso 1 1 d . . .
O4G2 O 0.3142(9) 0.2305(5) 0.6583(3) 0.017(2) Uiso 1 1 d . . .
O4G3 O 0.2854(8) 0.6586(5) 0.7876(3) 0.013(2) Uiso 1 1 d . . .
O4G4 O 0.1381(9) 0.7340(5) 0.8380(3) 0.016(2) Uiso 1 1 d . . .
O45 O 0.5391(10) 0.1776(6) 0.8487(4) 0.031(3) Uiso 1 1 d . . .
O46 O 0.6511(10) 0.1189(6) 0.7826(4) 0.023(3) Uiso 1 1 d . . .
O56 O 0.5604(10) 0.0480(6) 0.8478(4) 0.026(3) Uiso 1 1 d . . .
O58 O 0.3436(10) 0.0664(6) 0.8715(4) 0.027(3) Uiso 1 1 d . . .
O67 O 0.4884(10) -0.0122(6) 0.7976(4) 0.023(3) Uiso 1 1 d . . .
O78 O 0.3038(10) -0.0349(6) 0.8382(4) 0.023(3) Uiso 1 1 d . . .
O79 O 0.2147(9) -0.0152(6) 0.7683(4) 0.019(3) Uiso 1 1 d . . .
O89 O 0.1004(9) 0.0407(6) 0.8346(4) 0.019(3) Uiso 1 1 d . . .
O101 O 0.6221(10) 0.2898(6) 0.5496(4) 0.023(3) Uiso 1 1 d . . .
O102 O 0.6749(9) 0.2117(6) 0.6148(4) 0.021(3) Uiso 1 1 d . . .
O107 O 0.4415(9) 0.3609(6) 0.5889(4) 0.021(3) Uiso 1 1 d . . .
O112 O 0.6725(10) 0.1556(6) 0.5492(4) 0.024(3) Uiso 1 1 d . . .
O114 O 0.4873(10) 0.1762(6) 0.5132(4) 0.024(3) Uiso 1 1 d . . .
O117 O 0.4423(9) 0.3036(6) 0.5180(4) 0.021(3) Uiso 1 1 d . . .
O123 O 0.5454(9) 0.0816(6) 0.5916(4) 0.022(3) Uiso 1 1 d . . .
O134 O 0.4154(9) 0.0677(6) 0.5399(3) 0.018(3) Uiso 1 1 d . . .
O135 O 0.2495(10) 0.0640(6) 0.6022(4) 0.023(3) Uiso 1 1 d . . .
O145 O 0.2070(10) 0.1373(6) 0.5358(4) 0.023(3) Uiso 1 1 d . . .
O146 O 0.2787(10) 0.2477(6) 0.5122(4) 0.024(3) Uiso 1 1 d . . .
O156 O 0.1138(10) 0.2442(6) 0.5746(4) 0.023(3) Uiso 1 1 d . . .
O167 O 0.2361(10) 0.3811(6) 0.5186(4) 0.024(3) Uiso 1 1 d . . .
O180 O 0.3635(9) 0.7694(5) 0.6318(3) 0.017(2) Uiso 1 1 d . . .
O184 O 0.3650(10) 0.6445(6) 0.6356(4) 0.023(3) Uiso 1 1 d . . .
O186 O 0.1639(9) 0.6675(6) 0.6789(4) 0.021(3) Uiso 1 1 d . . .
O189 O 0.1591(9) 0.7998(5) 0.6725(3) 0.016(2) Uiso 1 1 d . . .
O190 O 0.3213(9) 0.8452(5) 0.6949(3) 0.017(2) Uiso 1 1 d . . .
O201 O 0.5017(9) 0.7647(5) 0.7246(3) 0.017(2) Uiso 1 1 d . . .
O203 O 0.5394(9) 0.6933(6) 0.6608(4) 0.020(3) Uiso 1 1 d . . .
O212 O 0.6481(9) 0.6113(6) 0.7840(4) 0.020(3) Uiso 1 1 d . . .
O213 O 0.6806(8) 0.6687(5) 0.7118(3) 0.013(2) Uiso 1 1 d . . .
O223 O 0.6845(10) 0.5397(6) 0.7181(4) 0.023(3) Uiso 1 1 d . . .
O225 O 0.5221(9) 0.4860(5) 0.7488(3) 0.017(2) Uiso 1 1 d . . .
O234 O 0.5464(9) 0.5641(5) 0.6617(3) 0.017(2) Uiso 1 1 d . . .
O245 O 0.4407(9) 0.4676(6) 0.6846(4) 0.020(3) Uiso 1 1 d . . .
O246 O 0.2653(9) 0.5482(6) 0.6563(4) 0.021(3) Uiso 1 1 d . . .
O256 O 0.2350(10) 0.4907(6) 0.7291(4) 0.022(3) Uiso 1 1 d . . .
O274 O 0.1336(10) 0.8582(6) 0.9167(4) 0.022(3) Uiso 1 1 d . . .
O278 O 0.2061(10) 0.7812(6) 0.9785(4) 0.023(3) Uiso 1 1 d . . .
O279 O 0.3656(9) 0.7025(6) 0.9306(4) 0.020(3) Uiso 1 1 d . . .
O282 O 0.0114(9) 0.6742(6) 0.9874(4) 0.019(3) Uiso 1 1 d . . .
O284 O -0.0062(9) 0.8017(5) 0.9771(3) 0.017(2) Uiso 1 1 d . . .
O289 O 0.2364(9) 0.6470(6) 0.9864(4) 0.021(3) Uiso 1 1 d . . .
O290 O 0.1987(9) 0.5783(6) 0.9304(4) 0.022(3) Uiso 1 1 d . . .
O301 O -0.0359(9) 0.5710(5) 0.8746(3) 0.016(2) Uiso 1 1 d . . .
O302 O -0.0126(9) 0.5716(5) 0.9532(3) 0.017(2) Uiso 1 1 d . . .
O312 O -0.1906(9) 0.6484(6) 0.9244(4) 0.020(3) Uiso 1 1 d . . .
O313 O -0.1898(9) 0.7548(6) 0.8756(4) 0.022(3) Uiso 1 1 d . . .
O323 O -0.1596(9) 0.7524(6) 0.9550(4) 0.018(3) Uiso 1 1 d . . .
O334 O -0.1754(9) 0.8845(6) 0.9427(4) 0.022(3) Uiso 1 1 d . . .
K1 K 0.0648(3) 0.3560(2) 0.92843(12) 0.0259(9) Uani 1 1 d . . .
K2 K 0.1401(3) 0.8977(2) 0.83120(13) 0.0278(9) Uani 1 1 d . . .
K3 K 0.4192(4) 0.8597(2) 0.57055(13) 0.0308(10) Uani 1 1 d . . .
K4 K 0.4956(4) -0.0748(2) 0.88166(14) 0.0330(10) Uani 1 1 d . . .
K5 K 0.2864(4) 0.4022(2) 0.66340(13) 0.0293(9) Uani 1 1 d . . .
K6 K 0.1094(3) 0.4819(2) 0.81082(13) 0.0277(9) Uani 1 1 d . . .
K7 K 0.2488(4) 0.9822(2) 0.68155(13) 0.0307(10) Uani 1 1 d . . .
K8 K 0.6163(4) 0.4477(2) 0.54275(14) 0.0343(10) Uani 1 1 d . . .
K9 K -0.1303(3) 0.6390(2) 0.75796(13) 0.0294(9) Uani 1 1 d . . .
K10 K 0.1868(4) 0.9447(2) 0.98525(14) 0.0375(11) Uani 1 1 d . . .
K11 K -0.0543(4) 0.8611(2) 1.05117(14) 0.0407(12) Uani 1 1 d . . .
K12 K 0.6741(4) 0.4266(2) 0.67746(16) 0.0456(12) Uani 1 1 d . . .
K13 K 0.5764(4) 0.7192(2) 0.92588(16) 0.0395(11) Uani 1 1 d . . .
K14 K 0.5925(4) 0.4825(3) 0.88445(16) 0.0438(12) Uani 1 1 d . . .
K15 K 0.7515(5) -0.1579(3) 0.79533(16) 0.0476(13) Uani 1 1 d . . .
K16 K -0.3212(5) 0.5535(3) 1.0353(2) 0.0376(14) Uiso 0.75 1 d P . .
K17 K 0.2618(6) 0.1599(4) 0.3964(2) 0.0380(17) Uiso 0.65 1 d P . .
K18 K 0.8034(6) 0.3073(3) 0.4724(2) 0.0346(16) Uiso 0.65 1 d P . .
K19 K 0.9161(6) 0.6108(4) 0.5803(2) 0.0377(18) Uiso 0.60 1 d P . .
K20 K -0.1452(7) 0.0069(4) 0.8286(3) 0.0343(18) Uiso 0.55 1 d P . .
K21 K -0.0415(7) 0.1400(4) 0.6867(3) 0.039(2) Uiso 0.55 1 d P . .
K22 K 0.7820(8) -0.0098(5) 0.6867(3) 0.034(2) Uiso 0.45 1 d P . .
K23 K -0.1000(8) 0.9810(5) 0.7329(3) 0.038(2) Uiso 0.50 1 d P . .
K24 K 0.0352(9) 0.3198(5) 0.6502(3) 0.038(2) Uiso 0.45 1 d P . .
K25 K -0.0793(9) 0.4787(6) 0.6855(4) 0.035(3) Uiso 0.40 1 d P . .
K26 K -0.0898(10) 0.0932(6) 0.5453(4) 0.042(3) Uiso 0.40 1 d P . .
K27 K -0.4237(10) 0.6205(6) 0.8745(4) 0.044(3) Uiso 0.40 1 d P . .
K28 K 0.5390(10) 0.8002(6) 0.8529(4) 0.041(3) Uiso 0.40 1 d P . .
K29 K -0.1991(18) 0.0326(11) 0.8465(7) 0.046(5) Uiso 0.25 1 d P . .
O1W O 0.6369(12) -0.1305(7) 0.7253(4) 0.038(3) Uiso 1 1 d . . .
O2W O -0.0859(11) 0.5049(7) 0.7746(4) 0.032(3) Uiso 1 1 d . . .
O3W O 0.7702(11) 0.3370(7) 0.8069(4) 0.033(3) Uiso 1 1 d . . .
O4W O 0.2220(13) 0.2372(8) 0.3280(5) 0.052(4) Uiso 1 1 d . . .
O5W O 0.2885(13) 0.4441(8) 0.4401(5) 0.050(4) Uiso 1 1 d . . .
O6W O -0.0470(11) 0.8708(7) 0.8067(4) 0.036(3) Uiso 1 1 d . . .
O7W O -0.2686(13) 0.9325(8) 1.0198(5) 0.049(4) Uiso 1 1 d . . .
O8W O -0.1100(12) 0.4641(7) 0.9745(5) 0.043(4) Uiso 1 1 d . . .
O9W O 0.6667(13) 0.3052(8) 0.7043(5) 0.052(4) Uiso 1 1 d . . .
O10W O 0.7641(13) 0.1187(8) 0.7012(5) 0.053(4) Uiso 1 1 d . . .
O11W O -0.1034(13) 0.7688(8) 0.7354(5) 0.053(4) Uiso 1 1 d . . .
O12W O 0.3625(12) -0.0322(8) 0.5056(5) 0.045(4) Uiso 1 1 d . . .
O13W O 0.1047(13) 0.9163(8) 1.0664(5) 0.050(4) Uiso 1 1 d . . .
O14W O 0.6779(16) 0.0152(10) 0.9240(6) 0.071(5) Uiso 1 1 d . . .
O15W O 0.9725(16) 0.6942(10) 0.6280(6) 0.073(6) Uiso 1 1 d . . .
O16W O 0.2644(16) 0.0368(10) 0.4335(6) 0.071(5) Uiso 1 1 d . . .
O17W O -0.3877(15) 0.5851(9) 0.9632(6) 0.062(5) Uiso 1 1 d . . .
O18W O -0.3783(15) 0.7956(9) 1.0166(6) 0.065(5) Uiso 1 1 d . . .
O19W O -0.1959(13) 0.7793(8) 1.0526(5) 0.047(4) Uiso 1 1 d . . .
O20W O 0.4776(15) -0.0324(9) 0.9580(6) 0.061(5) Uiso 1 1 d . . .
O21W O 0.7827(15) 0.5003(9) 0.9064(6) 0.063(5) Uiso 1 1 d . . .
O22W O 0.8312(16) 0.4551(10) 0.6136(6) 0.068(5) Uiso 1 1 d . . .
O23W O 1.0492(17) 0.5176(10) 0.5278(6) 0.078(6) Uiso 1 1 d . . .
O24W O 0.2034(15) 0.9197(9) 0.6181(6) 0.067(5) Uiso 1 1 d . . .
O25W O 0.8690(15) 0.2387(9) 0.5482(6) 0.067(5) Uiso 1 1 d . . .
O26W O 0.5369(17) 0.3744(10) 0.8331(7) 0.074(6) Uiso 0.95 1 d P . .
O27W O -0.4088(17) 0.6737(10) 1.0560(6) 0.077(6) Uiso 1 1 d . . .
O28W O 0.7370(16) 0.7208(10) 0.5753(6) 0.071(5) Uiso 1 1 d . . .
O29W O 0.5361(16) 0.3636(10) 0.4466(6) 0.069(5) Uiso 1 1 d . . .
O30W O 0.6039(19) 0.3993(12) 0.9572(7) 0.059(6) Uiso 0.75 1 d P . .
O31W O -0.0325(15) 0.4115(9) 0.8585(6) 0.055(5) Uiso 0.90 1 d P . .
O32W O 0.4529(17) 0.3240(10) 0.4241(7) 0.048(5) Uiso 0.75 1 d P . .
O33W O 0.6060(18) 0.3934(11) 0.4693(7) 0.053(6) Uiso 0.75 1 d P . .
O34W O 0.8813(17) 0.2325(10) 0.7492(7) 0.048(5) Uiso 0.75 1 d P . .
O35W O 0.1589(17) 0.5890(10) 0.5853(7) 0.048(5) Uiso 0.75 1 d P . .
O36W O 0.3843(17) 0.8877(11) 1.0179(7) 0.050(5) Uiso 0.75 1 d P . .
O37W O -0.218(2) 0.1347(12) 0.8637(8) 0.058(7) Uiso 0.70 1 d P . .
O38W O 1.165(2) 0.6013(12) 0.4744(8) 0.049(6) Uiso 0.65 1 d P . .
O39W O 0.760(2) 0.3474(14) 0.8908(9) 0.041(7) Uiso 0.50 1 d P . .
O40W O 0.887(2) 0.1866(13) 0.4663(8) 0.049(7) Uiso 0.60 1 d P . .
O41W O -0.098(2) 0.1956(14) 0.6777(9) 0.053(7) Uiso 0.60 1 d P . .
O42W O 0.014(2) 1.0113(13) 0.6659(8) 0.048(7) Uiso 0.60 1 d P . .
O43W O 0.585(2) 0.2687(15) 0.8892(10) 0.046(8) Uiso 0.50 1 d P . .
O44W O 0.966(2) 0.7659(14) 0.5499(9) 0.054(7) Uiso 0.60 1 d P . .
O45W O -0.133(2) 0.2653(15) 0.6423(9) 0.041(7) Uiso 0.50 1 d P . .
O46W O 0.838(2) 0.3732(15) 0.7245(10) 0.044(8) Uiso 0.50 1 d P . .
O47W O -0.176(2) 0.1561(14) 0.8170(9) 0.054(7) Uiso 0.60 1 d P . .
O48W O -0.582(3) 0.7417(18) 1.0115(12) 0.042(9) Uiso 0.40 1 d P . .
O49W O 0.073(3) 0.1021(17) 0.4889(10) 0.053(9) Uiso 0.50 1 d P . .
O50W O 0.042(4) 0.464(2) 0.6446(14) 0.057(11) Uiso 0.40 1 d P . .

loop_
_atom_site_aniso_label
_atom_site_aniso_U_11
_atom_site_aniso_U_22
_atom_site_aniso_U_33
_atom_site_aniso_U_23
_atom_site_aniso_U_13
_atom_site_aniso_U_12
W1 0.0325(4) 0.0168(3) 0.0229(4) -0.0004(3) 0.0092(3) -0.0046(3)
W2 0.0265(4) 0.0162(3) 0.0221(4) 0.0009(3) 0.0033(3) -0.0032(3)
W3 0.0437(5) 0.0155(3) 0.0185(4) -0.0019(3) 0.0020(3) -0.0074(3)
W4 0.0318(4) 0.0208(4) 0.0192(4) 0.0011(3) -0.0061(3) -0.0138(3)
W5 0.0380(4) 0.0206(4) 0.0170(4) 0.0012(3) -0.0065(3) -0.0134(3)
W6 0.0221(4) 0.0183(3) 0.0215(4) 0.0013(3) -0.0059(3) -0.0072(3)
W7 0.0220(3) 0.0150(3) 0.0165(4) -0.0009(3) -0.0018(3) -0.0073(3)
W8 0.0295(4) 0.0161(3) 0.0165(4) -0.0003(3) 0.0008(3) -0.0081(3)
W9 0.0211(4) 0.0193(3) 0.0214(4) 0.0028(3) -0.0011(3) -0.0076(3)
W10 0.0226(4) 0.0184(3) 0.0176(4) 0.0007(3) -0.0016(3) -0.0088(3)
W11 0.0282(4) 0.0194(4) 0.0162(4) -0.0011(3) 0.0013(3) -0.0087(3)
W12 0.0222(4) 0.0178(3) 0.0195(4) 0.0007(3) 0.0005(3) -0.0050(3)
W13 0.0287(4) 0.0160(3) 0.0172(4) -0.0004(3) -0.0025(3) -0.0075(3)
W14 0.0307(4) 0.0185(3) 0.0163(4) -0.0006(3) -0.0031(3) -0.0088(3)
W15 0.0250(4) 0.0220(4) 0.0191(4) 0.0020(3) -0.0054(3) -0.0104(3)
W16 0.0267(4) 0.0199(4) 0.0219(4) 0.0028(3) -0.0051(3) -0.0059(3)
W17 0.0295(4) 0.0166(3) 0.0188(4) 0.0015(3) -0.0048(3) -0.0058(3)
W18 0.0212(3) 0.0181(3) 0.0157(4) 0.0004(3) -0.0038(3) -0.0071(3)
W19 0.0193(3) 0.0164(3) 0.0169(4) 0.0002(3) -0.0026(3) -0.0055(3)
W20 0.0191(3) 0.0169(3) 0.0166(4) 0.0014(3) -0.0019(3) -0.0071(3)
W21 0.0160(3) 0.0185(3) 0.0160(4) -0.0017(3) -0.0016(3) -0.0072(3)
W22 0.0164(3) 0.0174(3) 0.0167(4) -0.0003(3) -0.0017(3) -0.0046(3)
W23 0.0175(3) 0.0177(3) 0.0167(4) -0.0013(3) 0.0002(3) -0.0061(3)
W24 0.0200(3) 0.0181(3) 0.0145(3) -0.0015(3) -0.0002(3) -0.0070(3)
W25 0.0205(3) 0.0154(3) 0.0155(4) -0.0009(3) -0.0009(3) -0.0063(3)
W26 0.0186(3) 0.0187(3) 0.0155(4) -0.0015(3) -0.0015(3) -0.0082(3)
W27 0.0168(3) 0.0195(3) 0.0170(4) -0.0025(3) -0.0012(3) -0.0080(3)
W28 0.0182(3) 0.0234(4) 0.0140(4) -0.0025(3) -0.0002(3) -0.0089(3)
W29 0.0160(3) 0.0188(3) 0.0154(4) -0.0010(3) -0.0021(3) -0.0060(3)
W30 0.0158(3) 0.0153(3) 0.0174(4) -0.0013(3) -0.0007(3) -0.0053(3)
W31 0.0154(3) 0.0184(3) 0.0162(4) -0.0015(3) -0.0020(3) -0.0064(3)
W32 0.0172(3) 0.0186(3) 0.0154(4) -0.0013(3) -0.0003(3) -0.0071(3)
W33 0.0172(3) 0.0176(3) 0.0195(4) -0.0020(3) -0.0030(3) -0.0040(3)
W34 0.0188(3) 0.0170(3) 0.0176(4) -0.0018(3) -0.0003(3) -0.0061(3)
Ge1 0.0214(9) 0.0134(8) 0.0143(9) 0.0000(7) -0.0001(7) -0.0048(7)
Ge2 0.0203(9) 0.0146(8) 0.0154(9) 0.0001(7) -0.0003(7) -0.0049(7)
Ge3 0.0159(8) 0.0145(8) 0.0138(9) -0.0012(7) -0.0018(7) -0.0061(7)
Ge4 0.0139(8) 0.0150(8) 0.0144(9) -0.0017(7) -0.0017(7) -0.0043(7)
Cu1 0.0230(11) 0.0186(10) 0.0175(11) 0.0011(9) -0.0029(9) -0.0084(9)
Cu2 0.0226(11) 0.0192(10) 0.0167(11) 0.0046(8) -0.0026(9) -0.0099(9)
Cu3 0.0223(11) 0.0168(10) 0.0164(11) 0.0008(8) -0.0028(9) -0.0089(8)
Cu4 0.0167(10) 0.0193(10) 0.0168(11) -0.0025(8) 0.0006(8) -0.0069(8)
Cu5 0.0170(10) 0.0198(10) 0.0160(11) -0.0033(8) -0.0012(8) -0.0073(8)
Cu6 0.0171(10) 0.0195(10) 0.0170(11) -0.0036(8) -0.0001(8) -0.0056(8)
K1 0.039(2) 0.023(2) 0.018(2) -0.0021(16) -0.0018(17) -0.0141(18)
K2 0.037(2) 0.025(2) 0.022(2) -0.0008(17) -0.0001(18) -0.0126(18)
K3 0.044(3) 0.030(2) 0.022(2) 0.0038(18) -0.0046(19) -0.018(2)
K4 0.034(2) 0.026(2) 0.038(3) 0.0021(19) -0.004(2) -0.0075(18)
K5 0.042(2) 0.027(2) 0.021(2) -0.0024(17) -0.0053(18) -0.0116(19)
K6 0.028(2) 0.023(2) 0.033(2) -0.0078(18) -0.0020(18) -0.0083(17)
K7 0.049(3) 0.025(2) 0.023(2) 0.0026(17) -0.009(2) -0.018(2)
K8 0.037(2) 0.032(2) 0.029(2) 0.0001(19) -0.0002(19) -0.0058(19)
K9 0.023(2) 0.035(2) 0.029(2) -0.0030(19) -0.0054(18) -0.0047(18)
K10 0.046(3) 0.037(2) 0.033(3) 0.005(2) -0.011(2) -0.017(2)
K11 0.063(3) 0.031(2) 0.023(2) -0.0075(19) 0.006(2) -0.010(2)
K12 0.051(3) 0.038(3) 0.047(3) -0.009(2) -0.014(2) -0.003(2)
K13 0.029(2) 0.040(3) 0.056(3) -0.001(2) -0.011(2) -0.017(2)
K14 0.040(3) 0.054(3) 0.042(3) 0.012(2) -0.013(2) -0.023(2)
K15 0.064(3) 0.043(3) 0.043(3) -0.003(2) -0.009(3) -0.026(3)

loop_
_atom_type_symbol
_atom_type_description
_atom_type_scat_dispersion_real
_atom_type_scat_dispersion_imag
_atom_type_scat_source
O O 0.0106 0.0060 'International Tables Vol C Tables 4.2.6.8 and 6.1.1.4'
K K 0.2009 0.2494 'International Tables Vol C Tables 4.2.6.8 and 6.1.1.4'
Cu Cu 0.3201 1.2651 'International Tables Vol C Tables 4.2.6.8 and 6.1.1.4'
Ge Ge 0.1547 1.8001 'International Tables Vol C Tables 4.2.6.8 and 6.1.1.4'
W W -0.8490 6.8722 'International Tables Vol C Tables 4.2.6.8 and 6.1.1.4'
H H 0.0000 0.0000 'International Tables Vol C Tables 4.2.6.8 and 6.1.1.4'

loop_
_geom_angle_atom_site_label_1
_geom_angle_atom_site_label_2
_geom_angle_atom_site_label_3
_geom_angle
_geom_angle_site_symmetry_1
_geom_angle_site_symmetry_3
_geom_angle_publ_flag
O1T W1 O18 100.3(6) . . ?
O1T W1 O13 101.3(6) . . ?
O18 W1 O13 89.7(5) . . ?
O1T W1 O19 100.7(6) . . ?
O18 W1 O19 89.0(5) . . ?
O13 W1 O19 157.9(5) . . ?
O1T W1 O12 98.1(6) . . ?
O18 W1 O12 161.7(5) . . ?
O13 W1 O12 86.2(5) . . ?
O19 W1 O12 88.3(5) . . ?
O1T W1 O1G1 170.4(6) . . ?
O18 W1 O1G1 88.5(5) . . ?
O13 W1 O1G1 74.7(5) . . ?
O19 W1 O1G1 83.3(5) . . ?
O12 W1 O1G1 73.2(5) . . ?
O1T W1 K11 64.5(5) . 2_567 ?
O18 W1 K11 43.1(4) . 2_567 ?
O13 W1 K11 74.9(4) . 2_567 ?
O19 W1 K11 117.5(4) . 2_567 ?
O12 W1 K11 150.3(4) . 2_567 ?
O1G1 W1 K11 121.6(3) . 2_567 ?
O2T W2 O2C2 105.1(6) . . ?
O2T W2 O12 99.9(6) . . ?
O2C2 W2 O12 96.1(6) . . ?
O2T W2 O2C 100.9(6) . . ?
O2C2 W2 O2C 91.9(5) . . ?
O12 W2 O2C 155.0(5) . . ?
O2T W2 O23 95.2(6) . . ?
O2C2 W2 O23 159.4(5) . . ?
O12 W2 O23 83.5(5) . . ?
O2C W2 O23 80.8(5) . . ?
O2T W2 O1G1 163.8(6) . . ?
O2C2 W2 O1G1 89.9(5) . . ?
O12 W2 O1G1 72.0(5) . . ?
O2C W2 O1G1 84.4(5) . . ?
O23 W2 O1G1 70.3(5) . . ?
O2T W2 K5 62.8(5) . . ?
O2C2 W2 K5 86.9(4) . . ?
O12 W2 K5 162.5(4) . . ?
O2C W2 K5 41.4(4) . . ?
O23 W2 K5 99.7(4) . . ?
O1G1 W2 K5 125.4(3) . . ?
O2T W2 K24 66.3(5) . . ?
O2C2 W2 K24 39.5(4) . . ?
O12 W2 K24 109.2(4) . . ?
O2C W2 K24 91.9(4) . . ?
O23 W2 K24 158.7(4) . . ?
O1G1 W2 K24 129.2(3) . . ?
K5 W2 K24 63.09(17) . . ?
O2T W2 K6 56.0(5) . . ?
O2C2 W2 K6 161.1(4) . . ?
O12 W2 K6 88.4(4) . . ?
O2C W2 K6 91.7(3) . . ?
O23 W2 K6 39.4(3) . . ?
O1G1 W2 K6 109.0(3) . . ?
K5 W2 K6 83.56(9) . . ?
K24 W2 K6 121.75(17) . . ?
O3T W3 O23 100.2(6) . . ?
O3T W3 O34 102.8(6) . . ?
O23 W3 O34 96.3(5) . . ?
O3T W3 O13 98.4(6) . . ?
O23 W3 O13 87.4(5) . . ?
O34 W3 O13 157.4(5) . . ?
O3T W3 O35 100.8(6) . . ?
O23 W3 O35 158.0(5) . . ?
O34 W3 O35 85.3(5) . . ?
O13 W3 O35 83.2(5) . . ?
O3T W3 O1G1 170.2(5) . . ?
O23 W3 O1G1 75.3(5) . . ?
O34 W3 O1G1 86.5(5) . . ?
O13 W3 O1G1 72.9(5) . . ?
O35 W3 O1G1 82.9(5) . . ?
O3T W3 K1 49.5(4) . . ?
O23 W3 K1 92.9(4) . . ?
O34 W3 K1 152.1(4) . . ?
O13 W3 K1 49.0(4) . . ?
O35 W3 K1 95.9(4) . . ?
O1G1 W3 K1 121.4(3) . . ?
O3T W3 K6 67.9(4) . . ?
O23 W3 K6 32.4(4) . . ?
O34 W3 K6 105.1(4) . . ?
O13 W3 K6 89.9(3) . . ?
O35 W3 K6 165.8(4) . . ?
O1G1 W3 K6 106.9(3) . . ?
K1 W3 K6 70.39(9) . . ?
O4T W4 O4C 102.1(6) . . ?
O4T W4 O46 98.4(6) . . ?
O4C W4 O46 95.5(5) . . ?
O4T W4 O34 102.6(6) . . ?
O4C W4 O34 94.2(5) . . ?
O46 W4 O34 154.4(5) . . ?
O4T W4 O45 96.9(6) . . ?
O4C W4 O45 160.9(5) . . ?
O46 W4 O45 83.0(5) . . ?
O34 W4 O45 80.1(5) . . ?
O4T W4 O2G1 168.9(5) . . ?
O4C W4 O2G1 86.7(5) . . ?
O46 W4 O2G1 73.8(4) . . ?
O34 W4 O2G1 83.2(5) . . ?
O45 W4 O2G1 74.5(5) . . ?
O5T W5 O56 102.6(6) . . ?
O5T W5 O35 101.3(6) . . ?
O56 W5 O35 156.1(5) . . ?
O5T W5 O45 99.5(6) . . ?
O56 W5 O45 88.4(5) . . ?
O35 W5 O45 86.7(5) . . ?
O5T W5 O58 101.1(6) . . ?
O56 W5 O58 88.2(5) . . ?
O35 W5 O58 88.2(5) . . ?
O45 W5 O58 159.4(6) . . ?
O5T W5 O2G1 172.8(5) . . ?
O56 W5 O2G1 74.1(5) . . ?
O35 W5 O2G1 82.1(5) . . ?
O45 W5 O2G1 74.3(5) . . ?
O58 W5 O2G1 85.2(5) . . ?
O5T W5 K4 85.0(4) . . ?
O56 W5 K4 46.3(4) . . ?
O35 W5 K4 137.9(4) . . ?
O45 W5 K4 133.8(4) . . ?
O58 W5 K4 49.9(4) . . ?
O2G1 W5 K4 96.8(3) . . ?
O6T W6 O6C 102.5(6) . . ?
O6T W6 O67 101.9(6) . . ?
O6C W6 O67 90.5(5) . . ?
O6T W6 O46 96.9(5) . . ?
O6C W6 O46 92.8(5) . . ?
O67 W6 O46 159.7(5) . . ?
O6T W6 O56 96.7(6) . . ?
O6C W6 O56 160.6(5) . . ?
O67 W6 O56 82.9(5) . . ?
O46 W6 O56 87.5(5) . . ?
O6T W6 O2G1 165.3(5) . . ?
O6C W6 O2G1 88.7(5) . . ?
O67 W6 O2G1 87.3(4) . . ?
O46 W6 O2G1 72.8(4) . . ?
O56 W6 O2G1 72.8(4) . . ?
O6T W6 K29 53.9(6) . 1_655 ?
O6C W6 K29 139.2(5) . 1_655 ?
O67 W6 K29 124.2(5) . 1_655 ?
O46 W6 K29 62.6(5) . 1_655 ?
O56 W6 K29 56.8(5) . 1_655 ?
O2G1 W6 K29 111.4(5) . 1_655 ?
O6T W6 K20 40.8(4) . 1_655 ?
O6C W6 K20 127.9(4) . 1_655 ?
O67 W6 K20 125.8(4) . 1_655 ?
O46 W6 K20 66.2(4) . 1_655 ?
O56 W6 K20 69.7(4) . 1_655 ?
O2G1 W6 K20 124.5(3) . 1_655 ?
K29 W6 K20 14.3(3) 1_655 1_655 ?
O6T W6 K22 57.8(5) . . ?
O6C W6 K22 46.0(4) . . ?
O67 W6 K22 108.6(4) . . ?
O46 W6 K22 87.8(4) . . ?
O56 W6 K22 153.3(4) . . ?
O2G1 W6 K22 130.3(3) . . ?
K29 W6 K22 98.0(4) 1_655 . ?
K20 W6 K22 84.4(2) 1_655 . ?
O6T W6 K23 33.2(5) . 1_645 ?
O6C W6 K23 79.1(4) . 1_645 ?
O67 W6 K23 125.4(4) . 1_645 ?
O46 W6 K23 74.9(4) . 1_645 ?
O56 W6 K23 119.5(4) . 1_645 ?
O2G1 W6 K23 144.7(3) . 1_645 ?
K29 W6 K23 63.8(4) 1_655 1_645 ?
K20 W6 K23 50.1(2) 1_655 1_645 ?
K22 W6 K23 34.3(2) . 1_645 ?
O6T W6 K4 83.7(4) . . ?
O6C W6 K4 134.3(4) . . ?
O67 W6 K4 44.5(4) . . ?
O46 W6 K4 131.9(4) . . ?
O56 W6 K4 45.1(4) . . ?
O2G1 W6 K4 95.3(3) . . ?
K29 W6 K4 80.7(4) 1_655 . ?
K20 W6 K4 85.98(15) 1_655 . ?
K22 W6 K4 129.37(16) . . ?
K23 W6 K4 116.87(16) 1_645 . ?
O6T W6 K15 33.0(4) . . ?
O6C W6 K15 101.2(4) . . ?
O67 W6 K15 68.9(4) . . ?
O46 W6 K15 129.7(3) . . ?
O56 W6 K15 93.5(4) . . ?
O2G1 W6 K15 154.1(3) . . ?
K29 W6 K15 76.3(4) 1_655 . ?
K20 W6 K15 67.20(15) 1_655 . ?
K22 W6 K15 69.82(17) . . ?
K23 W6 K15 61.19(16) 1_645 . ?
K4 W6 K15 60.65(10) . . ?
O7T W7 O7C 102.9(5) . . ?
O7T W7 O79 98.9(5) . . ?
O7C W7 O79 92.8(5) . . ?
O7T W7 O67 101.6(5) . . ?
O7C W7 O67 92.3(5) . . ?
O79 W7 O67 157.2(5) . . ?
O7T W7 O78 95.4(5) . . ?
O7C W7 O78 161.6(5) . . ?
O79 W7 O78 85.6(5) . . ?
O67 W7 O78 82.6(5) . . ?
O7T W7 O3G1 165.5(5) . . ?
O7C W7 O3G1 88.9(5) . . ?
O79 W7 O3G1 71.8(4) . . ?
O67 W7 O3G1 86.1(4) . . ?
O78 W7 O3G1 73.2(4) . . ?
O7T W7 K7 87.5(4) . 1_545 ?
O7C W7 K7 48.8(4) . 1_545 ?
O79 W7 K7 49.5(4) . 1_545 ?
O67 W7 K7 141.0(4) . 1_545 ?
O78 W7 K7 134.7(3) . 1_545 ?
O3G1 W7 K7 94.2(3) . 1_545 ?
O7T W7 K2 72.6(4) . 1_545 ?
O7C W7 K2 137.7(4) . 1_545 ?
O79 W7 K2 48.5(4) . 1_545 ?
O67 W7 K2 130.1(4) . 1_545 ?
O78 W7 K2 50.0(3) . 1_545 ?
O3G1 W7 K2 92.9(3) . 1_545 ?
K7 W7 K2 88.91(10) 1_545 1_545 ?
O7T W7 K4 83.3(4) . . ?
O7C W7 K4 136.2(4) . . ?
O79 W7 K4 129.5(4) . . ?
O67 W7 K4 44.6(4) . . ?
O78 W7 K4 44.3(3) . . ?
O3G1 W7 K4 94.1(3) . . ?
K7 W7 K4 170.45(9) 1_545 . ?
K2 W7 K4 85.88(9) 1_545 . ?
O8T W8 O89 100.5(6) . . ?
O8T W8 O78 103.1(6) . . ?
O89 W8 O78 90.0(5) . . ?
O8T W8 O58 101.1(6) . . ?
O89 W8 O58 157.5(5) . . ?
O78 W8 O58 91.1(5) . . ?
O8T W8 O18 99.6(6) . . ?
O89 W8 O18 84.1(5) . . ?
O78 W8 O18 157.2(5) . . ?
O58 W8 O18 86.3(5) . . ?
O8T W8 O3G1 174.8(5) . . ?
O89 W8 O3G1 74.6(4) . . ?
O78 W8 O3G1 75.5(5) . . ?
O58 W8 O3G1 84.0(5) . . ?
O18 W8 O3G1 81.7(4) . . ?
O8T W8 K11 51.4(4) . 2_567 ?
O89 W8 K11 99.9(4) . 2_567 ?
O78 W8 K11 153.8(4) . 2_567 ?
O58 W8 K11 88.8(4) . 2_567 ?
O18 W8 K11 48.9(4) . 2_567 ?
O3G1 W8 K11 130.5(3) . 2_567 ?
O8T W8 K2 83.0(4) . 1_545 ?
O89 W8 K2 50.1(4) . 1_545 ?
O78 W8 K2 49.3(4) . 1_545 ?
O58 W8 K2 139.4(4) . 1_545 ?
O18 W8 K2 133.3(4) . 1_545 ?
O3G1 W8 K2 92.4(3) . 1_545 ?
K11 W8 K2 122.04(10) 2_567 1_545 ?
O8T W8 K4 84.2(4) . . ?
O89 W8 K4 136.9(3) . . ?
O78 W8 K4 47.8(4) . . ?
O58 W8 K4 52.2(4) . . ?
O18 W8 K4 137.9(4) . . ?
O3G1 W8 K4 98.3(3) . . ?
K11 W8 K4 115.18(11) 2_567 . ?
K2 W8 K4 88.79(10) 1_545 . ?
O9T W9 O9C 101.8(6) . . ?
O9T W9 O79 101.7(6) . . ?
O9C W9 O79 95.2(5) . . ?
O9T W9 O19 99.6(6) . . ?
O9C W9 O19 93.4(5) . . ?
O79 W9 O19 154.8(5) . . ?
O9T W9 O89 96.9(6) . . ?
O9C W9 O89 161.3(5) . . ?
O79 W9 O89 82.4(5) . . ?
O19 W9 O89 81.9(5) . . ?
O9T W9 O3G1 170.2(5) . . ?
O9C W9 O3G1 87.2(5) . . ?
O79 W9 O3G1 73.2(4) . . ?
O19 W9 O3G1 83.6(5) . . ?
O89 W9 O3G1 74.3(4) . . ?
O9T W9 K21 53.8(5) . . ?
O9C W9 K21 49.9(4) . . ?
O79 W9 K21 114.9(4) . . ?
O19 W9 K21 88.6(4) . . ?
O89 W9 K21 147.2(3) . . ?
O3G1 W9 K21 135.9(3) . . ?
O9T W9 K7 87.5(5) . 1_545 ?
O9C W9 K7 52.3(4) . 1_545 ?
O79 W9 K7 49.1(3) . 1_545 ?
O19 W9 K7 145.6(4) . 1_545 ?
O89 W9 K7 130.9(3) . 1_545 ?
O3G1 W9 K7 95.0(3) . 1_545 ?
K21 W9 K7 68.56(15) . 1_545 ?
O9T W9 K2 80.3(5) . 1_545 ?
O9C W9 K2 138.1(4) . 1_545 ?
O79 W9 K2 44.7(3) . 1_545 ?
O19 W9 K2 127.9(4) . 1_545 ?
O89 W9 K2 47.0(3) . 1_545 ?
O3G1 W9 K2 90.3(3) . 1_545 ?
K21 W9 K2 126.96(15) . 1_545 ?
K7 W9 K2 86.36(9) 1_545 1_545 ?
O9T W9 K20 36.7(5) . . ?
O9C W9 K20 138.4(4) . . ?
O79 W9 K20 96.3(4) . . ?
O19 W9 K20 92.9(4) . . ?
O89 W9 K20 60.2(3) . . ?
O3G1 W9 K20 134.4(3) . . ?
K21 W9 K20 89.21(19) . . ?
K7 W9 K20 111.40(14) 1_545 . ?
K2 W9 K20 56.71(14) 1_545 . ?
O10T W10 O10C 103.3(6) . . ?
O10T W10 O102 100.5(5) . . ?
O10C W10 O102 95.0(5) . . ?
O10T W10 O107 102.0(5) . . ?
O10C W10 O107 93.5(5) . . ?
O102 W10 O107 153.4(5) . . ?
O10T W10 O101 94.9(5) . . ?
O10C W10 O101 161.8(5) . . ?
O102 W10 O101 83.3(5) . . ?
O107 W10 O101 80.9(5) . . ?
O10T W10 O1G2 167.5(5) . . ?
O10C W10 O1G2 88.3(5) . . ?
O102 W10 O1G2 73.4(5) . . ?
O107 W10 O1G2 81.8(5) . . ?
O101 W10 O1G2 73.8(5) . . ?
O10T W10 K8 51.1(4) . . ?
O10C W10 K8 132.2(4) . . ?
O102 W10 K8 126.0(4) . . ?
O107 W10 K8 61.8(4) . . ?
O101 W10 K8 59.8(3) . . ?
O1G2 W10 K8 123.5(3) . . ?
O10T W10 K5 98.2(4) . . ?
O10C W10 K5 47.4(4) . . ?
O102 W10 K5 141.2(4) . . ?
O107 W10 K5 47.8(4) . . ?
O101 W10 K5 128.6(3) . . ?
O1G2 W10 K5 93.1(3) . . ?
K8 W10 K5 92.08(9) . . ?
O11T W11 O112 102.9(6) . . ?
O11T W11 O114 99.1(6) . . ?
O112 W11 O114 94.1(5) . . ?
O11T W11 O101 101.9(6) . . ?
O112 W11 O101 92.2(5) . . ?
O114 W11 O101 156.1(5) . . ?
O11T W11 O117 101.0(5) . . ?
O112 W11 O117 156.1(5) . . ?
O114 W11 O117 81.8(5) . . ?
O101 W11 O117 83.1(5) . . ?
O11T W11 O1G2 174.8(5) . . ?
O112 W11 O1G2 75.1(5) . . ?
O114 W11 O1G2 85.8(5) . . ?
O101 W11 O1G2 73.6(5) . . ?
O117 W11 O1G2 81.2(4) . . ?
O11T W11 K18 43.5(4) . . ?
O112 W11 K18 96.4(4) . . ?
O114 W11 K18 142.6(4) . . ?
O101 W11 K18 59.1(4) . . ?
O117 W11 K18 101.1(3) . . ?
O1G2 W11 K18 131.6(3) . . ?
O11T W11 K3 50.1(4) . 2_666 ?
O112 W11 K3 97.4(4) . 2_666 ?
O114 W11 K3 49.5(4) . 2_666 ?
O101 W11 K3 151.8(4) . 2_666 ?
O117 W11 K3 97.7(3) . 2_666 ?
O1G2 W11 K3 134.5(3) . 2_666 ?
K18 W11 K3 93.45(13) . 2_666 ?
O12T W12 O12C 104.1(6) . . ?
O12T W12 O123 101.1(6) . . ?
O12C W12 O123 91.8(5) . . ?
O12T W12 O102 99.5(6) . . ?
O12C W12 O102 95.3(5) . . ?
O123 W12 O102 155.8(5) . . ?
O12T W12 O112 93.6(6) . . ?
O12C W12 O112 162.3(5) . . ?
O123 W12 O112 85.1(5) . . ?
O102 W12 O112 81.1(5) . . ?
O12T W12 O1G2 164.8(6) . . ?
O12C W12 O1G2 89.4(5) . . ?
O123 W12 O1G2 85.1(5) . . ?
O102 W12 O1G2 71.9(4) . . ?
O112 W12 O1G2 73.0(4) . . ?
O12T W12 K26 46.1(5) . 1_655 ?
O12C W12 K26 146.6(4) . 1_655 ?
O123 W12 K26 107.0(4) . 1_655 ?
O102 W12 K26 78.8(4) . 1_655 ?
O112 W12 K26 50.0(4) . 1_655 ?
O1G2 W12 K26 118.9(4) . 1_655 ?
O12T W12 K22 37.7(5) . . ?
O12C W12 K22 66.6(4) . . ?
O123 W12 K22 98.0(4) . . ?
O102 W12 K22 106.1(4) . . ?
O112 W12 K22 131.1(4) . . ?
O1G2 W12 K22 155.8(3) . . ?
K26 W12 K22 83.3(2) 1_655 . ?
O13T W13 O13C 102.7(6) . . ?
O13T W13 O135 99.7(5) . . ?
O13C W13 O135 90.4(5) . . ?
O13T W13 O123 100.3(5) . . ?
O13C W13 O123 89.0(5) . . ?
O135 W13 O123 159.6(5) . . ?
O13T W13 O134 97.3(5) . . ?
O13C W13 O134 160.0(5) . . ?
O135 W13 O134 88.0(5) . . ?
O123 W13 O134 85.6(5) . . ?
O13T W13 O2G2 168.5(5) . . ?
O13C W13 O2G2 87.0(5) . . ?
O135 W13 O2G2 73.7(5) . . ?
O123 W13 O2G2 86.0(4) . . ?
O134 W13 O2G2 73.5(4) . . ?
O13T W13 K7 68.6(4) . 1_545 ?
O13C W13 K7 55.0(4) . 1_545 ?
O135 W13 K7 57.0(4) . 1_545 ?
O123 W13 K7 135.8(4) . 1_545 ?
O134 W13 K7 137.0(3) . 1_545 ?
O2G2 W13 K7 113.4(3) . 1_545 ?
O14T W14 O146 103.6(5) . . ?
O14T W14 O145 101.7(5) . . ?
O146 W14 O145 91.9(5) . . ?
O14T W14 O134 100.2(5) . . ?
O146 W14 O134 155.9(5) . . ?
O145 W14 O134 87.3(5) . . ?
O14T W14 O114 98.5(5) . . ?
O146 W14 O114 87.2(5) . . ?
O145 W14 O114 159.4(5) . . ?
O134 W14 O114 85.3(5) . . ?
O14T W14 O2G2 172.7(5) . . ?
O146 W14 O2G2 83.3(5) . . ?
O145 W14 O2G2 75.3(5) . . ?
O134 W14 O2G2 73.2(4) . . ?
O114 W14 O2G2 84.1(5) . . ?
O14T W14 K3 47.4(4) . 2_666 ?
O146 W14 K3 101.8(4) . 2_666 ?
O145 W14 K3 148.2(4) . 2_666 ?
O134 W14 K3 91.2(3) . 2_666 ?
O114 W14 K3 51.3(4) . 2_666 ?
O2G2 W14 K3 134.2(3) . 2_666 ?
O15T W15 O15C 103.0(6) . . ?
O15T W15 O156 102.2(5) . . ?
O15C W15 O156 94.3(5) . . ?
O15T W15 O135 100.9(5) . . ?
O15C W15 O135 93.4(5) . . ?
O156 W15 O135 153.3(5) . . ?
O15T W15 O145 97.7(5) . . ?
O15C W15 O145 159.3(5) . . ?
O156 W15 O145 82.1(5) . . ?
O135 W15 O145 81.6(5) . . ?
O15T W15 O2G2 170.6(5) . . ?
O15C W15 O2G2 85.5(5) . . ?
O156 W15 O2G2 81.0(5) . . ?
O135 W15 O2G2 74.1(5) . . ?
O145 W15 O2G2 73.8(5) . . ?
O15T W15 K21 55.6(4) . . ?
O15C W15 K21 47.7(4) . . ?
O156 W15 K21 107.3(4) . . ?
O135 W15 K21 96.8(4) . . ?
O145 W15 K21 152.6(4) . . ?
O2G2 W15 K21 132.3(3) . . ?
O15T W15 K24 98.5(4) . . ?
O15C W15 K24 47.8(4) . . ?
O156 W15 K24 48.2(4) . . ?
O135 W15 K24 139.8(4) . . ?
O145 W15 K24 130.0(4) . . ?
O2G2 W15 K24 90.3(3) . . ?
K21 W15 K24 66.5(2) . . ?
O16T W16 O16A 100.8(6) . . ?
O16T W16 O156 102.2(6) . . ?
O16A W16 O156 94.0(6) . . ?
O16T W16 O167 98.8(6) . . ?
O16A W16 O167 96.4(6) . . ?
O156 W16 O167 154.3(5) . . ?
O16T W16 O146 89.4(5) . . ?
O16A W16 O146 169.8(5) . . ?
O156 W16 O146 83.4(5) . . ?
O167 W16 O146 82.2(5) . . ?
O16T W16 O3G2 167.0(5) . . ?
O16A W16 O3G2 90.2(5) . . ?
O156 W16 O3G2 83.7(5) . . ?
O167 W16 O3G2 72.8(5) . . ?
O146 W16 O3G2 79.7(4) . . ?
O16T W16 K24 127.4(5) . . ?
O16A W16 K24 45.1(5) . . ?
O156 W16 K24 55.7(4) . . ?
O167 W16 K24 119.9(4) . . ?
O146 W16 K24 127.3(4) . . ?
O3G2 W16 K24 65.5(3) . . ?
O17A W17 O17T 102.8(6) . . ?
O17A W17 O107 98.3(6) . . ?
O17T W17 O107 101.3(6) . . ?
O17A W17 O167 96.3(5) . . ?
O17T W17 O167 97.4(6) . . ?
O107 W17 O167 153.0(5) . . ?
O17A W17 O3G2 92.1(5) . . ?
O17T W17 O3G2 163.6(5) . . ?
O107 W17 O3G2 83.1(5) . . ?
O167 W17 O3G2 73.8(5) . . ?
O17A W17 O117 168.9(5) . . ?
O17T W17 O117 87.5(5) . . ?
O107 W17 O117 83.6(5) . . ?
O167 W17 O117 78.0(5) . . ?
O3G2 W17 O117 77.3(4) . . ?
O17A W17 K5 49.7(4) . . ?
O17T W17 K5 126.0(4) . . ?
O107 W17 K5 53.1(4) . . ?
O167 W17 K5 126.8(4) . . ?
O3G2 W17 K5 69.2(3) . . ?
O117 W17 K5 126.8(3) . . ?
O17A W17 K8 104.4(4) . . ?
O17T W17 K8 44.7(4) . . ?
O107 W17 K8 56.7(4) . . ?
O167 W17 K8 139.7(4) . . ?
O3G2 W17 K8 138.0(3) . . ?
O117 W17 K8 85.8(3) . . ?
K5 W17 K8 92.40(10) . . ?
O18T W18 O184 102.0(5) . . ?
O18T W18 O186 100.9(5) . . ?
O184 W18 O186 89.8(5) . . ?
O18T W18 O189 97.3(5) . . ?
O184 W18 O189 160.3(5) . . ?
O186 W18 O189 90.6(5) . . ?
O18T W18 O180 100.8(5) . . ?
O184 W18 O180 85.7(5) . . ?
O186 W18 O180 158.3(5) . . ?
O189 W18 O180 86.7(5) . . ?
O18T W18 O1G3 170.3(5) . . ?
O184 W18 O1G3 86.7(5) . . ?
O186 W18 O1G3 83.2(5) . . ?
O189 W18 O1G3 73.8(4) . . ?
O180 W18 O1G3 75.4(4) . . ?
O19T W19 O21U 104.4(6) . . ?
O19T W19 O189 97.7(5) . . ?
O21U W19 O189 95.5(5) . . ?
O19T W19 O21C 101.9(5) . . ?
O21U W19 O21C 90.7(5) . . ?
O189 W19 O21C 157.3(4) . . ?
O19T W19 O190 94.8(5) . . ?
O21U W19 O190 160.4(5) . . ?
O189 W19 O190 85.6(4) . . ?
O21C W19 O190 81.5(5) . . ?
O19T W19 O1G3 163.9(5) . . ?
O21U W19 O1G3 89.8(5) . . ?
O189 W19 O1G3 72.9(4) . . ?
O21C W19 O1G3 85.3(4) . . ?
O190 W19 O1G3 71.8(4) . . ?
O19T W19 K7 50.5(4) . . ?
O21U W19 K7 154.8(4) . . ?
O189 W19 K7 90.7(3) . . ?
O21C W19 K7 92.9(3) . . ?
O190 W19 K7 44.4(3) . . ?
O1G3 W19 K7 115.4(3) . . ?
O19T W19 K2 65.4(4) . . ?
O21U W19 K2 82.6(4) . . ?
O189 W19 K2 161.6(3) . . ?
O21C W19 K2 41.0(3) . . ?
O190 W19 K2 102.4(3) . . ?
O1G3 W19 K2 125.2(3) . . ?
K7 W19 K2 83.96(9) . . ?
O20T W20 O190 101.1(5) . . ?
O20T W20 O201 103.2(5) . . ?
O190 W20 O201 91.4(5) . . ?
O20T W20 O203 100.0(5) . . ?
O190 W20 O203 158.6(5) . . ?
O201 W20 O203 86.9(5) . . ?
O20T W20 O180 98.6(5) . . ?
O190 W20 O180 88.9(5) . . ?
O201 W20 O180 157.8(5) . . ?
O203 W20 O180 84.8(5) . . ?
O20T W20 O1G3 171.2(5) . . ?
O190 W20 O1G3 74.5(4) . . ?
O201 W20 O1G3 84.7(4) . . ?
O203 W20 O1G3 84.1(4) . . ?
O180 W20 O1G3 73.9(4) . . ?
O20T W20 K3 52.0(4) . . ?
O190 W20 K3 90.5(4) . . ?
O201 W20 K3 154.9(3) . . ?
O203 W20 K3 100.0(4) . . ?
O180 W20 K3 47.3(3) . . ?
O1G3 W20 K3 119.8(3) . . ?
O21T W21 O21D 103.7(5) . . ?
O21T W21 O212 97.9(5) . . ?
O21D W21 O212 96.9(5) . . ?
O21T W21 O201 101.5(5) . . ?
O21D W21 O201 95.1(5) . . ?
O212 W21 O201 154.1(5) . . ?
O21T W21 O213 95.1(5) . . ?
O21D W21 O213 161.2(5) . . ?
O212 W21 O213 80.9(5) . . ?
O201 W21 O213 80.4(4) . . ?
O21T W21 O2G3 167.2(5) . . ?
O21D W21 O2G3 87.1(5) . . ?
O212 W21 O2G3 73.6(4) . . ?
O201 W21 O2G3 84.2(4) . . ?
O213 W21 O2G3 74.4(4) . . ?
O21T W21 K9 55.7(4) . 1_655 ?
O21D W21 K9 137.6(4) . 1_655 ?
O212 W21 K9 56.6(3) . 1_655 ?
O201 W21 K9 123.4(3) . 1_655 ?
O213 W21 K9 55.6(3) . 1_655 ?
O2G3 W21 K9 111.6(3) . 1_655 ?
O21T W21 K28 47.7(4) . . ?
O21D W21 K28 56.0(4) . . ?
O212 W21 K28 102.6(4) . . ?
O201 W21 K28 103.1(4) . . ?
O213 W21 K28 142.8(4) . . ?
O2G3 W21 K28 142.6(3) . . ?
K9 W21 K28 95.0(2) 1_655 . ?
O21T W21 K27 82.1(4) . 1_655 ?
O21D W21 K27 55.5(4) . 1_655 ?
O212 W21 K27 50.0(4) . 1_655 ?
O201 W21 K27 149.9(4) . 1_655 ?
O213 W21 K27 129.4(3) . 1_655 ?
O2G3 W21 K27 98.8(3) . 1_655 ?
K9 W21 K27 83.5(2) 1_655 1_655 ?
K28 W21 K27 57.3(3) . 1_655 ?
O22T W22 O22C 101.4(5) . . ?
O22T W22 O212 98.1(5) . . ?
O22C W22 O212 94.2(5) . . ?
O22T W22 O225 104.6(5) . . ?
O22C W22 O225 89.8(5) . . ?
O212 W22 O225 155.7(5) . . ?
O22T W22 O223 98.0(5) . . ?
O22C W22 O223 160.4(5) . . ?
O212 W22 O223 86.1(5) . . ?
O225 W22 O223 82.3(5) . . ?
O22T W22 O2G3 165.4(5) . . ?
O22C W22 O2G3 89.4(4) . . ?
O212 W22 O2G3 71.0(4) . . ?
O225 W22 O2G3 85.1(4) . . ?
O223 W22 O2G3 72.1(4) . . ?
O22T W22 K14 54.0(4) . . ?
O22C W22 K14 49.0(4) . . ?
O212 W22 K14 89.2(4) . . ?
O225 W22 K14 111.2(3) . . ?
O223 W22 K14 150.5(3) . . ?
O2G3 W22 K14 133.1(3) . . ?
O22T W22 K27 82.8(4) . 1_655 ?
O22C W22 K27 51.7(4) . 1_655 ?
O212 W22 K27 49.7(4) . 1_655 ?
O225 W22 K27 141.3(4) . 1_655 ?
O223 W22 K27 135.1(4) . 1_655 ?
O2G3 W22 K27 96.5(3) . 1_655 ?
K14 W22 K27 43.4(2) . 1_655 ?
O22T W22 K12 87.6(4) . . ?
O22C W22 K12 133.9(4) . . ?
O212 W22 K12 129.5(4) . . ?
O225 W22 K12 44.6(3) . . ?
O223 W22 K12 43.6(3) . . ?
O2G3 W22 K12 92.0(3) . . ?
K14 W22 K12 130.96(12) . . ?
K27 W22 K12 169.9(2) 1_655 . ?
O23T W23 O223 102.1(5) . . ?
O23T W23 O213 99.4(5) . . ?
O223 W23 O213 90.1(5) . . ?
O23T W23 O203 102.3(5) . . ?
O223 W23 O203 155.6(5) . . ?
O213 W23 O203 85.5(5) . . ?
O23T W23 O234 100.5(5) . . ?
O223 W23 O234 89.6(5) . . ?
O213 W23 O234 159.6(4) . . ?
O203 W23 O234 86.3(5) . . ?
O23T W23 O2G3 172.8(5) . . ?
O223 W23 O2G3 74.1(4) . . ?
O213 W23 O2G3 74.7(4) . . ?
O203 W23 O2G3 81.6(4) . . ?
O234 W23 O2G3 85.7(4) . . ?
O23T W23 K12 84.2(4) . . ?
O223 W23 K12 48.3(4) . . ?
O213 W23 K12 137.6(3) . . ?
O203 W23 K12 135.4(4) . . ?
O234 W23 K12 49.3(3) . . ?
O2G3 W23 K12 97.4(3) . . ?
O23T W23 K25 54.7(4) . 1_655 ?
O223 W23 K25 48.0(4) . 1_655 ?
O213 W23 K25 90.9(4) . 1_655 ?
O203 W23 K25 155.8(4) . 1_655 ?
O234 W23 K25 104.0(4) . 1_655 ?
O2G3 W23 K25 120.5(3) . 1_655 ?
K12 W23 K25 56.80(19) . 1_655 ?
O24T W24 O245 101.6(5) . . ?
O24T W24 O246 101.0(5) . . ?
O245 W24 O246 89.2(5) . . ?
O24T W24 O234 100.6(5) . . ?
O245 W24 O234 91.2(5) . . ?
O246 W24 O234 157.8(5) . . ?
O24T W24 O184 101.7(5) . . ?
O245 W24 O184 156.7(5) . . ?
O246 W24 O184 85.0(5) . . ?
O234 W24 O184 85.9(5) . . ?
O24T W24 O3G3 173.4(5) . . ?
O245 W24 O3G3 74.7(4) . . ?
O246 W24 O3G3 73.7(4) . . ?
O234 W24 O3G3 85.0(4) . . ?
O184 W24 O3G3 82.0(4) . . ?
O24T W24 K12 83.4(4) . . ?
O245 W24 K12 48.3(4) . . ?
O246 W24 K12 136.8(4) . . ?
O234 W24 K12 51.2(3) . . ?
O184 W24 K12 136.7(3) . . ?
O3G3 W24 K12 97.6(3) . . ?
O24T W24 K5 80.4(4) . . ?
O245 W24 K5 48.9(4) . . ?
O246 W24 K5 51.2(4) . . ?
O234 W24 K5 138.5(3) . . ?
O184 W24 K5 135.0(3) . . ?
O3G3 W24 K5 93.1(3) . . ?
K12 W24 K5 88.30(11) . . ?
O25T W25 O25C 104.2(6) . . ?
O25T W25 O225 102.1(5) . . ?
O25C W25 O225 93.3(5) . . ?
O25T W25 O256 98.0(5) . . ?
O25C W25 O256 91.5(5) . . ?
O225 W25 O256 157.4(5) . . ?
O25T W25 O245 93.6(5) . . ?
O25C W25 O245 162.2(5) . . ?
O225 W25 O245 84.0(5) . . ?
O256 W25 O245 84.8(5) . . ?
O25T W25 O3G3 163.5(5) . . ?
O25C W25 O3G3 89.4(5) . . ?
O225 W25 O3G3 86.0(4) . . ?
O256 W25 O3G3 72.0(4) . . ?
O245 W25 O3G3 72.9(4) . . ?
O25T W25 K6 86.2(4) . . ?
O25C W25 K6 46.8(4) . . ?
O225 W25 K6 139.7(3) . . ?
O256 W25 K6 51.3(4) . . ?
O245 W25 K6 135.4(3) . . ?
O3G3 W25 K6 96.8(3) . . ?
O25T W25 K5 70.4(4) . . ?
O25C W25 K5 136.4(4) . . ?
O225 W25 K5 130.3(3) . . ?
O256 W25 K5 49.0(3) . . ?
O245 W25 K5 49.2(3) . . ?
O3G3 W25 K5 93.4(3) . . ?
K6 W25 K5 89.79(9) . . ?
O25T W25 K12 83.3(4) . . ?
O25C W25 K12 138.9(4) . . ?
O225 W25 K12 46.0(3) . . ?
O256 W25 K12 128.1(4) . . ?
O245 W25 K12 43.5(3) . . ?
O3G3 W25 K12 92.6(3) . . ?
K6 W25 K12 169.29(10) . . ?
K5 W25 K12 84.50(10) . . ?
O26T W26 O26C 102.1(6) . . ?
O26T W26 O256 100.7(6) . . ?
O26C W26 O256 96.2(5) . . ?
O26T W26 O186 100.8(5) . . ?
O26C W26 O186 92.8(5) . . ?
O256 W26 O186 154.3(5) . . ?
O26T W26 O246 97.9(5) . . ?
O26C W26 O246 159.9(5) . . ?
O256 W26 O246 82.5(5) . . ?
O186 W26 O246 80.9(5) . . ?
O26T W26 O3G3 170.3(5) . . ?
O26C W26 O3G3 86.5(5) . . ?
O256 W26 O3G3 73.7(5) . . ?
O186 W26 O3G3 83.0(4) . . ?
O246 W26 O3G3 73.8(4) . . ?
O26T W26 K9 49.5(4) . . ?
O26C W26 K9 53.5(4) . . ?
O256 W26 K9 111.5(4) . . ?
O186 W26 K9 93.2(3) . . ?
O246 W26 K9 145.4(3) . . ?
O3G3 W26 K9 139.7(3) . . ?
O26T W26 K6 87.3(4) . . ?
O26C W26 K6 54.3(4) . . ?
O256 W26 K6 47.9(4) . . ?
O186 W26 K6 147.1(3) . . ?
O246 W26 K6 130.0(3) . . ?
O3G3 W26 K6 94.3(3) . . ?
K9 W26 K6 67.89(9) . . ?
O26T W26 K5 80.6(4) . . ?
O26C W26 K5 139.3(4) . . ?
O256 W26 K5 44.4(4) . . ?
O186 W26 K5 127.0(3) . . ?
O246 W26 K5 47.0(3) . . ?
O3G3 W26 K5 90.0(3) . . ?
K9 W26 K5 122.49(9) . . ?
K6 W26 K5 85.68(9) . . ?
O27T W27 O27C 103.7(5) . . ?
O27T W27 O274 102.3(5) . . ?
O27C W27 O274 92.7(5) . . ?
O27T W27 O279 99.6(5) . . ?
O27C W27 O279 94.4(5) . . ?
O274 W27 O279 154.6(5) . . ?
O27T W27 O278 95.3(5) . . ?
O27C W27 O278 161.0(5) . . ?
O274 W27 O278 82.1(5) . . ?
O279 W27 O278 83.2(5) . . ?
O27T W27 O1G4 167.4(5) . . ?
O27C W27 O1G4 87.6(5) . . ?
O274 W27 O1G4 82.3(4) . . ?
O279 W27 O1G4 73.7(4) . . ?
O278 W27 O1G4 73.5(4) . . ?
O27T W27 K28 55.0(4) . . ?
O27C W27 K28 55.3(4) . . ?
O274 W27 K28 124.2(4) . . ?
O279 W27 K28 79.3(4) . . ?
O278 W27 K28 141.6(4) . . ?
O1G4 W27 K28 131.7(3) . . ?
O27T W27 K13 56.6(4) . . ?
O27C W27 K13 90.8(4) . . ?
O274 W27 K13 158.8(4) . . ?
O279 W27 K13 45.4(3) . . ?
O278 W27 K13 100.7(3) . . ?
O1G4 W27 K13 118.7(3) . . ?
K28 W27 K13 44.4(2) . . ?
O27T W27 K2 100.2(4) . . ?
O27C W27 K2 46.6(4) . . ?
O274 W27 K2 47.5(4) . . ?
O279 W27 K2 139.5(4) . . ?
O278 W27 K2 129.2(3) . . ?
O1G4 W27 K2 91.6(3) . . ?
K28 W27 K2 83.9(2) . . ?
K13 W27 K2 128.16(10) . . ?
O27T W27 K10 54.0(4) . . ?
O27C W27 K10 131.7(4) . . ?
O274 W27 K10 59.0(4) . . ?
O279 W27 K10 128.4(4) . . ?
O278 W27 K10 60.3(3) . . ?
O1G4 W27 K10 121.7(3) . . ?
K28 W27 K10 106.5(2) . . ?
K13 W27 K10 103.83(10) . . ?
K2 W27 K10 91.56(9) . . ?
O28T W28 O289 102.0(6) . . ?
O28T W28 O278 101.4(6) . . ?
O289 W28 O278 92.1(5) . . ?
O28T W28 O282 98.5(6) . . ?
O289 W28 O282 93.4(5) . . ?
O278 W28 O282 157.7(5) . . ?
O28T W28 O284 100.4(5) . . ?
O289 W28 O284 157.6(5) . . ?
O278 W28 O284 84.1(5) . . ?
O282 W28 O284 82.6(5) . . ?
O28T W28 O1G4 174.9(5) . . ?
O289 W28 O1G4 76.3(4) . . ?
O278 W28 O1G4 74.0(5) . . ?
O282 W28 O1G4 86.4(4) . . ?
O284 W28 O1G4 81.5(4) . . ?
O28T W28 K11 52.6(4) . . ?
O289 W28 K11 151.2(4) . . ?
O278 W28 K11 81.7(4) . . ?
O282 W28 K11 103.0(3) . . ?
O284 W28 K11 50.0(3) . . ?
O1G4 W28 K11 127.7(3) . . ?
O28T W28 K1 49.1(4) . 2_567 ?
O289 W28 K1 97.6(4) . 2_567 ?
O278 W28 K1 150.3(4) . 2_567 ?
O282 W28 K1 49.7(4) . 2_567 ?
O284 W28 K1 96.5(3) . 2_567 ?
O1G4 W28 K1 135.7(3) . 2_567 ?
K11 W28 K1 76.27(10) . 2_567 ?
O29T W29 O29C 103.0(5) . . ?
O29T W29 O290 98.9(5) . . ?
O29C W29 O290 91.7(5) . . ?
O29T W29 O279 102.0(5) . . ?
O29C W29 O279 94.8(5) . . ?
O290 W29 O279 156.1(5) . . ?
O29T W29 O289 94.3(5) . . ?
O29C W29 O289 162.7(5) . . ?
O290 W29 O289 84.2(5) . . ?
O279 W29 O289 82.9(5) . . ?
O29T W29 O1G4 167.2(5) . . ?
O29C W29 O1G4 89.1(4) . . ?
O290 W29 O1G4 84.9(4) . . ?
O279 W29 O1G4 72.2(4) . . ?
O289 W29 O1G4 73.9(4) . . ?
O29T W29 K27 64.5(4) . 1_655 ?
O29C W29 K27 58.7(4) . 1_655 ?
O290 W29 K27 138.0(4) . 1_655 ?
O279 W29 K27 63.2(4) . 1_655 ?
O289 W29 K27 132.7(4) . 1_655 ?
O1G4 W29 K27 120.1(3) . 1_655 ?
O29T W29 K16 47.9(4) . 2_567 ?
O29C W29 K16 105.3(4) . 2_567 ?
O290 W29 K16 51.2(4) . 2_567 ?
O279 W29 K16 146.5(4) . 2_567 ?
O289 W29 K16 85.1(3) . 2_567 ?
O1G4 W29 K16 133.3(3) . 2_567 ?
K27 W29 K16 104.9(2) 1_655 2_567 ?
O29T W29 K14 36.8(4) . . ?
O29C W29 K14 66.2(4) . . ?
O290 W29 K14 101.1(3) . . ?
O279 W29 K14 102.5(3) . . ?
O289 W29 K14 131.1(3) . . ?
O1G4 W29 K14 154.5(3) . . ?
K27 W29 K14 42.1(2) 1_655 . ?
K16 W29 K14 63.63(12) 2_567 . ?
O30T W30 O30C 101.9(5) . . ?
O30T W30 O290 100.5(5) . . ?
O30C W30 O290 90.6(5) . . ?
O30T W30 O301 99.3(5) . . ?
O30C W30 O301 89.4(5) . . ?
O290 W30 O301 159.8(5) . . ?
O30T W30 O302 98.0(5) . . ?
O30C W30 O302 160.0(5) . . ?
O290 W30 O302 86.7(5) . . ?
O301 W30 O302 86.4(5) . . ?
O30T W30 O2G4 168.5(5) . . ?
O30C W30 O2G4 86.5(4) . . ?
O290 W30 O2G4 87.0(4) . . ?
O301 W30 O2G4 72.8(4) . . ?
O302 W30 O2G4 73.6(4) . . ?
O30T W30 K6 65.5(4) . . ?
O30C W30 K6 55.3(4) . . ?
O290 W30 K6 135.5(4) . . ?
O301 W30 K6 58.3(3) . . ?
O302 W30 K6 135.3(3) . . ?
O2G4 W30 K6 114.8(3) . . ?
O30T W30 K16 54.0(4) . 2_567 ?
O30C W30 K16 103.8(4) . 2_567 ?
O290 W30 K16 46.9(4) . 2_567 ?
O301 W30 K16 151.8(3) . 2_567 ?
O302 W30 K16 88.7(3) . 2_567 ?
O2G4 W30 K16 131.9(3) . 2_567 ?
K6 W30 K16 109.19(12) . 2_567 ?
O31T W31 O31C 102.0(6) . . ?
O31T W31 O301 98.5(5) . . ?
O31C W31 O301 95.0(5) . . ?
O31T W31 O313 102.1(5) . . ?
O31C W31 O313 94.4(5) . . ?
O301 W31 O313 155.0(5) . . ?
O31T W31 O312 97.5(5) . . ?
O31C W31 O312 160.5(5) . . ?
O301 W31 O312 82.4(5) . . ?
O313 W31 O312 80.9(5) . . ?
O31T W31 O2G4 169.6(5) . . ?
O31C W31 O2G4 86.3(5) . . ?
O301 W31 O2G4 74.2(4) . . ?
O313 W31 O2G4 83.4(4) . . ?
O312 W31 O2G4 74.4(4) . . ?
O31T W31 K9 50.7(4) . . ?
O31C W31 K9 51.9(4) . . ?
O301 W31 K9 93.8(3) . . ?
O313 W31 K9 110.2(4) . . ?
O312 W31 K9 147.4(3) . . ?
O2G4 W31 K9 135.9(3) . . ?
O31T W31 K13 65.9(4) . 1_455 ?
O31C W31 K13 144.9(4) . 1_455 ?
O301 W31 K13 118.7(3) . 1_455 ?
O313 W31 K13 59.2(4) . 1_455 ?
O312 W31 K13 46.0(3) . 1_455 ?
O2G4 W31 K13 110.6(3) . 1_455 ?
K9 W31 K13 112.26(10) . 1_455 ?
O31T W31 K27 29.1(5) . . ?
O31C W31 K27 130.8(4) . . ?
O301 W31 K27 97.7(4) . . ?
O313 W31 K27 93.5(4) . . ?
O312 W31 K27 68.6(4) . . ?
O2G4 W31 K27 142.9(3) . . ?
K9 W31 K27 79.9(2) . . ?
K13 W31 K27 41.28(19) 1_455 . ?
O32T W32 O312 102.2(5) . . ?
O32T W32 O323 104.2(5) . . ?
O312 W32 O323 90.5(5) . . ?
O32T W32 O302 100.4(5) . . ?
O312 W32 O302 89.0(5) . . ?
O323 W32 O302 155.0(5) . . ?
O32T W32 O282 98.0(5) . . ?
O312 W32 O282 159.7(5) . . ?
O323 W32 O282 86.3(5) . . ?
O302 W32 O282 85.6(5) . . ?
O32T W32 O2G4 172.9(5) . . ?
O312 W32 O2G4 75.2(4) . . ?
O323 W32 O2G4 82.5(4) . . ?
O302 W32 O2G4 73.2(4) . . ?
O282 W32 O2G4 84.5(4) . . ?
O32T W32 K1 48.4(4) . 2_567 ?
O312 W32 K1 150.4(4) . 2_567 ?
O323 W32 K1 99.8(4) . 2_567 ?
O302 W32 K1 92.8(3) . 2_567 ?
O282 W32 K1 49.6(3) . 2_567 ?
O2G4 W32 K1 133.4(3) . 2_567 ?
O33T W33 O33A 101.4(5) . . ?
O33T W33 O313 101.2(5) . . ?
O33A W33 O313 95.7(5) . . ?
O33T W33 O334 98.9(5) . . ?
O33A W33 O334 94.5(5) . . ?
O313 W33 O334 155.2(5) . . ?
O33T W33 O323 87.7(5) . . ?
O33A W33 O323 170.7(5) . . ?
O313 W33 O323 84.5(5) . . ?
O334 W33 O323 81.8(5) . . ?
O33T W33 O3G4 165.2(5) . . ?
O33A W33 O3G4 91.6(5) . . ?
O313 W33 O3G4 84.3(5) . . ?
O334 W33 O3G4 72.8(4) . . ?
O323 W33 O3G4 79.1(4) . . ?
O33T W33 K15 102.0(4) . 1_465 ?
O33A W33 K15 41.5(4) . 1_465 ?
O313 W33 K15 54.5(4) . 1_465 ?
O334 W33 K15 134.1(4) . 1_465 ?
O323 W33 K15 138.9(3) . 1_465 ?
O3G4 W33 K15 92.4(3) . 1_465 ?
O33T W33 K4 46.3(4) . 1_465 ?
O33A W33 K4 55.5(4) . 1_465 ?
O313 W33 K4 98.1(4) . 1_465 ?
O334 W33 K4 106.4(3) . 1_465 ?
O323 W33 K4 133.7(3) . 1_465 ?
O3G4 W33 K4 147.2(3) . 1_465 ?
K15 W33 K4 64.10(11) 1_465 1_465 ?
O33T W33 K13 41.9(4) . 1_455 ?
O33A W33 K13 113.6(4) . 1_455 ?
O313 W33 K13 60.7(4) . 1_455 ?
O334 W33 K13 133.6(4) . 1_455 ?
O323 W33 K13 74.6(3) . 1_455 ?
O3G4 W33 K13 137.6(3) . 1_455 ?
K15 W33 K13 86.36(11) 1_465 1_455 ?
K4 W33 K13 67.15(10) 1_465 1_455 ?
O33T W33 K28 55.6(4) . 1_455 ?
O33A W33 K28 72.4(4) . 1_455 ?
O313 W33 K28 58.6(4) . 1_455 ?
O334 W33 K28 146.2(4) . 1_455 ?
O323 W33 K28 115.1(4) . 1_455 ?
O3G4 W33 K28 136.7(3) . 1_455 ?
K15 W33 K28 49.09(19) 1_465 1_455 ?
K4 W33 K28 40.48(18) 1_465 1_455 ?
K13 W33 K28 41.62(19) 1_455 1_455 ?
O34A W34 O34T 103.9(6) . . ?
O34A W34 O274 96.1(5) . . ?
O34T W34 O274 101.0(5) . . ?
O34A W34 O334 95.0(5) . . ?
O34T W34 O334 99.3(5) . . ?
O274 W34 O334 153.7(5) . . ?
O34A W34 O3G4 90.8(5) . . ?
O34T W34 O3G4 164.1(5) . . ?
O274 W34 O3G4 83.1(5) . . ?
O334 W34 O3G4 73.0(4) . . ?
O34A W34 O284 169.0(5) . . ?
O34T W34 O284 86.5(5) . . ?
O274 W34 O284 85.4(5) . . ?
O334 W34 O284 79.5(5) . . ?
O3G4 W34 O284 78.5(4) . . ?
O34A W34 K2 50.5(4) . . ?
O34T W34 K2 127.7(4) . . ?
O274 W34 K2 51.0(4) . . ?
O334 W34 K2 124.3(4) . . ?
O3G4 W34 K2 66.6(3) . . ?
O284 W34 K2 125.4(3) . . ?
O34A W34 K10 102.5(4) . . ?
O34T W34 K10 42.2(4) . . ?
O274 W34 K10 59.0(4) . . ?
O334 W34 K10 140.4(4) . . ?
O3G4 W34 K10 140.7(3) . . ?
O284 W34 K10 87.6(3) . . ?
K2 W34 K10 93.70(10) . . ?
O34A W34 K11 144.7(4) . . ?
O34T W34 K11 43.4(4) . . ?
O274 W34 K11 102.4(4) . . ?
O334 W34 K11 81.4(4) . . ?
O3G4 W34 K11 120.8(3) . . ?
O284 W34 K11 44.3(3) . . ?
K2 W34 K11 153.02(11) . . ?
K10 W34 K11 63.89(11) . . ?
O4G1 Ge1 O3G1 111.9(5) . . ?
O4G1 Ge1 O1G1 111.1(6) . . ?
O3G1 Ge1 O1G1 107.4(5) . . ?
O4G1 Ge1 O2G1 111.4(5) . . ?
O3G1 Ge1 O2G1 105.5(5) . . ?
O1G1 Ge1 O2G1 109.3(6) . . ?
O4G2 Ge2 O2G2 112.9(5) . . ?
O4G2 Ge2 O3G2 111.3(5) . . ?
O2G2 Ge2 O3G2 108.2(5) . . ?
O4G2 Ge2 O1G2 109.7(5) . . ?
O2G2 Ge2 O1G2 103.1(5) . . ?
O3G2 Ge2 O1G2 111.4(5) . . ?
O4G2 Ge2 K24 63.5(4) . . ?
O2G2 Ge2 K24 97.8(4) . . ?
O3G2 Ge2 K24 58.3(4) . . ?
O1G2 Ge2 K24 158.9(4) . . ?
O1G3 Ge3 O4G3 111.3(5) . . ?
O1G3 Ge3 O3G3 108.2(5) . . ?
O4G3 Ge3 O3G3 112.1(5) . . ?
O1G3 Ge3 O2G3 109.1(5) . . ?
O4G3 Ge3 O2G3 110.7(5) . . ?
O3G3 Ge3 O2G3 105.2(5) . . ?
O4G4 Ge4 O2G4 112.6(5) . . ?
O4G4 Ge4 O1G4 110.0(5) . . ?
O2G4 Ge4 O1G4 103.9(5) . . ?
O4G4 Ge4 O3G4 109.4(5) . . ?
O2G4 Ge4 O3G4 109.3(5) . . ?
O1G4 Ge4 O3G4 111.5(5) . . ?
O4G4 Ge4 K2 59.5(4) . . ?
O2G4 Ge4 K2 159.8(4) . . ?
O1G4 Ge4 K2 96.2(4) . . ?
O3G4 Ge4 K2 61.5(4) . . ?
O6C Cu1 O13C 178.2(5) . . ?
O6C Cu1 O7C 86.6(5) . . ?
O13C Cu1 O7C 92.3(5) . . ?
O6C Cu1 O12C 92.5(5) . . ?
O13C Cu1 O12C 88.6(5) . . ?
O7C Cu1 O12C 179.1(5) . . ?
O6C Cu1 O4G1 93.1(4) . . ?
O13C Cu1 O4G1 88.3(4) . . ?
O7C Cu1 O4G1 91.5(4) . . ?
O12C Cu1 O4G1 88.5(4) . . ?
O6C Cu1 O1CU 88.9(5) . . ?
O13C Cu1 O1CU 89.5(5) . . ?
O7C Cu1 O1CU 83.1(5) . . ?
O12C Cu1 O1CU 96.9(5) . . ?
O4G1 Cu1 O1CU 174.1(5) . . ?
O6C Cu1 Cu2 129.9(3) . . ?
O13C Cu1 Cu2 51.5(3) . . ?
O7C Cu1 Cu2 88.6(3) . . ?
O12C Cu1 Cu2 91.9(3) . . ?
O4G1 Cu1 Cu2 37.2(3) . . ?
O1CU Cu1 Cu2 139.8(4) . . ?
O6C Cu1 Cu3 91.5(3) . . ?
O13C Cu1 Cu3 90.3(3) . . ?
O7C Cu1 Cu3 129.0(3) . . ?
O12C Cu1 Cu3 50.9(3) . . ?
O4G1 Cu1 Cu3 37.7(3) . . ?
O1CU Cu1 Cu3 147.9(4) . . ?
Cu2 Cu1 Cu3 55.16(6) . . ?
O6C Cu1 K22 50.2(4) . . ?
O13C Cu1 K22 129.0(4) . . ?
O7C Cu1 K22 106.5(4) . . ?
O12C Cu1 K22 72.9(4) . . ?
O4G1 Cu1 K22 136.3(3) . . ?
O1CU Cu1 K22 48.3(4) . . ?
Cu2 Cu1 K22 164.53(18) . . ?
Cu3 Cu1 K22 110.75(17) . . ?
O6C Cu1 K7 131.7(4) . 1_545 ?
O13C Cu1 K7 47.1(4) . 1_545 ?
O7C Cu1 K7 45.3(4) . 1_545 ?
O12C Cu1 K7 135.5(4) . 1_545 ?
O4G1 Cu1 K7 92.4(3) . 1_545 ?
O1CU Cu1 K7 82.1(4) . 1_545 ?
Cu2 Cu1 K7 64.77(8) . 1_545 ?
Cu3 Cu1 K7 119.91(9) . 1_545 ?
K22 Cu1 K7 128.59(18) . 1_545 ?
O15C Cu2 O4G2 93.7(5) . . ?
O15C Cu2 O4G1 169.5(5) . . ?
O4G2 Cu2 O4G1 81.2(5) . . ?
O15C Cu2 O9C 91.6(5) . . ?
O4G2 Cu2 O9C 174.0(5) . . ?
O4G1 Cu2 O9C 94.0(5) . . ?
O15C Cu2 O2C2 97.7(5) . . ?
O4G2 Cu2 O2C2 86.0(5) . . ?
O4G1 Cu2 O2C2 91.1(5) . . ?
O9C Cu2 O2C2 90.5(5) . . ?
O15C Cu2 O13C 87.9(4) . . ?
O4G2 Cu2 O13C 86.1(4) . . ?
O4G1 Cu2 O13C 82.6(4) . . ?
O9C Cu2 O13C 96.9(4) . . ?
O2C2 Cu2 O13C 170.6(4) . . ?
O15C Cu2 Cu3 133.9(4) . . ?
O4G2 Cu2 Cu3 40.3(3) . . ?
O4G1 Cu2 Cu3 41.1(3) . . ?
O9C Cu2 Cu3 134.5(4) . . ?
O2C2 Cu2 Cu3 84.8(3) . . ?
O13C Cu2 Cu3 85.9(3) . . ?
O15C Cu2 Cu1 124.7(4) . . ?
O4G2 Cu2 Cu1 85.5(3) . . ?
O4G1 Cu2 Cu1 46.1(3) . . ?
O9C Cu2 Cu1 93.8(3) . . ?
O2C2 Cu2 Cu1 137.2(3) . . ?
O13C Cu2 Cu1 36.8(3) . . ?
Cu3 Cu2 Cu1 62.49(7) . . ?
O15C Cu2 K24 54.0(4) . . ?
O4G2 Cu2 K24 69.7(4) . . ?
O4G1 Cu2 K24 131.0(4) . . ?
O9C Cu2 K24 111.5(4) . . ?
O2C2 Cu2 K24 49.6(4) . . ?
O13C Cu2 K24 131.4(3) . . ?
Cu3 Cu2 K24 99.37(18) . . ?
Cu1 Cu2 K24 154.55(18) . . ?
O15C Cu2 K21 45.2(4) . . ?
O4G2 Cu2 K21 133.3(4) . . ?
O4G1 Cu2 K21 143.0(4) . . ?
O9C Cu2 K21 50.6(4) . . ?
O2C2 Cu2 K21 80.4(3) . . ?
O13C Cu2 K21 108.8(3) . . ?
Cu3 Cu2 K21 164.51(16) . . ?
Cu1 Cu2 K21 132.60(15) . . ?
K24 Cu2 K21 67.5(2) . . ?
O15C Cu2 K7 77.0(4) . 1_545 ?
O4G2 Cu2 K7 134.3(3) . 1_545 ?
O4G1 Cu2 K7 100.0(3) . 1_545 ?
O9C Cu2 K7 49.9(3) . 1_545 ?
O2C2 Cu2 K7 139.2(3) . 1_545 ?
O13C Cu2 K7 49.4(3) . 1_545 ?
Cu3 Cu2 K7 128.12(10) . 1_545 ?
Cu1 Cu2 K7 65.66(8) . 1_545 ?
K24 Cu2 K7 128.65(19) . 1_545 ?
K21 Cu2 K7 67.16(16) . 1_545 ?
O4G2 Cu3 O4C 173.8(5) . . ?
O4G2 Cu3 O10C 94.0(5) . . ?
O4C Cu3 O10C 92.2(5) . . ?
O4G2 Cu3 O4G1 80.4(5) . . ?
O4C Cu3 O4G1 93.5(5) . . ?
O10C Cu3 O4G1 171.5(5) . . ?
O4G2 Cu3 O2C 89.2(4) . . ?
O4C Cu3 O2C 90.0(4) . . ?
O10C Cu3 O2C 95.0(5) . . ?
O4G1 Cu3 O2C 91.3(4) . . ?
O4G2 Cu3 O12C 88.5(4) . . ?
O4C Cu3 O12C 91.8(4) . . ?
O10C Cu3 O12C 89.8(4) . . ?
O4G1 Cu3 O12C 83.8(4) . . ?
O2C Cu3 O12C 174.8(4) . . ?
O4G2 Cu3 Cu2 40.1(3) . . ?
O4C Cu3 Cu2 133.8(3) . . ?
O10C Cu3 Cu2 134.1(4) . . ?
O4G1 Cu3 Cu2 40.5(3) . . ?
O2C Cu3 Cu2 87.0(3) . . ?
O12C Cu3 Cu2 88.2(3) . . ?
O4G2 Cu3 Cu1 85.3(3) . . ?
O4C Cu3 Cu1 91.1(3) . . ?
O10C Cu3 Cu1 127.6(4) . . ?
O4G1 Cu3 Cu1 46.1(3) . . ?
O2C Cu3 Cu1 137.3(3) . . ?
O12C Cu3 Cu1 37.8(3) . . ?
Cu2 Cu3 Cu1 62.35(7) . . ?
O4G2 Cu3 K5 69.6(3) . . ?
O4C Cu3 K5 114.2(3) . . ?
O10C Cu3 K5 54.0(3) . . ?
O4G1 Cu3 K5 128.4(3) . . ?
O2C Cu3 K5 48.9(3) . . ?
O12C Cu3 K5 134.0(3) . . ?
Cu2 Cu3 K5 97.98(10) . . ?
Cu1 Cu3 K5 154.64(10) . . ?
O4G4 Cu4 O21D 173.6(5) . . ?
O4G4 Cu4 O27C 93.2(5) . . ?
O21D Cu4 O27C 93.1(5) . . ?
O4G4 Cu4 O4G3 81.8(4) . . ?
O21D Cu4 O4G3 92.1(5) . . ?
O27C Cu4 O4G3 172.0(5) . . ?
O4G4 Cu4 O21C 91.4(4) . . ?
O21D Cu4 O21C 87.0(4) . . ?
O27C Cu4 O21C 94.0(4) . . ?
O4G3 Cu4 O21C 92.4(4) . . ?
O4G4 Cu4 O29C 89.2(4) . . ?
O21D Cu4 O29C 92.0(4) . . ?
O27C Cu4 O29C 90.5(4) . . ?
O4G3 Cu4 O29C 83.3(4) . . ?
O21C Cu4 O29C 175.5(4) . . ?
O4G4 Cu4 Cu5 41.2(3) . . ?
O21D Cu4 Cu5 132.6(3) . . ?
O27C Cu4 Cu5 134.3(3) . . ?
O4G3 Cu4 Cu5 40.9(3) . . ?
O21C Cu4 Cu5 89.0(3) . . ?
O29C Cu4 Cu5 88.5(3) . . ?
O4G4 Cu4 Cu6 86.2(3) . . ?
O21D Cu4 Cu6 91.0(3) . . ?
O27C Cu4 Cu6 127.8(4) . . ?
O4G3 Cu4 Cu6 45.9(3) . . ?
O21C Cu4 Cu6 138.2(3) . . ?
O29C Cu4 Cu6 37.4(3) . . ?
Cu5 Cu4 Cu6 62.56(6) . . ?
O4G4 Cu4 K2 68.3(3) . . ?
O21D Cu4 K2 114.9(3) . . ?
O27C Cu4 K2 53.1(3) . . ?
O4G3 Cu4 K2 129.4(3) . . ?
O21C Cu4 K2 50.6(3) . . ?
O29C Cu4 K2 133.6(3) . . ?
Cu5 Cu4 K2 97.98(9) . . ?
Cu6 Cu4 K2 154.09(10) . . ?
O31C Cu5 O26C 91.3(5) . . ?
O31C Cu5 O4G3 168.3(5) . . ?
O26C Cu5 O4G3 94.5(5) . . ?
O31C Cu5 O4G4 93.6(5) . . ?
O26C Cu5 O4G4 174.8(5) . . ?
O4G3 Cu5 O4G4 81.1(4) . . ?
O31C Cu5 O21U 99.3(5) . . ?
O26C Cu5 O21U 93.1(5) . . ?
O4G3 Cu5 O21U 90.5(4) . . ?
O4G4 Cu5 O21U 84.4(4) . . ?
O31C Cu5 O30C 86.6(4) . . ?
O26C Cu5 O30C 95.3(4) . . ?
O4G3 Cu5 O30C 82.8(4) . . ?
O4G4 Cu5 O30C 86.8(4) . . ?
O21U Cu5 O30C 169.6(4) . . ?
O31C Cu5 Cu4 133.7(4) . . ?
O26C Cu5 Cu4 135.0(3) . . ?
O4G3 Cu5 Cu4 41.0(3) . . ?
O4G4 Cu5 Cu4 40.3(3) . . ?
O21U Cu5 Cu4 83.2(3) . . ?
O30C Cu5 Cu4 86.6(3) . . ?
O31C Cu5 Cu6 123.6(4) . . ?
O26C Cu5 Cu6 93.1(3) . . ?
O4G3 Cu5 Cu6 46.0(3) . . ?
O4G4 Cu5 Cu6 85.7(3) . . ?
O21U Cu5 Cu6 136.4(3) . . ?
O30C Cu5 Cu6 37.1(2) . . ?
Cu4 Cu5 Cu6 62.62(6) . . ?
O31C Cu5 K9 45.0(4) . . ?
O26C Cu5 K9 48.9(3) . . ?
O4G3 Cu5 K9 142.9(3) . . ?
O4G4 Cu5 K9 135.2(3) . . ?
O21U Cu5 K9 86.6(3) . . ?
O30C Cu5 K9 103.5(3) . . ?
Cu4 Cu5 K9 169.23(10) . . ?
Cu6 Cu5 K9 127.98(9) . . ?
O31C Cu5 K6 76.9(4) . . ?
O26C Cu5 K6 50.8(3) . . ?
O4G3 Cu5 K6 99.0(3) . . ?
O4G4 Cu5 K6 132.2(3) . . ?
O21U Cu5 K6 143.1(3) . . ?
O30C Cu5 K6 46.5(3) . . ?
Cu4 Cu5 K6 126.18(9) . . ?
Cu6 Cu5 K6 63.64(8) . . ?
K9 Cu5 K6 64.54(9) . . ?
O22C Cu6 O25C 89.9(5) . . ?
O22C Cu6 O30C 177.0(5) . . ?
O25C Cu6 O30C 90.5(5) . . ?
O22C Cu6 O29C 89.9(5) . . ?
O25C Cu6 O29C 179.8(5) . . ?
O30C Cu6 O29C 89.7(5) . . ?
O22C Cu6 O4G3 93.6(4) . . ?
O25C Cu6 O4G3 91.9(4) . . ?
O30C Cu6 O4G3 89.5(4) . . ?
O29C Cu6 O4G3 88.0(4) . . ?
O22C Cu6 O6CU 86.7(5) . . ?
O25C Cu6 O6CU 83.3(5) . . ?
O30C Cu6 O6CU 90.3(4) . . ?
O29C Cu6 O6CU 96.8(5) . . ?
O4G3 Cu6 O6CU 175.2(4) . . ?
O22C Cu6 Cu5 130.6(4) . . ?
O25C Cu6 Cu5 88.0(3) . . ?
O30C Cu6 Cu5 52.5(3) . . ?
O29C Cu6 Cu5 92.0(3) . . ?
O4G3 Cu6 Cu5 37.2(3) . . ?
O6CU Cu6 Cu5 141.8(3) . . ?
O22C Cu6 Cu4 90.9(3) . . ?
O25C Cu6 Cu4 129.1(4) . . ?
O30C Cu6 Cu4 91.2(3) . . ?
O29C Cu6 Cu4 50.7(3) . . ?
O4G3 Cu6 Cu4 37.3(3) . . ?
O6CU Cu6 Cu4 147.5(3) . . ?
Cu5 Cu6 Cu4 54.82(6) . . ?
O22C Cu6 K14 44.7(4) . . ?
O25C Cu6 K14 107.3(3) . . ?
O30C Cu6 K14 132.3(3) . . ?
O29C Cu6 K14 72.7(3) . . ?
O4G3 Cu6 K14 132.1(3) . . ?
O6CU Cu6 K14 50.4(3) . . ?
Cu5 Cu6 K14 163.02(11) . . ?
Cu4 Cu6 K14 108.50(10) . . ?
O22C Cu6 K6 133.2(3) . . ?
O25C Cu6 K6 44.1(3) . . ?
O30C Cu6 K6 46.7(3) . . ?
O29C Cu6 K6 136.1(3) . . ?
O4G3 Cu6 K6 95.7(3) . . ?
O6CU Cu6 K6 80.6(3) . . ?
Cu5 Cu6 K6 67.62(8) . . ?
Cu4 Cu6 K6 122.36(9) . . ?
K14 Cu6 K6 128.68(11) . . ?
Cu1 O1CU K22 88.2(5) . . ?
Cu1 O1CU K17 166.5(6) . 2_656 ?
K22 O1CU K17 99.7(5) . 2_656 ?
W2 O2C Cu3 130.2(6) . . ?
W2 O2C K5 110.9(5) . . ?
Cu3 O2C K5 92.2(4) . . ?
W2 O2T K25 149.8(8) . . ?
W2 O2T K6 98.8(6) . . ?
K25 O2T K6 111.2(5) . . ?
W3 O3T K1 103.9(6) . . ?
W4 O4C Cu3 153.1(7) . . ?
W6 O6C Cu1 149.9(7) . . ?
W6 O6C K22 107.6(5) . . ?
Cu1 O6C K22 99.3(5) . . ?
Cu6 O6CU K16 125.0(5) . 2_567 ?
Cu6 O6CU K14 88.0(4) . . ?
K16 O6CU K14 92.4(4) 2_567 . ?
W6 O6T K20 113.8(6) . 1_655 ?
W6 O6T K23 125.9(7) . 1_645 ?
K20 O6T K23 75.3(4) 1_655 1_645 ?
W6 O6T K15 127.2(6) . . ?
K20 O6T K15 105.1(5) 1_655 . ?
K23 O6T K15 96.9(5) 1_645 . ?
W6 O6T K29 97.2(7) . 1_655 ?
K20 O6T K29 18.4(4) 1_655 1_655 ?
K23 O6T K29 91.2(6) 1_645 1_655 ?
K15 O6T K29 112.7(6) . 1_655 ?
W6 O6T K22 95.4(5) . . ?
K20 O6T K22 117.6(5) 1_655 . ?
K23 O6T K22 44.1(3) 1_645 . ?
K15 O6T K22 96.8(4) . . ?
K29 O6T K22 130.0(6) 1_655 . ?
W7 O7T K28 113.6(6) . 1_545 ?
W7 O7C Cu1 147.2(7) . . ?
W7 O7C K7 103.3(5) . 1_545 ?
Cu1 O7C K7 105.8(5) . 1_545 ?
W8 O8T K10 156.4(7) . 1_545 ?
W8 O8T K11 101.4(5) . 2_567 ?
K10 O8T K11 90.8(4) 1_545 2_567 ?
W9 O9C Cu2 152.7(7) . . ?
W9 O9C K21 101.7(5) . . ?
Cu2 O9C K21 97.5(5) . . ?
W9 O9C K7 99.3(5) . 1_545 ?
Cu2 O9C K7 99.6(4) . 1_545 ?
K21 O9C K7 90.7(4) . 1_545 ?
W9 O9T K23 146.3(7) . 1_545 ?
W9 O9T K20 121.7(7) . . ?
K23 O9T K20 73.5(4) 1_545 . ?
W9 O9T K21 99.2(6) . . ?
K23 O9T K21 81.3(5) 1_545 . ?
K20 O9T K21 135.9(5) . . ?
W9 O9T K29 119.9(7) . . ?
K23 O9T K29 81.6(5) 1_545 . ?
K20 O9T K29 13.0(4) . . ?
K21 O9T K29 130.2(6) . . ?
W10 O10C Cu3 140.8(7) . . ?
W10 O10C K5 106.3(5) . . ?
Cu3 O10C K5 93.4(4) . . ?
W10 O10T K12 137.5(6) . . ?
W10 O10T K8 102.2(5) . . ?
K12 O10T K8 105.0(4) . . ?
Ge1 O1G1 W1 123.5(6) . . ?
Ge1 O1G1 W3 122.0(6) . . ?
W1 O1G1 W3 92.4(4) . . ?
Ge1 O1G1 W2 123.9(6) . . ?
W1 O1G1 W2 92.9(4) . . ?
W3 O1G1 W2 93.7(4) . . ?
W11 O11T K18 110.9(6) . . ?
W11 O11T K3 103.6(5) . 2_666 ?
K18 O11T K3 145.1(5) . 2_666 ?
W12 O12T K22 120.0(7) . . ?
W12 O12T K26 107.9(7) . 1_655 ?
K22 O12T K26 130.7(6) . 1_655 ?
W12 O12C Cu1 134.3(7) . . ?
W12 O12C Cu3 128.1(6) . . ?
Cu1 O12C Cu3 91.2(4) . . ?
W2 O12 W1 121.7(6) . . ?
Ge2 O1G2 W10 118.1(6) . . ?
Ge2 O1G2 W12 125.4(6) . . ?
W10 O1G2 W12 95.0(4) . . ?
Ge2 O1G2 W11 123.7(6) . . ?
W10 O1G2 W11 94.1(4) . . ?
W12 O1G2 W11 92.8(4) . . ?
W1 O13 W3 120.0(6) . . ?
W1 O13 K1 139.9(6) . . ?
W3 O13 K1 99.4(5) . . ?
W13 O13T K3 137.5(6) . 1_545 ?
W13 O13T K7 82.8(4) . 1_545 ?
K3 O13T K7 96.5(4) 1_545 1_545 ?
W13 O13C Cu1 134.7(6) . . ?
W13 O13C Cu2 130.1(6) . . ?
Cu1 O13C Cu2 91.7(5) . . ?
W13 O13C K7 94.6(5) . 1_545 ?
Cu1 O13C K7 103.8(5) . 1_545 ?
Cu2 O13C K7 89.4(4) . 1_545 ?
Ge3 O1G3 W18 123.4(6) . . ?
Ge3 O1G3 W19 125.0(6) . . ?
W18 O1G3 W19 92.8(4) . . ?
Ge3 O1G3 W20 122.0(6) . . ?
W18 O1G3 W20 91.6(4) . . ?
W19 O1G3 W20 93.0(4) . . ?
W14 O14T K17 143.9(6) . . ?
W14 O14T K3 106.3(5) . 2_666 ?
K17 O14T K3 99.8(4) . 2_666 ?
Ge4 O1G4 W27 118.9(5) . . ?
Ge4 O1G4 W29 125.3(5) . . ?
W27 O1G4 W29 94.1(4) . . ?
Ge4 O1G4 W28 124.3(5) . . ?
W27 O1G4 W28 93.9(4) . . ?
W29 O1G4 W28 92.0(4) . . ?
W15 O15C Cu2 144.7(7) . . ?
W15 O15C K21 102.9(5) . . ?
Cu2 O15C K21 104.7(5) . . ?
W15 O15C K24 105.9(5) . . ?
Cu2 O15C K24 94.8(5) . . ?
K21 O15C K24 91.8(4) . . ?
W15 O15T K26 138.6(7) . . ?
W15 O15T K21 96.1(5) . . ?
K26 O15T K21 125.1(5) . . ?
W16 O16A K24 107.6(6) . . ?
W16 O16T K19 133.9(7) . 2_666 ?
W17 O17A K5 102.9(5) . . ?
W17 O17T K8 147.6(6) . 2_666 ?
W17 O17T K8 111.1(6) . . ?
K8 O17T K8 98.1(4) 2_666 . ?
W1 O18 W8 145.7(7) . . ?
W1 O18 K11 110.2(5) . 2_567 ?
W8 O18 K11 99.0(5) . 2_567 ?
W18 O18T K18 145.8(6) . 2_666 ?
W19 O19T K23 149.1(7) . . ?
W19 O19T K7 103.4(5) . . ?
K23 O19T K7 104.5(5) . . ?
W1 O19 W9 144.3(7) . . ?
W20 O20T K17 147.3(6) . 2_666 ?
W20 O20T K3 100.3(5) . . ?
K17 O20T K3 94.5(4) 2_666 . ?
W21 O21T K15 164.1(6) . 1_565 ?
W21 O21T K28 105.5(5) . . ?
K15 O21T K28 71.7(4) 1_565 . ?
W21 O21T K9 95.4(4) . 1_655 ?
K15 O21T K9 97.3(4) 1_565 1_655 ?
K28 O21T K9 135.0(5) . 1_655 ?
W19 O21C Cu4 128.4(5) . . ?
W19 O21C K2 111.0(4) . . ?
Cu4 O21C K2 89.5(4) . . ?
Ge1 O2G1 W4 120.8(6) . . ?
Ge1 O2G1 W6 122.7(6) . . ?
W4 O2G1 W6 94.9(4) . . ?
Ge1 O2G1 W5 123.6(6) . . ?
W4 O2G1 W5 93.5(4) . . ?
W6 O2G1 W5 93.6(4) . . ?
W21 O21D Cu4 153.9(7) . . ?
W21 O21D K28 95.7(5) . . ?
Cu4 O21D K28 105.9(5) . . ?
W21 O21D K27 97.5(5) . 1_655 ?
Cu4 O21D K27 103.3(5) . 1_655 ?
K28 O21D K27 70.4(4) . 1_655 ?
W19 O21U Cu5 137.5(6) . . ?
W22 O22C Cu6 147.1(7) . . ?
W22 O22C K14 102.2(5) . . ?
Cu6 O22C K14 107.3(5) . . ?
W22 O22C K27 100.8(5) . 1_655 ?
Cu6 O22C K27 107.6(5) . 1_655 ?
K14 O22C K27 56.1(3) . 1_655 ?
W22 O22T K14 98.3(5) . . ?
W2 O2C2 Cu2 136.8(7) . . ?
W2 O2C2 K24 117.0(6) . . ?
Cu2 O2C2 K24 92.2(5) . . ?
Ge2 O2G2 W15 119.1(6) . . ?
Ge2 O2G2 W13 124.3(6) . . ?
W15 O2G2 W13 92.9(4) . . ?
Ge2 O2G2 W14 125.2(6) . . ?
W15 O2G2 W14 92.8(4) . . ?
W13 O2G2 W14 94.0(4) . . ?
W23 O23T K19 167.3(6) . . ?
W23 O23T K25 99.7(5) . 1_655 ?
K19 O23T K25 89.5(4) . 1_655 ?
W3 O23 W2 120.7(6) . . ?
W3 O23 K6 126.6(6) . . ?
W2 O23 K6 111.7(5) . . ?
Ge3 O2G3 W21 120.2(5) . . ?
Ge3 O2G3 W22 122.9(6) . . ?
W21 O2G3 W22 94.3(4) . . ?
Ge3 O2G3 W23 124.9(6) . . ?
W21 O2G3 W23 94.1(4) . . ?
W22 O2G3 W23 92.5(4) . . ?
W24 O24T K8 156.4(6) . . ?
Ge4 O2G4 W31 119.6(6) . . ?
Ge4 O2G4 W30 125.0(5) . . ?
W31 O2G4 W30 94.4(4) . . ?
Ge4 O2G4 W32 123.6(5) . . ?
W31 O2G4 W32 92.8(4) . . ?
W30 O2G4 W32 93.2(4) . . ?
W25 O25C Cu6 144.6(7) . . ?
W25 O25C K6 106.0(5) . . ?
Cu6 O25C K6 107.0(5) . . ?
W26 O26C Cu5 153.5(7) . . ?
W26 O26C K9 97.9(4) . . ?
Cu5 O26C K9 102.2(4) . . ?
W26 O26C K6 97.9(4) . . ?
Cu5 O26C K6 100.5(4) . . ?
K9 O26C K6 86.4(3) . . ?
W26 O26T K25 149.0(7) . . ?
W26 O26T K9 103.7(5) . . ?
K25 O26T K9 93.4(4) . . ?
W27 O27T K4 139.9(6) . 1_565 ?
W27 O27T K28 97.5(5) . . ?
K4 O27T K28 54.1(3) 1_565 . ?
W27 O27T K13 95.9(5) . . ?
K4 O27T K13 88.6(3) 1_565 . ?
K28 O27T K13 53.9(3) . . ?
W27 O27T K10 99.7(5) . . ?
K4 O27T K10 100.3(4) 1_565 . ?
K28 O27T K10 153.3(5) . . ?
K13 O27T K10 142.9(4) . . ?
W27 O27C Cu4 140.6(7) . . ?
W27 O27C K2 106.3(5) . . ?
Cu4 O27C K2 93.6(4) . . ?
W27 O27C K28 96.0(5) . . ?
Cu4 O27C K28 105.8(5) . . ?
K2 O27C K28 115.2(5) . . ?
W28 O28T K1 103.9(6) . 2_567 ?
W28 O28T K11 99.1(5) . . ?
K1 O28T K11 102.6(4) 2_567 . ?
W29 O29T K16 106.1(5) . 2_567 ?
W29 O29T K14 122.7(6) . . ?
K16 O29T K14 91.0(3) 2_567 . ?
W29 O29T K27 86.5(5) . 1_655 ?
K16 O29T K27 143.1(5) 2_567 1_655 ?
K14 O29T K27 54.3(3) . 1_655 ?
W29 O29C Cu6 134.1(6) . . ?
W29 O29C Cu4 127.6(6) . . ?
Cu6 O29C Cu4 91.9(4) . . ?
W29 O29C K27 90.9(5) . 1_655 ?
Cu6 O29C K27 108.7(5) . 1_655 ?
Cu4 O29C K27 96.5(4) . 1_655 ?
W30 O30T K1 144.8(6) . . ?
W30 O30T K6 85.2(5) . . ?
K1 O30T K6 97.6(4) . . ?
W30 O30T K16 100.2(5) . 2_567 ?
K1 O30T K16 99.2(4) . 2_567 ?
K6 O30T K16 141.1(4) . 2_567 ?
W30 O30C Cu6 134.0(6) . . ?
W30 O30C Cu5 130.7(5) . . ?
Cu6 O30C Cu5 90.4(4) . . ?
W30 O30C K6 94.3(4) . . ?
Cu6 O30C K6 103.9(4) . . ?
Cu5 O30C K6 93.4(4) . . ?
W31 O31T K27 133.0(7) . . ?
W31 O31T K9 102.0(5) . . ?
K27 O31T K9 124.9(5) . . ?
W31 O31C Cu5 144.2(7) . . ?
W31 O31C K9 99.5(5) . . ?
Cu5 O31C K9 106.8(5) . . ?
Ge1 O3G1 W9 120.5(5) . . ?
Ge1 O3G1 W7 122.0(5) . . ?
W9 O3G1 W7 94.5(4) . . ?
Ge1 O3G1 W8 126.5(6) . . ?
W9 O3G1 W8 92.9(4) . . ?
W7 O3G1 W8 92.0(4) . . ?
Ge2 O3G2 W17 125.8(6) . . ?
Ge2 O3G2 W16 126.4(6) . . ?
W17 O3G2 W16 96.6(4) . . ?
Ge2 O3G2 K24 95.3(5) . . ?
W17 O3G2 K24 128.3(5) . . ?
W16 O3G2 K24 77.7(4) . . ?
W32 O32T K16 137.6(6) . . ?
W32 O32T K1 105.1(5) . 2_567 ?
K16 O32T K1 108.0(4) . 2_567 ?
W33 O33A K15 113.5(5) . 1_465 ?
W33 O33A K20 138.4(6) . 1_565 ?
K15 O33A K20 95.5(4) 1_465 1_565 ?
W33 O33A K29 136.2(7) . 1_565 ?
K15 O33A K29 106.8(6) 1_465 1_565 ?
K20 O33A K29 17.1(4) 1_565 1_565 ?
W33 O33A K4 97.4(5) . 1_465 ?
K15 O33A K4 85.8(3) 1_465 1_465 ?
K20 O33A K4 114.7(4) 1_565 1_465 ?
K29 O33A K4 102.1(5) 1_565 1_465 ?
W33 O33T K13 113.8(5) . 1_455 ?
W33 O33T K4 108.2(5) . 1_465 ?
K13 O33T K4 95.8(4) 1_455 1_465 ?
W33 O33T K28 99.4(5) . 1_455 ?
K13 O33T K28 53.0(3) 1_455 1_455 ?
K4 O33T K28 50.7(3) 1_465 1_455 ?
Ge3 O3G3 W26 120.2(5) . . ?
Ge3 O3G3 W25 122.5(6) . . ?
W26 O3G3 W25 94.5(4) . . ?
Ge3 O3G3 W24 125.8(6) . . ?
W26 O3G3 W24 93.0(4) . . ?
W25 O3G3 W24 92.7(4) . . ?
Ge4 O3G4 W34 124.8(6) . . ?
Ge4 O3G4 W33 126.1(6) . . ?
W34 O3G4 W33 95.9(4) . . ?
W34 O34A K20 150.8(7) . 1_565 ?
W34 O34A K29 145.0(8) . 1_565 ?
K20 O34A K29 19.4(4) 1_565 1_565 ?
W34 O34A K2 101.8(5) . . ?
K20 O34A K2 83.9(4) 1_565 . ?
K29 O34A K2 102.8(6) 1_565 . ?
W3 O34 W4 150.1(7) . . ?
W34 O34T K10 113.4(5) . . ?
W34 O34T K11 112.2(6) . . ?
K10 O34T K11 91.8(4) . . ?
W34 O34T K10 136.0(6) . 2_577 ?
K10 O34T K10 105.0(4) . 2_577 ?
K11 O34T K10 86.5(4) . 2_577 ?
W5 O35 W3 145.6(7) . . ?
Ge1 O4G1 Cu2 123.0(6) . . ?
Ge1 O4G1 Cu3 121.9(6) . . ?
Cu2 O4G1 Cu3 98.4(5) . . ?
Ge1 O4G1 Cu1 114.8(6) . . ?
Cu2 O4G1 Cu1 96.8(5) . . ?
Cu3 O4G1 Cu1 96.3(4) . . ?
Ge2 O4G2 Cu2 122.8(6) . . ?
Ge2 O4G2 Cu3 124.3(6) . . ?
Cu2 O4G2 Cu3 99.6(5) . . ?
Ge3 O4G3 Cu5 121.5(6) . . ?
Ge3 O4G3 Cu4 123.2(6) . . ?
Cu5 O4G3 Cu4 98.1(5) . . ?
Ge3 O4G3 Cu6 115.0(5) . . ?
Cu5 O4G3 Cu6 96.8(4) . . ?
Cu4 O4G3 Cu6 96.8(4) . . ?
Ge4 O4G4 Cu4 124.7(6) . . ?
Ge4 O4G4 Cu5 122.0(6) . . ?
Cu4 O4G4 Cu5 98.5(5) . . ?
Ge4 O4G4 K2 94.3(4) . . ?
Cu4 O4G4 K2 79.3(4) . . ?
Cu5 O4G4 K2 133.7(5) . . ?
W5 O45 W4 117.4(7) . . ?
W6 O46 W4 118.3(6) . . ?
W6 O46 K29 84.3(5) . 1_655 ?
W4 O46 K29 127.7(7) . 1_655 ?
W6 O46 K20 82.3(4) . 1_655 ?
W4 O46 K20 141.5(6) . 1_655 ?
K29 O46 K20 15.4(4) 1_655 1_655 ?
W5 O56 W6 119.5(6) . . ?
W5 O56 K4 106.1(5) . . ?
W6 O56 K4 105.5(5) . . ?
W5 O56 K29 124.0(7) . 1_655 ?
W6 O56 K29 88.1(6) . 1_655 ?
K4 O56 K29 111.9(6) . 1_655 ?
W8 O58 W5 158.8(7) . . ?
W8 O58 K4 98.2(5) . . ?
W5 O58 K4 101.0(5) . . ?
W6 O67 W7 142.2(7) . . ?
W6 O67 K4 108.6(5) . . ?
W7 O67 K4 108.3(5) . . ?
W8 O78 W7 119.3(6) . . ?
W8 O78 K2 101.1(5) . 1_545 ?
W7 O78 K2 96.6(4) . 1_545 ?
W8 O78 K4 104.0(5) . . ?
W7 O78 K4 106.2(5) . . ?
K2 O78 K4 131.3(5) 1_545 . ?
W7 O79 W9 120.2(6) . . ?
W7 O79 K2 100.8(5) . 1_545 ?
W9 O79 K2 106.3(5) . 1_545 ?
W7 O79 K7 99.7(4) . 1_545 ?
W9 O79 K7 99.9(5) . 1_545 ?
K2 O79 K7 131.9(4) 1_545 1_545 ?
W8 O89 W9 118.2(6) . . ?
W8 O89 K2 100.2(5) . 1_545 ?
W9 O89 K2 101.8(4) . 1_545 ?
W8 O89 K20 153.2(6) . . ?
W9 O89 K20 88.5(4) . . ?
K2 O89 K20 71.4(3) 1_545 . ?
W11 O101 W10 118.4(6) . . ?
W11 O101 K18 90.7(4) . . ?
W10 O101 K18 148.3(5) . . ?
W11 O101 K8 141.2(6) . . ?
W10 O101 K8 87.6(4) . . ?
K18 O101 K8 75.1(3) . . ?
W10 O102 W12 118.4(6) . . ?
W17 O107 W10 155.4(7) . . ?
W17 O107 K5 96.5(4) . . ?
W10 O107 K5 102.9(5) . . ?
W17 O107 K8 95.3(4) . . ?
W10 O107 K8 87.0(4) . . ?
K5 O107 K8 122.7(4) . . ?
W11 O112 W12 119.1(6) . . ?
W11 O112 K26 137.6(6) . 1_655 ?
W12 O112 K26 97.3(5) . 1_655 ?
W11 O114 W14 155.3(7) . . ?
W11 O114 K3 101.3(5) . 2_666 ?
W14 O114 K3 97.0(5) . 2_666 ?
W11 O117 W17 138.2(6) . . ?
W12 O123 W13 146.3(7) . . ?
W14 O134 W13 119.1(5) . . ?
W13 O135 W15 118.9(6) . . ?
W13 O135 K7 90.3(4) . 1_545 ?
W15 O135 K7 122.5(5) . 1_545 ?
W14 O145 W15 117.5(6) . . ?
W14 O146 W16 140.4(7) . . ?
W15 O156 W16 154.7(7) . . ?
W15 O156 K24 103.4(5) . . ?
W16 O156 K24 92.6(5) . . ?
W17 O167 W16 115.5(6) . . ?
W18 O180 W20 119.1(6) . . ?
W18 O180 K3 137.7(5) . . ?
W20 O180 K3 101.2(4) . . ?
W18 O184 W24 143.8(7) . . ?
W18 O186 W26 146.1(6) . . ?
W18 O189 W19 120.4(6) . . ?
W20 O190 W19 120.7(6) . . ?
W20 O190 K7 133.7(5) . . ?
W19 O190 K7 104.0(4) . . ?
W20 O201 W21 147.5(6) . . ?
W20 O203 W23 145.6(7) . . ?
W21 O212 W22 120.5(6) . . ?
W21 O212 K9 91.0(4) . 1_655 ?
W22 O212 K9 129.2(5) . 1_655 ?
W21 O212 K27 100.8(5) . 1_655 ?
W22 O212 K27 101.0(5) . 1_655 ?
K9 O212 K27 111.5(4) 1_655 1_655 ?
W23 O213 W21 116.7(5) . . ?
W23 O213 K9 129.4(5) . 1_655 ?
W21 O213 K9 89.2(4) . 1_655 ?
W23 O223 W22 121.0(6) . . ?
W23 O223 K12 102.8(5) . . ?
W22 O223 K12 107.6(5) . . ?
W23 O223 K25 104.2(5) . 1_655 ?
W22 O223 K25 131.1(6) . 1_655 ?
K12 O223 K25 76.8(4) . 1_655 ?
W25 O225 W22 144.7(6) . . ?
W25 O225 K12 106.6(5) . . ?
W22 O225 K12 107.7(4) . . ?
W24 O234 W23 158.7(6) . . ?
W24 O234 K12 98.3(4) . . ?
W23 O234 K12 99.9(4) . . ?
W24 O245 W25 119.6(6) . . ?
W24 O245 K12 102.1(5) . . ?
W25 O245 K12 106.3(5) . . ?
W24 O245 K5 102.0(5) . . ?
W25 O245 K5 98.2(4) . . ?
K12 O245 K5 130.5(4) . . ?
W24 O246 W26 119.4(6) . . ?
W24 O246 K5 99.1(4) . . ?
W26 O246 K5 103.0(5) . . ?
W26 O256 W25 119.4(6) . . ?
W26 O256 K5 107.8(5) . . ?
W25 O256 K5 100.1(4) . . ?
W26 O256 K6 102.8(5) . . ?
W25 O256 K6 97.1(5) . . ?
K5 O256 K6 130.7(4) . . ?
W34 O274 W27 152.4(7) . . ?
W34 O274 K2 97.8(5) . . ?
W27 O274 K2 103.0(5) . . ?
W34 O274 K10 91.4(4) . . ?
W27 O274 K10 91.3(4) . . ?
K2 O274 K10 125.0(4) . . ?
W28 O278 W27 118.5(6) . . ?
W28 O278 K10 137.8(5) . . ?
W27 O278 K10 88.1(4) . . ?
W27 O279 W29 119.0(6) . . ?
W27 O279 K13 104.7(5) . . ?
W29 O279 K13 133.7(5) . . ?
W27 O279 K27 127.7(6) . 1_655 ?
W29 O279 K27 83.6(4) . 1_655 ?
K13 O279 K27 56.3(3) . 1_655 ?
W28 O282 W32 154.3(7) . . ?
W28 O282 K1 99.9(5) . 2_567 ?
W32 O282 K1 98.8(4) . 2_567 ?
W28 O284 W34 137.9(5) . . ?
W28 O284 K11 96.4(4) . . ?
W34 O284 K11 101.5(4) . . ?
W28 O289 W29 117.8(6) . . ?
W29 O290 W30 145.9(7) . . ?
W29 O290 K16 98.6(5) . 2_567 ?
W30 O290 K16 104.7(5) . 2_567 ?
W31 O301 W30 118.2(6) . . ?
W31 O301 K6 125.3(5) . . ?
W30 O301 K6 88.3(4) . . ?
W32 O302 W30 120.0(6) . . ?
W32 O312 W31 117.3(6) . . ?
W32 O312 K13 121.6(5) . 1_455 ?
W31 O312 K13 103.3(5) . 1_455 ?
W33 O313 W31 152.0(7) . . ?
W33 O313 K15 95.9(4) . 1_465 ?
W31 O313 K15 110.3(5) . 1_465 ?
W33 O313 K13 89.8(4) . 1_455 ?
W31 O313 K13 91.2(4) . 1_455 ?
K15 O313 K13 108.0(4) 1_465 1_455 ?
W32 O323 W33 140.2(6) . . ?
W33 O334 W34 117.5(6) . . ?
O30T K1 O31W 75.3(5) . . ?
O30T K1 O13 111.5(4) . . ?
O31W K1 O13 66.2(5) . . ?
O30T K1 O282 119.6(4) . 2_567 ?
O31W K1 O282 136.7(5) . 2_567 ?
O13 K1 O282 127.5(4) . 2_567 ?
O30T K1 O32T 77.1(4) . 2_567 ?
O31W K1 O32T 152.3(5) . 2_567 ?
O13 K1 O32T 128.4(4) . 2_567 ?
O282 K1 O32T 58.1(3) 2_567 2_567 ?
O30T K1 O3T 64.7(4) . . ?
O31W K1 O3T 85.7(5) . . ?
O13 K1 O3T 58.1(4) . . ?
O282 K1 O3T 137.5(4) 2_567 . ?
O32T K1 O3T 85.4(4) 2_567 . ?
O30T K1 O28T 157.8(4) . 2_567 ?
O31W K1 O28T 93.1(5) . 2_567 ?
O13 K1 O28T 79.7(4) . 2_567 ?
O282 K1 O28T 57.3(4) 2_567 2_567 ?
O32T K1 O28T 111.8(4) 2_567 2_567 ?
O3T K1 O28T 134.3(4) . 2_567 ?
O30T K1 O19W 128.8(4) . 2_567 ?
O31W K1 O19W 130.0(5) . 2_567 ?
O13 K1 O19W 64.1(4) . 2_567 ?
O282 K1 O19W 75.0(4) 2_567 2_567 ?
O32T K1 O19W 71.6(4) 2_567 2_567 ?
O3T K1 O19W 73.2(4) . 2_567 ?
O28T K1 O19W 73.1(4) 2_567 2_567 ?
O30T K1 O8W 75.7(4) . . ?
O31W K1 O8W 87.3(5) . . ?
O13 K1 O8W 148.3(4) . . ?
O282 K1 O8W 61.7(4) 2_567 . ?
O32T K1 O8W 83.0(4) 2_567 . ?
O3T K1 O8W 140.3(4) . . ?
O28T K1 O8W 85.0(4) 2_567 . ?
O19W K1 O8W 136.6(5) 2_567 . ?
O30T K1 W3 85.2(3) . . ?
O31W K1 W3 73.7(4) . . ?
O13 K1 W3 31.6(2) . . ?
O282 K1 W3 142.2(3) 2_567 . ?
O32T K1 W3 107.1(3) 2_567 . ?
O3T K1 W3 26.6(3) . . ?
O28T K1 W3 110.1(3) 2_567 . ?
O19W K1 W3 67.2(3) 2_567 . ?
O8W K1 W3 156.0(3) . . ?
O30T K1 W28 143.9(3) . 2_567 ?
O31W K1 W28 113.9(4) . 2_567 ?
O13 K1 W28 103.8(3) . 2_567 ?
O282 K1 W28 30.4(2) 2_567 2_567 ?
O32T K1 W28 87.1(3) 2_567 2_567 ?
O3T K1 W28 146.7(3) . 2_567 ?
O28T K1 W28 27.0(3) 2_567 2_567 ?
O19W K1 W28 73.7(3) 2_567 2_567 ?
O8W K1 W28 70.3(3) . 2_567 ?
W3 K1 W28 130.73(11) . 2_567 ?
O30T K1 W32 96.5(3) . 2_567 ?
O31W K1 W32 157.5(4) . 2_567 ?
O13 K1 W32 135.6(3) . 2_567 ?
O282 K1 W32 31.6(2) 2_567 2_567 ?
O32T K1 W32 26.5(2) 2_567 2_567 ?
O3T K1 W32 110.1(3) . 2_567 ?
O28T K1 W32 87.1(3) 2_567 2_567 ?
O19W K1 W32 71.5(3) 2_567 2_567 ?
O8W K1 W32 70.3(3) . 2_567 ?
W3 K1 W32 127.25(12) . 2_567 ?
W28 K1 W32 61.15(6) 2_567 2_567 ?
O21C K2 O79 76.6(3) . 1_565 ?
O21C K2 O6W 85.1(4) . . ?
O79 K2 O6W 105.8(4) 1_565 . ?
O21C K2 O78 98.1(4) . 1_565 ?
O79 K2 O78 56.8(3) 1_565 1_565 ?
O6W K2 O78 160.4(4) . 1_565 ?
O21C K2 O274 121.4(4) . . ?
O79 K2 O274 143.7(4) 1_565 . ?
O6W K2 O274 106.9(4) . . ?
O78 K2 O274 88.0(4) 1_565 . ?
O21C K2 O27C 67.4(3) . . ?
O79 K2 O27C 119.5(4) 1_565 . ?
O6W K2 O27C 117.2(4) . . ?
O78 K2 O27C 81.5(4) 1_565 . ?
O274 K2 O27C 56.0(3) . . ?
O21C K2 O89 131.3(4) . 1_565 ?
O79 K2 O89 54.8(3) 1_565 1_565 ?
O6W K2 O89 109.3(4) . 1_565 ?
O78 K2 O89 54.5(3) 1_565 1_565 ?
O274 K2 O89 99.1(4) . 1_565 ?
O27C K2 O89 131.6(4) . 1_565 ?
O21C K2 O34A 157.2(4) . . ?
O79 K2 O34A 119.3(4) 1_565 . ?
O6W K2 O34A 75.1(4) . . ?
O78 K2 O34A 104.3(4) 1_565 . ?
O274 K2 O34A 56.3(3) . . ?
O27C K2 O34A 111.7(4) . . ?
O89 K2 O34A 67.6(3) 1_565 . ?
O21C K2 O4G4 58.5(3) . . ?
O79 K2 O4G4 134.0(3) 1_565 . ?
O6W K2 O4G4 63.9(3) . . ?
O78 K2 O4G4 133.9(3) 1_565 . ?
O274 K2 O4G4 75.8(3) . . ?
O27C K2 O4G4 53.5(3) . . ?
O89 K2 O4G4 169.0(3) 1_565 . ?
O34A K2 O4G4 101.8(3) . . ?
O21C K2 Cu4 39.9(2) . . ?
O79 K2 Cu4 112.6(3) 1_565 . ?
O6W K2 Cu4 91.5(3) . . ?
O78 K2 Cu4 103.4(3) 1_565 . ?
O274 K2 Cu4 81.9(3) . . ?
O27C K2 Cu4 33.3(2) . . ?
O89 K2 Cu4 157.7(3) 1_565 . ?
O34A K2 Cu4 128.0(3) . . ?
O4G4 K2 Cu4 32.44(19) . . ?
O21C K2 W34 139.6(3) . . ?
O79 K2 W34 143.8(3) 1_565 . ?
O6W K2 W34 82.8(3) . . ?
O78 K2 W34 106.0(3) 1_565 . ?
O274 K2 W34 31.2(2) . . ?
O27C K2 W34 84.4(3) . . ?
O89 K2 W34 89.0(2) 1_565 . ?
O34A K2 W34 27.7(2) . . ?
O4G4 K2 W34 81.7(2) . . ?
Cu4 K2 W34 102.03(11) . . ?
O21C K2 W8 125.8(3) . 1_565 ?
O79 K2 W8 62.8(2) 1_565 1_565 ?
O6W K2 W8 138.0(3) . 1_565 ?
O78 K2 W8 29.6(2) 1_565 1_565 ?
O274 K2 W8 82.2(3) . 1_565 ?
O27C K2 W8 102.0(3) . 1_565 ?
O89 K2 W8 29.6(2) 1_565 1_565 ?
O34A K2 W8 77.0(3) . 1_565 ?
O4G4 K2 W8 153.8(2) . 1_565 ?
Cu4 K2 W8 130.54(13) . 1_565 ?
W34 K2 W8 86.98(9) . 1_565 ?
O180 K3 O13T 110.7(4) . 1_565 ?
O180 K3 O14T 126.2(4) . 2_666 ?
O13T K3 O14T 74.7(4) 1_565 2_666 ?
O180 K3 O24W 69.5(5) . . ?
O13T K3 O24W 76.3(5) 1_565 . ?
O14T K3 O24W 150.6(5) 2_666 . ?
O180 K3 O114 123.4(4) . 2_666 ?
O13T K3 O114 122.0(4) 1_565 2_666 ?
O14T K3 O114 57.9(3) 2_666 2_666 ?
O24W K3 O114 139.3(5) . 2_666 ?
O180 K3 O20T 58.8(3) . . ?
O13T K3 O20T 63.4(3) 1_565 . ?
O14T K3 O20T 80.9(3) 2_666 . ?
O24W K3 O20T 90.5(4) . . ?
O114 K3 O20T 130.0(4) 2_666 . ?
O180 K3 O12W 152.2(4) . 1_565 ?
O13T K3 O12W 78.3(4) 1_565 1_565 ?
O14T K3 O12W 81.3(4) 2_666 1_565 ?
O24W K3 O12W 88.2(5) . 1_565 ?
O114 K3 O12W 64.1(4) 2_666 1_565 ?
O20T K3 O12W 140.8(4) . 1_565 ?
O180 K3 O11T 78.0(4) . 2_666 ?
O13T K3 O11T 166.4(4) 1_565 2_666 ?
O14T K3 O11T 109.3(4) 2_666 2_666 ?
O24W K3 O11T 97.9(5) . 2_666 ?
O114 K3 O11T 55.3(3) 2_666 2_666 ?
O20T K3 O11T 129.6(4) . 2_666 ?
O12W K3 O11T 89.3(4) 1_565 2_666 ?
O180 K3 W20 31.4(2) . . ?
O13T K3 W20 83.4(3) 1_565 . ?
O14T K3 W20 104.9(3) 2_666 . ?
O24W K3 W20 76.3(4) . . ?
O114 K3 W20 136.8(3) 2_666 . ?
O20T K3 W20 27.7(2) . . ?
O12W K3 W20 158.5(3) 1_565 . ?
O11T K3 W20 107.4(3) 2_666 . ?
O180 K3 W14 132.4(3) . 2_666 ?
O13T K3 W14 95.6(3) 1_565 2_666 ?
O14T K3 W14 26.3(2) 2_666 2_666 ?
O24W K3 W14 157.7(4) . 2_666 ?
O114 K3 W14 31.7(2) 2_666 2_666 ?
O20T K3 W14 104.6(2) . 2_666 ?
O12W K3 W14 69.7(3) 1_565 2_666 ?
O11T K3 W14 85.2(3) 2_666 2_666 ?
W20 K3 W14 123.92(12) . 2_666 ?
O180 K3 W11 101.3(3) . 2_666 ?
O13T K3 W11 148.0(3) 1_565 2_666 ?
O14T K3 W11 85.7(3) 2_666 2_666 ?
O24W K3 W11 117.6(4) . 2_666 ?
O114 K3 W11 29.2(2) 2_666 2_666 ?
O20T K3 W11 138.8(3) . 2_666 ?
O12W K3 W11 73.7(3) 1_565 2_666 ?
O11T K3 W11 26.3(2) 2_666 2_666 ?
W20 K3 W11 126.72(12) . 2_666 ?
W14 K3 W11 60.15(7) 2_666 2_666 ?
O180 K3 K17 94.5(3) . 2_666 ?
O13T K3 K17 61.8(3) 1_565 2_666 ?
O14T K3 K17 38.8(3) 2_666 2_666 ?
O24W K3 K17 126.3(4) . 2_666 ?
O114 K3 K17 92.9(3) 2_666 2_666 ?
O20T K3 K17 42.2(2) . 2_666 ?
O12W K3 K17 112.5(3) 1_565 2_666 ?
O11T K3 K17 129.5(3) 2_666 2_666 ?
W20 K3 K17 67.40(12) . 2_666 ?
W14 K3 K17 63.41(12) 2_666 2_666 ?
W11 K3 K17 115.66(15) 2_666 2_666 ?
O20W K4 K28 132.9(5) . 1_545 ?
O20W K4 O78 119.7(5) . . ?
K28 K4 O78 87.2(4) 1_545 . ?
O20W K4 O33T 66.7(4) . 1_645 ?
K28 K4 O33T 73.9(4) 1_545 1_645 ?
O78 K4 O33T 154.7(4) . 1_645 ?
O20W K4 O56 88.3(5) . . ?
K28 K4 O56 132.7(4) 1_545 . ?
O78 K4 O56 90.2(4) . . ?
O33T K4 O56 114.9(4) 1_645 . ?
O20W K4 O27T 81.2(5) . 1_545 ?
K28 K4 O27T 65.5(4) 1_545 1_545 ?
O78 K4 O27T 79.7(4) . 1_545 ?
O33T K4 O27T 77.2(3) 1_645 1_545 ?
O56 K4 O27T 159.2(4) . 1_545 ?
O20W K4 O67 136.9(5) . . ?
K28 K4 O67 90.2(4) 1_545 . ?
O78 K4 O67 53.2(3) . . ?
O33T K4 O67 141.0(4) 1_645 . ?
O56 K4 O67 52.6(3) . . ?
O27T K4 O67 128.5(4) 1_545 . ?
O20W K4 O58 79.7(5) . . ?
K28 K4 O58 140.4(4) 1_545 . ?
O78 K4 O58 53.6(3) . . ?
O33T K4 O58 145.1(4) 1_645 . ?
O56 K4 O58 52.6(3) . . ?
O27T K4 O58 107.6(3) 1_545 . ?
O67 K4 O58 62.9(3) . . ?
O20W K4 O33A 92.9(5) . 1_645 ?
K28 K4 O33A 82.2(3) 1_545 1_645 ?
O78 K4 O33A 142.6(4) . 1_645 ?
O33T K4 O33A 52.4(3) 1_645 1_645 ?
O56 K4 O33A 71.7(3) . 1_645 ?
O27T K4 O33A 126.4(3) 1_545 1_645 ?
O67 K4 O33A 90.9(3) . 1_645 ?
O58 K4 O33A 123.8(3) . 1_645 ?
O20W K4 W8 93.3(4) . . ?
K28 K4 W8 114.0(3) 1_545 . ?
O78 K4 W8 28.2(2) . . ?
O33T K4 W8 154.2(3) 1_645 . ?
O56 K4 W8 78.8(3) . . ?
O27T K4 W8 84.0(2) 1_545 . ?
O67 K4 W8 64.8(2) . . ?
O58 K4 W8 29.7(2) . . ?
O33A K4 W8 149.6(3) 1_645 . ?
O20W K4 W33 80.4(4) . 1_645 ?
K28 K4 W33 74.3(3) 1_545 1_645 ?
O78 K4 W33 159.3(3) . 1_645 ?
O33T K4 W33 25.5(2) 1_645 1_645 ?
O56 K4 W33 95.4(3) . 1_645 ?
O27T K4 W33 100.4(3) 1_545 1_645 ?
O67 K4 W33 116.4(3) . 1_645 ?
O58 K4 W33 142.4(3) . 1_645 ?
O33A K4 W33 27.1(2) 1_645 1_645 ?
W8 K4 W33 171.67(13) . 1_645 ?
O20W K4 W5 72.7(4) . . ?
K28 K4 W5 154.3(3) 1_545 . ?
O78 K4 W5 79.1(3) . . ?
O33T K4 W5 124.5(3) 1_645 . ?
O56 K4 W5 27.6(2) . . ?
O27T K4 W5 131.7(3) 1_545 . ?
O67 K4 W5 64.1(2) . . ?
O58 K4 W5 29.0(2) . . ?
O33A K4 W5 95.4(2) 1_645 . ?
W8 K4 W5 58.51(6) . . ?
W33 K4 W5 113.93(11) 1_645 . ?
O2C K5 O17A 152.9(4) . . ?
O2C K5 O245 97.5(4) . . ?
O17A K5 O245 108.4(4) . . ?
O2C K5 O256 79.0(4) . . ?
O17A K5 O256 122.1(4) . . ?
O245 K5 O256 56.0(3) . . ?
O2C K5 O107 118.6(4) . . ?
O17A K5 O107 55.7(3) . . ?
O245 K5 O107 89.1(3) . . ?
O256 K5 O107 143.8(4) . . ?
O2C K5 O246 131.4(4) . . ?
O17A K5 O246 72.9(4) . . ?
O245 K5 O246 53.5(3) . . ?
O256 K5 O246 52.8(3) . . ?
O107 K5 O246 100.7(3) . . ?
O2C K5 O10C 66.9(3) . . ?
O17A K5 O10C 110.0(4) . . ?
O245 K5 O10C 78.7(3) . . ?
O256 K5 O10C 118.2(4) . . ?
O107 K5 O10C 54.8(3) . . ?
O246 K5 O10C 128.0(4) . . ?
O2C K5 O50W 109.9(9) . . ?
O17A K5 O50W 58.7(9) . . ?
O245 K5 O50W 129.8(8) . . ?
O256 K5 O50W 88.4(8) . . ?
O107 K5 O50W 111.3(8) . . ?
O246 K5 O50W 77.3(8) . . ?
O10C K5 O50W 150.6(8) . . ?
O2C K5 W17 135.8(3) . . ?
O17A K5 W17 27.3(2) . . ?
O245 K5 W17 107.6(3) . . ?
O256 K5 W17 145.2(3) . . ?
O107 K5 W17 30.4(2) . . ?
O246 K5 W17 92.4(3) . . ?
O10C K5 W17 82.9(3) . . ?
O50W K5 W17 81.0(8) . . ?
O2C K5 Cu3 38.9(2) . . ?
O17A K5 Cu3 125.6(3) . . ?
O245 K5 Cu3 99.5(3) . . ?
O256 K5 Cu3 112.3(3) . . ?
O107 K5 Cu3 79.8(2) . . ?
O246 K5 Cu3 152.8(3) . . ?
O10C K5 Cu3 32.6(2) . . ?
O50W K5 Cu3 128.3(8) . . ?
W17 K5 Cu3 100.13(10) . . ?
O2C K5 W24 125.3(3) . . ?
O17A K5 W24 81.6(3) . . ?
O245 K5 W24 29.1(2) . . ?
O256 K5 W24 62.0(2) . . ?
O107 K5 W24 83.0(2) . . ?
O246 K5 W24 29.7(2) . . ?
O10C K5 W24 98.3(3) . . ?
O50W K5 W24 105.9(8) . . ?
W17 K5 W24 89.08(9) . . ?
Cu3 K5 W24 125.80(13) . . ?
O2C K5 W25 73.0(3) . . ?
O17A K5 W25 133.9(3) . . ?
O245 K5 W25 32.6(2) . . ?
O256 K5 W25 30.8(2) . . ?
O107 K5 W25 119.6(3) . . ?
O246 K5 W25 62.8(2) . . ?
O10C K5 W25 88.8(3) . . ?
O50W K5 W25 119.0(8) . . ?
W17 K5 W25 140.13(13) . . ?
Cu3 K5 W25 93.02(10) . . ?
W24 K5 W25 53.57(6) . . ?
O23 K6 O31W 69.1(5) . . ?
O23 K6 O25C 92.4(4) . . ?
O31W K6 O25C 147.3(5) . . ?
O23 K6 O2W 100.1(4) . . ?
O31W K6 O2W 71.1(5) . . ?
O25C K6 O2W 140.7(4) . . ?
O23 K6 O30C 132.4(4) . . ?
O31W K6 O30C 114.9(5) . . ?
O25C K6 O30C 58.1(3) . . ?
O2W K6 O30C 126.8(4) . . ?
O23 K6 O256 83.7(4) . . ?
O31W K6 O256 141.8(5) . . ?
O25C K6 O256 55.5(3) . . ?
O2W K6 O256 88.7(4) . . ?
O30C K6 O256 103.3(3) . . ?
O23 K6 O301 136.0(4) . . ?
O31W K6 O301 71.7(4) . . ?
O25C K6 O301 110.8(3) . . ?
O2W K6 O301 85.4(4) . . ?
O30C K6 O301 52.8(3) . . ?
O256 K6 O301 140.4(3) . . ?
O23 K6 O26C 138.0(4) . . ?
O31W K6 O26C 144.3(5) . . ?
O25C K6 O26C 66.5(3) . . ?
O2W K6 O26C 79.8(4) . . ?
O30C K6 O26C 67.5(3) . . ?
O256 K6 O26C 54.3(3) . . ?
O301 K6 O26C 86.0(3) . . ?
O23 K6 O30T 93.1(4) . . ?
O31W K6 O30T 68.4(5) . . ?
O25C K6 O30T 86.8(3) . . ?
O2W K6 O30T 129.0(4) . . ?
O30C K6 O30T 52.8(3) . . ?
O256 K6 O30T 141.9(3) . . ?
O301 K6 O30T 53.5(3) . . ?
O26C K6 O30T 119.8(3) . . ?
O23 K6 O2T 54.1(4) . . ?
O31W K6 O2T 79.6(5) . . ?
O25C K6 O2T 111.9(4) . . ?
O2W K6 O2T 52.5(4) . . ?
O30C K6 O2T 165.2(4) . . ?
O256 K6 O2T 62.6(3) . . ?
O301 K6 O2T 135.2(3) . . ?
O26C K6 O2T 98.9(3) . . ?
O30T K6 O2T 141.2(4) . . ?
O23 K6 W30 122.3(3) . . ?
O31W K6 W30 84.4(4) . . ?
O25C K6 W30 83.4(3) . . ?
O2W K6 W30 118.8(3) . . ?
O30C K6 W30 30.4(2) . . ?
O256 K6 W30 133.6(3) . . ?
O301 K6 W30 33.4(2) . . ?
O26C K6 W30 92.2(2) . . ?
O30T K6 W30 29.4(2) . . ?
O2T K6 W30 163.7(3) . . ?
O23 K6 W25 78.2(3) . . ?
O31W K6 W25 147.0(4) . . ?
O25C K6 W25 27.3(2) . . ?
O2W K6 W25 120.3(3) . . ?
O30C K6 W25 84.2(2) . . ?
O256 K6 W25 31.6(2) . . ?
O301 K6 W25 135.9(2) . . ?
O26C K6 W25 66.7(2) . . ?
O30T K6 W25 110.6(2) . . ?
O2T K6 W25 84.8(3) . . ?
W30 K6 W25 110.69(11) . . ?
O190 K7 O24W 70.5(5) . . ?
O190 K7 O79 85.7(3) . 1_565 ?
O24W K7 O79 142.3(5) . 1_565 ?
O190 K7 O7C 92.0(4) . 1_565 ?
O24W K7 O7C 149.2(5) . 1_565 ?
O79 K7 O7C 56.0(3) 1_565 1_565 ?
O190 K7 O13C 127.8(4) . 1_565 ?
O24W K7 O13C 112.9(5) . 1_565 ?
O79 K7 O13C 104.8(4) 1_565 1_565 ?
O7C K7 O13C 57.9(3) 1_565 1_565 ?
O190 K7 O135 128.2(4) . 1_565 ?
O24W K7 O135 66.4(5) . 1_565 ?
O79 K7 O135 145.8(4) 1_565 1_565 ?
O7C K7 O135 111.1(4) 1_565 1_565 ?
O13C K7 O135 53.3(3) 1_565 1_565 ?
O190 K7 O9C 142.2(4) . 1_565 ?
O24W K7 O9C 139.1(5) . 1_565 ?
O79 K7 O9C 56.5(3) 1_565 1_565 ?
O7C K7 O9C 69.1(3) 1_565 1_565 ?
O13C K7 O9C 70.2(3) 1_565 1_565 ?
O135 K7 O9C 89.6(3) 1_565 1_565 ?
O190 K7 O42W 106.1(6) . . ?
O24W K7 O42W 61.1(6) . . ?
O79 K7 O42W 100.5(6) 1_565 . ?
O7C K7 O42W 149.7(6) 1_565 . ?
O13C K7 O42W 121.2(6) 1_565 . ?
O135 K7 O42W 76.7(6) 1_565 . ?
O9C K7 O42W 82.0(6) 1_565 . ?
O190 K7 O19T 57.7(3) . . ?
O24W K7 O19T 77.9(5) . . ?
O79 K7 O19T 64.6(3) 1_565 . ?
O7C K7 O19T 114.6(4) 1_565 . ?
O13C K7 O19T 168.7(4) 1_565 . ?
O135 K7 O19T 133.6(4) 1_565 . ?
O9C K7 O19T 99.6(3) 1_565 . ?
O42W K7 O19T 60.1(6) . . ?
O190 K7 O13T 87.3(3) . 1_565 ?
O24W K7 O13T 70.0(4) . 1_565 ?
O79 K7 O13T 139.5(3) 1_565 1_565 ?
O7C K7 O13T 84.5(3) 1_565 1_565 ?
O13C K7 O13T 51.6(3) 1_565 1_565 ?
O135 K7 O13T 51.9(3) 1_565 1_565 ?
O9C K7 O13T 121.3(3) 1_565 1_565 ?
O42W K7 O13T 119.7(6) . 1_565 ?
O19T K7 O13T 139.0(3) . 1_565 ?
O190 K7 W13 115.9(3) . 1_565 ?
O24W K7 W13 82.6(4) . 1_565 ?
O79 K7 W13 134.9(3) 1_565 1_565 ?
O7C K7 W13 82.8(3) 1_565 1_565 ?
O13C K7 W13 30.4(2) 1_565 1_565 ?
O135 K7 W13 32.7(2) 1_565 1_565 ?
O9C K7 W13 94.7(2) 1_565 1_565 ?
O42W K7 W13 109.4(5) . 1_565 ?
O19T K7 W13 160.5(3) . 1_565 ?
O13T K7 W13 28.6(2) 1_565 1_565 ?
O190 K7 W7 79.8(3) . 1_565 ?
O24W K7 W7 150.2(4) . 1_565 ?
O79 K7 W7 30.8(2) 1_565 1_565 ?
O7C K7 W7 27.9(2) 1_565 1_565 ?
O13C K7 W7 84.7(3) 1_565 1_565 ?
O135 K7 W7 137.5(3) 1_565 1_565 ?
O9C K7 W7 68.3(2) 1_565 1_565 ?
O42W K7 W7 131.3(5) . 1_565 ?
O19T K7 W7 87.0(3) . 1_565 ?
O13T K7 W7 108.7(2) 1_565 1_565 ?
W13 K7 W7 110.70(11) 1_565 1_565 ?
O38W K8 O24T 138.7(6) 2_766 . ?
O38W K8 O33W 85.7(7) 2_766 . ?
O24T K8 O33W 135.6(5) . . ?
O38W K8 O17T 96.8(6) 2_766 2_666 ?
O24T K8 O17T 97.0(4) . 2_666 ?
O33W K8 O17T 74.4(5) . 2_666 ?
O38W K8 O17T 141.6(6) 2_766 . ?
O24T K8 O17T 79.0(4) . . ?
O33W K8 O17T 56.8(5) . . ?
O17T K8 O17T 81.9(4) 2_666 . ?
O38W K8 O5W 75.0(6) 2_766 2_666 ?
O24T K8 O5W 75.6(4) . 2_666 ?
O33W K8 O5W 132.9(6) . 2_666 ?
O17T K8 O5W 66.0(4) 2_666 2_666 ?
O17T K8 O5W 135.6(4) . 2_666 ?
O38W K8 O10T 82.1(6) 2_766 . ?
O24T K8 O10T 77.2(4) . . ?
O33W K8 O10T 116.2(5) . . ?
O17T K8 O10T 169.1(4) 2_666 . ?
O17T K8 O10T 105.7(4) . . ?
O5W K8 O10T 103.3(4) 2_666 . ?
O38W K8 O101 82.3(6) 2_766 . ?
O24T K8 O101 111.1(4) . . ?
O33W K8 O101 63.8(5) . . ?
O17T K8 O101 138.2(4) 2_666 . ?
O17T K8 O101 74.2(3) . . ?
O5W K8 O101 149.4(4) 2_666 . ?
O10T K8 O101 52.6(3) . . ?
O38W K8 O107 125.0(6) 2_766 . ?
O24T K8 O107 67.0(3) . . ?
O33W K8 O107 86.9(5) . . ?
O17T K8 O107 132.8(4) 2_666 . ?
O17T K8 O107 52.2(3) . . ?
O5W K8 O107 139.2(4) 2_666 . ?
O10T K8 O107 53.7(3) . . ?
O101 K8 O107 46.4(3) . . ?
O38W K8 W10 95.5(6) 2_766 . ?
O24T K8 W10 81.5(3) . . ?
O33W K8 W10 94.5(5) . . ?
O17T K8 W10 162.7(3) 2_666 . ?
O17T K8 W10 80.9(3) . . ?
O5W K8 W10 129.3(4) 2_666 . ?
O10T K8 W10 26.7(2) . . ?
O101 K8 W10 32.7(2) . . ?
O107 K8 W10 31.3(2) . . ?
O38W K8 K18 47.3(6) 2_766 . ?
O24T K8 K18 163.1(3) . . ?
O33W K8 K18 42.3(5) . . ?
O17T K8 K18 97.5(3) 2_666 . ?
O17T K8 K18 94.5(3) . . ?
O5W K8 K18 118.5(3) 2_666 . ?
O10T K8 K18 89.8(3) . . ?
O101 K8 K18 52.0(2) . . ?
O107 K8 K18 96.6(2) . . ?
W10 K8 K18 82.04(14) . . ?
O38W K8 W17 140.7(6) 2_766 . ?
O24T K8 W17 70.6(3) . . ?
O33W K8 W17 70.1(5) . . ?
O17T K8 W17 105.3(3) 2_666 . ?
O17T K8 W17 24.2(3) . . ?
O5W K8 W17 143.8(3) 2_666 . ?
O10T K8 W17 81.7(3) . . ?
O101 K8 W17 59.6(2) . . ?
O107 K8 W17 28.1(2) . . ?
W10 K8 W17 57.82(7) . . ?
K18 K8 W17 97.15(14) . . ?
O2W K9 O11W 162.0(5) . . ?
O2W K9 O31T 83.7(4) . . ?
O11W K9 O31T 104.2(4) . . ?
O2W K9 O31C 102.0(4) . . ?
O11W K9 O31C 70.9(4) . . ?
O31T K9 O31C 55.6(4) . . ?
O2W K9 O26T 68.8(4) . . ?
O11W K9 O26T 97.6(4) . . ?
O31T K9 O26T 146.7(4) . . ?
O31C K9 O26T 110.9(4) . . ?
O2W K9 O213 103.2(4) . 1_455 ?
O11W K9 O213 90.3(4) . 1_455 ?
O31T K9 O213 106.2(3) . 1_455 ?
O31C K9 O213 146.7(3) . 1_455 ?
O26T K9 O213 98.4(3) . 1_455 ?
O2W K9 O21T 128.5(4) . 1_455 ?
O11W K9 O21T 69.1(4) . 1_455 ?
O31T K9 O21T 62.7(3) . 1_455 ?
O31C K9 O21T 90.4(3) . 1_455 ?
O26T K9 O21T 150.2(4) . 1_455 ?
O213 K9 O21T 56.7(3) 1_455 1_455 ?
O2W K9 O212 74.9(4) . 1_455 ?
O11W K9 O212 123.2(4) . 1_455 ?
O31T K9 O212 61.0(3) . 1_455 ?
O31C K9 O212 116.4(4) . 1_455 ?
O26T K9 O212 124.8(4) . 1_455 ?
O213 K9 O212 51.6(3) 1_455 1_455 ?
O21T K9 O212 55.2(3) 1_455 1_455 ?
O2W K9 O26C 84.0(4) . . ?
O11W K9 O26C 78.3(4) . . ?
O31T K9 O26C 105.1(4) . . ?
O31C K9 O26C 55.8(3) . . ?
O26T K9 O26C 55.1(3) . . ?
O213 K9 O26C 148.5(3) 1_455 . ?
O21T K9 O26C 139.6(3) 1_455 . ?
O212 K9 O26C 155.6(3) 1_455 . ?
O2W K9 W21 106.5(3) . 1_455 ?
O11W K9 W21 91.4(3) . 1_455 ?
O31T K9 W21 71.8(3) . 1_455 ?
O31C K9 W21 115.7(3) . 1_455 ?
O26T K9 W21 133.0(3) . 1_455 ?
O213 K9 W21 35.2(2) 1_455 1_455 ?
O21T K9 W21 28.9(2) 1_455 1_455 ?
O212 K9 W21 32.4(2) 1_455 1_455 ?
O26C K9 W21 168.3(3) . 1_455 ?
O2W K9 W31 90.2(3) . . ?
O11W K9 W31 90.1(4) . . ?
O31T K9 W31 27.2(3) . . ?
O31C K9 W31 28.6(2) . . ?
O26T K9 W31 130.7(3) . . ?
O213 K9 W31 130.3(2) 1_455 . ?
O21T K9 W31 77.4(2) 1_455 . ?
O212 K9 W31 88.2(2) 1_455 . ?
O26C K9 W31 79.5(2) . . ?
W21 K9 W31 95.14(10) 1_455 . ?
O2W K9 W26 77.7(3) . . ?
O11W K9 W26 85.0(3) . . ?
O31T K9 W26 130.9(3) . . ?
O31C K9 W26 84.4(2) . . ?
O26T K9 W26 26.8(3) . . ?
O213 K9 W26 122.1(2) 1_455 . ?
O21T K9 W26 153.8(3) 1_455 . ?
O212 K9 W26 148.4(3) 1_455 . ?
O26C K9 W26 28.6(2) . . ?
W21 K9 W26 157.17(13) 1_455 . ?
W31 K9 W26 107.39(10) . . ?
O8T K10 O13W 152.8(5) 1_565 . ?
O8T K10 O36W 126.0(6) 1_565 . ?
O13W K10 O36W 78.8(6) . . ?
O8T K10 O34T 79.2(4) 1_565 . ?
O13W K10 O34T 81.8(4) . . ?
O36W K10 O34T 149.5(5) . . ?
O8T K10 O7W 69.6(4) 1_565 2_577 ?
O13W K10 O7W 108.5(5) . 2_577 ?
O36W K10 O7W 81.2(6) . 2_577 ?
O34T K10 O7W 127.6(4) . 2_577 ?
O8T K10 O34T 90.8(4) 1_565 2_577 ?
O13W K10 O34T 65.4(4) . 2_577 ?
O36W K10 O34T 116.7(5) . 2_577 ?
O34T K10 O34T 75.0(4) . 2_577 ?
O7W K10 O34T 64.8(4) 2_577 2_577 ?
O8T K10 O27T 79.0(4) 1_565 . ?
O13W K10 O27T 125.2(4) . . ?
O36W K10 O27T 68.4(5) . . ?
O34T K10 O27T 105.3(4) . . ?
O7W K10 O27T 108.4(4) 2_577 . ?
O34T K10 O27T 169.4(4) 2_577 . ?
O8T K10 O274 66.1(4) 1_565 . ?
O13W K10 O274 116.3(4) . . ?
O36W K10 O274 116.1(5) . . ?
O34T K10 O274 53.8(3) . . ?
O7W K10 O274 134.1(4) 2_577 . ?
O34T K10 O274 126.1(3) 2_577 . ?
O27T K10 O274 51.9(3) . . ?
O8T K10 O278 110.0(4) 1_565 . ?
O13W K10 O278 82.6(4) . . ?
O36W K10 O278 80.8(5) . . ?
O34T K10 O278 73.5(3) . . ?
O7W K10 O278 156.5(4) 2_577 . ?
O34T K10 O278 137.7(4) 2_577 . ?
O27T K10 O278 50.4(3) . . ?
O274 K10 O278 45.6(3) . . ?
O8T K10 W34 69.6(3) 1_565 . ?
O13W K10 W34 99.2(4) . . ?
O36W K10 W34 139.9(5) . . ?
O34T K10 W34 24.4(2) . . ?
O7W K10 W34 135.0(3) 2_577 . ?
O34T K10 W34 97.7(3) 2_577 . ?
O27T K10 W34 81.4(2) . . ?
O274 K10 W34 29.5(2) . . ?
O278 K10 W34 59.3(2) . . ?
O8T K10 W27 81.5(3) 1_565 . ?
O13W K10 W27 114.2(4) . . ?
O36W K10 W27 86.5(5) . . ?
O34T K10 W27 80.2(3) . . ?
O7W K10 W27 132.1(3) 2_577 . ?
O34T K10 W27 155.1(3) 2_577 . ?
O27T K10 W27 26.3(2) . . ?
O274 K10 W27 29.7(2) . . ?
O278 K10 W27 31.6(2) . . ?
W34 K10 W27 57.35(7) . . ?
O8T K10 K11 46.5(3) 1_565 2_577 ?
O13W K10 K11 111.1(4) . 2_577 ?
O36W K10 K11 128.8(5) . 2_577 ?
O34T K10 K11 80.2(3) . 2_577 ?
O7W K10 K11 47.7(3) 2_577 2_577 ?
O34T K10 K11 45.7(3) 2_577 2_577 ?
O27T K10 K11 123.8(3) . 2_577 ?
O274 K10 K11 104.0(2) . 2_577 ?
O278 K10 K11 148.3(3) . 2_577 ?
W34 K10 K11 89.68(12) . 2_577 ?
W27 K10 K11 126.90(14) . 2_577 ?
O13W K11 O19W 164.4(5) . . ?
O13W K11 O284 114.4(4) . . ?
O19W K11 O284 71.6(4) . . ?
O13W K11 O18 88.6(4) . 2_567 ?
O19W K11 O18 81.7(4) . 2_567 ?
O284 K11 O18 150.7(4) . 2_567 ?
O13W K11 O34T 81.8(4) . . ?
O19W K11 O34T 112.7(5) . . ?
O284 K11 O34T 57.9(3) . . ?
O18 K11 O34T 148.3(4) 2_567 . ?
O13W K11 O28T 95.6(4) . . ?
O19W K11 O28T 74.5(4) . . ?
O284 K11 O28T 60.8(4) . . ?
O18 K11 O28T 101.0(4) 2_567 . ?
O34T K11 O28T 109.9(4) . . ?
O13W K11 O8T 72.6(4) . 2_567 ?
O19W K11 O8T 111.9(4) . 2_567 ?
O284 K11 O8T 142.9(4) . 2_567 ?
O18 K11 O8T 59.1(4) 2_567 2_567 ?
O34T K11 O8T 89.3(4) . 2_567 ?
O28T K11 O8T 156.2(4) . 2_567 ?
O13W K11 O7W 127.4(5) . . ?
O19W K11 O7W 66.4(5) . . ?
O284 K11 O7W 82.7(4) . . ?
O18 K11 O7W 97.9(4) 2_567 . ?
O34T K11 O7W 65.8(4) . . ?
O28T K11 O7W 133.2(4) . . ?
O8T K11 O7W 67.0(4) 2_567 . ?
O13W K11 W28 100.6(4) . . ?
O19W K11 W28 76.4(3) . . ?
O284 K11 W28 33.6(2) . . ?
O18 K11 W28 128.5(3) 2_567 . ?
O34T K11 W28 83.0(3) . . ?
O28T K11 W28 28.3(3) . . ?
O8T K11 W28 170.5(3) 2_567 . ?
O7W K11 W28 114.3(3) . . ?
O13W K11 W8 81.7(4) . 2_567 ?
O19W K11 W8 96.1(3) . 2_567 ?
O284 K11 W8 159.8(3) . 2_567 ?
O18 K11 W8 32.1(3) 2_567 2_567 ?
O34T K11 W8 116.3(3) . 2_567 ?
O28T K11 W8 132.7(3) . 2_567 ?
O8T K11 W8 27.3(3) 2_567 2_567 ?
O7W K11 W8 77.6(3) . 2_567 ?
W28 K11 W8 160.64(15) . 2_567 ?
O13W K11 W1 86.5(4) . 2_567 ?
O19W K11 W1 79.3(3) . 2_567 ?
O284 K11 W1 131.5(3) . 2_567 ?
O18 K11 W1 26.7(3) 2_567 2_567 ?
O34T K11 W1 167.8(3) . 2_567 ?
O28T K11 W1 74.6(3) . 2_567 ?
O8T K11 W1 83.8(3) 2_567 2_567 ?
O7W K11 W1 119.9(3) . 2_567 ?
W28 K11 W1 102.73(11) . 2_567 ?
W8 K11 W1 58.05(7) 2_567 2_567 ?
O13W K11 W34 99.8(4) . . ?
O19W K11 W34 92.7(4) . . ?
O284 K11 W34 34.1(2) . . ?
O18 K11 W34 164.1(3) 2_567 . ?
O34T K11 W34 24.4(2) . . ?
O28T K11 W34 91.8(3) . . ?
O8T K11 W34 110.4(3) 2_567 . ?
O7W K11 W34 66.3(3) . . ?
W28 K11 W34 63.53(7) . . ?
W8 K11 W34 135.40(14) 2_567 . ?
W1 K11 W34 165.62(13) 2_567 . ?
O9W K12 O46W 71.1(7) . . ?
O9W K12 O22W 123.5(6) . . ?
O46W K12 O22W 89.9(8) . . ?
O9W K12 O245 90.3(5) . . ?
O46W K12 O245 140.1(7) . . ?
O22W K12 O245 128.9(5) . . ?
O9W K12 O10T 67.4(5) . . ?
O46W K12 O10T 119.3(7) . . ?
O22W K12 O10T 78.7(5) . . ?
O245 K12 O10T 82.0(4) . . ?
O9W K12 O223 132.1(5) . . ?
O46W K12 O223 76.2(7) . . ?
O22W K12 O223 89.8(5) . . ?
O245 K12 O223 93.2(4) . . ?
O10T K12 O223 160.2(4) . . ?
O9W K12 O234 146.0(5) . . ?
O46W K12 O234 131.4(7) . . ?
O22W K12 O234 85.8(5) . . ?
O245 K12 O234 55.9(3) . . ?
O10T K12 O234 107.1(4) . . ?
O223 K12 O234 55.5(3) . . ?
O9W K12 O225 92.8(5) . . ?
O46W K12 O225 90.5(7) . . ?
O22W K12 O225 141.5(5) . . ?
O245 K12 O225 54.5(3) . . ?
O10T K12 O225 132.7(4) . . ?
O223 K12 O225 53.2(3) . . ?
O234 K12 O225 65.7(3) . . ?
O9W K12 K25 118.4(4) . 1_655 ?
O46W K12 K25 49.4(7) . 1_655 ?
O22W K12 K25 53.0(4) . 1_655 ?
O245 K12 K25 144.6(3) . 1_655 ?
O10T K12 K25 126.4(4) . 1_655 ?
O223 K12 K25 52.6(3) . 1_655 ?
O234 K12 K25 92.3(3) . 1_655 ?
O225 K12 K25 100.9(3) . 1_655 ?
O9W K12 W24 118.0(4) . . ?
O46W K12 W24 155.3(7) . . ?
O22W K12 W24 101.4(4) . . ?
O245 K12 W24 29.6(2) . . ?
O10T K12 W24 84.6(3) . . ?
O223 K12 W24 81.9(3) . . ?
O234 K12 W24 30.5(2) . . ?
O225 K12 W24 67.0(2) . . ?
K25 K12 W24 122.6(2) 1_655 . ?
O9W K12 W23 157.9(4) . . ?
O46W K12 W23 101.5(7) . . ?
O22W K12 W23 76.2(4) . . ?
O245 K12 W23 82.5(3) . . ?
O10T K12 W23 131.5(3) . . ?
O223 K12 W23 28.8(2) . . ?
O234 K12 W23 30.8(2) . . ?
O225 K12 W23 66.0(2) . . ?
K25 K12 W23 63.1(2) 1_655 . ?
W24 K12 W23 60.97(8) . . ?
O9W K12 W25 82.1(4) . . ?
O46W K12 W25 110.5(7) . . ?
O22W K12 W25 152.3(4) . . ?
O245 K12 W25 30.2(2) . . ?
O10T K12 W25 105.4(3) . . ?
O223 K12 W25 77.7(3) . . ?
O234 K12 W25 66.7(2) . . ?
O225 K12 W25 27.4(2) . . ?
K25 K12 W25 128.1(2) 1_655 . ?
W24 K12 W25 52.77(7) . . ?
W23 K12 W25 81.22(9) . . ?
O279 K13 O33T 131.3(4) . 1_655 ?
O279 K13 K27 69.0(4) . 1_655 ?
O33T K13 K27 145.6(4) 1_655 1_655 ?
O279 K13 K28 87.7(4) . . ?
O33T K13 K28 74.4(4) 1_655 . ?
K27 K13 K28 80.1(4) 1_655 . ?
O279 K13 O17W 80.3(4) . 1_655 ?
O33T K13 O17W 136.7(5) 1_655 1_655 ?
K27 K13 O17W 64.8(5) 1_655 1_655 ?
K28 K13 O17W 144.9(5) . 1_655 ?
O279 K13 O312 144.0(4) . 1_655 ?
O33T K13 O312 84.2(3) 1_655 1_655 ?
K27 K13 O312 84.0(4) 1_655 1_655 ?
K28 K13 O312 111.4(4) . 1_655 ?
O17W K13 O312 66.4(4) 1_655 1_655 ?
O279 K13 O27T 56.3(3) . . ?
O33T K13 O27T 75.5(3) 1_655 . ?
K27 K13 O27T 112.0(4) 1_655 . ?
K28 K13 O27T 61.9(3) . . ?
O17W K13 O27T 130.9(5) 1_655 . ?
O312 K13 O27T 159.7(4) 1_655 . ?
O279 K13 O48W 62.8(7) . 1_655 ?
O33T K13 O48W 91.2(7) 1_655 1_655 ?
K27 K13 O48W 122.7(7) 1_655 1_655 ?
K28 K13 O48W 125.1(7) . 1_655 ?
O17W K13 O48W 77.9(8) 1_655 1_655 ?
O312 K13 O48W 119.5(7) 1_655 1_655 ?
O27T K13 O48W 63.3(7) . 1_655 ?
O279 K13 O313 153.6(4) . 1_655 ?
O33T K13 O313 53.3(3) 1_655 1_655 ?
K27 K13 O313 95.8(4) 1_655 1_655 ?
K28 K13 O313 67.8(3) . 1_655 ?
O17W K13 O313 113.6(4) 1_655 1_655 ?
O312 K13 O313 48.1(3) 1_655 1_655 ?
O27T K13 O313 115.3(3) . 1_655 ?
O48W K13 O313 139.9(7) 1_655 1_655 ?
O279 K13 W27 29.9(2) . . ?
O33T K13 W27 102.9(3) 1_655 . ?
K27 K13 W27 87.9(3) 1_655 . ?
K28 K13 W27 67.5(3) . . ?
O17W K13 W27 109.5(4) 1_655 . ?
O312 K13 W27 171.9(3) 1_655 . ?
O27T K13 W27 27.5(2) . . ?
O48W K13 W27 64.8(7) 1_655 . ?
O313 K13 W27 133.8(2) 1_655 . ?
O279 K13 W33 152.3(3) . 1_655 ?
O33T K13 W33 24.4(2) 1_655 1_655 ?
K27 K13 W33 125.0(3) 1_655 1_655 ?
K28 K13 W33 73.2(3) . 1_655 ?
O17W K13 W33 126.6(4) 1_655 1_655 ?
O312 K13 W33 63.5(2) 1_655 1_655 ?
O27T K13 W33 96.4(2) . 1_655 ?
O48W K13 W33 112.1(7) 1_655 1_655 ?
O313 K13 W33 29.5(2) 1_655 1_655 ?
W27 K13 W33 122.38(13) . 1_655 ?
O279 K13 W31 140.8(3) . 1_655 ?
O33T K13 W31 81.5(3) 1_655 1_655 ?
K27 K13 W31 72.0(3) 1_655 1_655 ?
K28 K13 W31 81.4(3) . 1_655 ?
O17W K13 W31 87.3(4) 1_655 1_655 ?
O312 K13 W31 30.7(2) 1_655 1_655 ?
O27T K13 W31 140.6(3) . 1_655 ?
O48W K13 W31 149.6(7) 1_655 1_655 ?
O313 K13 W31 29.5(2) 1_655 1_655 ?
W27 K13 W31 145.54(15) . 1_655 ?
W33 K13 W31 57.13(6) 1_655 1_655 ?
O21W K14 K27 72.8(5) . 1_655 ?
O21W K14 O30W 80.2(6) . . ?
K27 K14 O30W 127.6(6) 1_655 . ?
O21W K14 O22C 126.7(5) . . ?
K27 K14 O22C 66.6(4) 1_655 . ?
O30W K14 O22C 152.8(6) . . ?
O21W K14 O29T 102.8(5) . . ?
K27 K14 O29T 67.3(4) 1_655 . ?
O30W K14 O29T 76.4(5) . . ?
O22C K14 O29T 91.9(3) . . ?
O21W K14 O6CU 167.6(5) . . ?
K27 K14 O6CU 111.2(4) 1_655 . ?
O30W K14 O6CU 88.4(6) . . ?
O22C K14 O6CU 64.4(4) . . ?
O29T K14 O6CU 69.4(4) . . ?
O21W K14 O22T 90.7(5) . . ?
K27 K14 O22T 88.1(4) 1_655 . ?
O30W K14 O22T 137.0(6) . . ?
O22C K14 O22T 56.0(3) . . ?
O29T K14 O22T 146.1(4) . . ?
O6CU K14 O22T 101.0(4) . . ?
O21W K14 O39W 71.2(7) . . ?
K27 K14 O39W 141.8(6) 1_655 . ?
O30W K14 O39W 57.2(7) . . ?
O22C K14 O39W 129.4(6) . . ?
O29T K14 O39W 133.6(6) . . ?
O6CU K14 O39W 106.7(6) . . ?
O22T K14 O39W 80.0(6) . . ?
O21W K14 O26W 135.3(5) . . ?
K27 K14 O26W 135.6(5) 1_655 . ?
O30W K14 O26W 94.7(6) . . ?
O22C K14 O26W 69.3(5) . . ?
O29T K14 O26W 119.2(5) . . ?
O6CU K14 O26W 50.0(5) . . ?
O22T K14 O26W 63.1(4) . . ?
O39W K14 O26W 69.1(7) . . ?
O21W K14 W22 106.4(4) . . ?
K27 K14 W22 71.9(3) 1_655 . ?
O30W K14 W22 160.3(5) . . ?
O22C K14 W22 28.9(2) . . ?
O29T K14 W22 118.7(3) . . ?
O6CU K14 W22 85.9(3) . . ?
O22T K14 W22 27.8(2) . . ?
O39W K14 W22 106.7(6) . . ?
O26W K14 W22 67.3(4) . . ?
O21W K14 Cu6 146.1(4) . . ?
K27 K14 Cu6 73.9(3) 1_655 . ?
O30W K14 Cu6 126.5(5) . . ?
O22C K14 Cu6 28.0(2) . . ?
O29T K14 Cu6 69.5(2) . . ?
O6CU K14 Cu6 41.7(3) . . ?
O22T K14 Cu6 81.9(3) . . ?
O39W K14 Cu6 138.5(6) . . ?
O26W K14 Cu6 69.4(4) . . ?
W22 K14 Cu6 56.33(8) . . ?
O21W K14 W29 112.6(4) . . ?
K27 K14 W29 57.3(3) 1_655 . ?
O30W K14 W29 95.9(5) . . ?
O22C K14 W29 71.7(2) . . ?
O29T K14 W29 20.4(2) . . ?
O6CU K14 W29 63.4(3) . . ?
O22T K14 W29 125.9(3) . . ?
O39W K14 W29 152.5(6) . . ?
O26W K14 W29 112.0(4) . . ?
W22 K14 W29 98.33(11) . . ?
Cu6 K14 W29 51.19(7) . . ?
O11W K15 O33A 137.8(5) 1_645 1_645 ?
O11W K15 O21T 72.7(4) 1_645 1_545 ?
O33A K15 O21T 131.1(4) 1_645 1_545 ?
O11W K15 O6T 116.3(5) 1_645 . ?
O33A K15 O6T 70.1(4) 1_645 . ?
O21T K15 O6T 140.3(4) 1_545 . ?
O11W K15 O6W 80.6(5) 1_645 1_645 ?
O33A K15 O6W 61.0(4) 1_645 1_645 ?
O21T K15 O6W 144.9(4) 1_545 1_645 ?
O6T K15 O6W 72.5(4) . 1_645 ?
O11W K15 O1W 74.7(5) 1_645 . ?
O33A K15 O1W 143.6(4) 1_645 . ?
O21T K15 O1W 63.9(4) 1_545 . ?
O6T K15 O1W 80.8(4) . . ?
O6W K15 O1W 130.1(4) 1_645 . ?
O11W K15 O313 103.0(4) 1_645 1_645 ?
O33A K15 O313 54.4(3) 1_645 1_645 ?
O21T K15 O313 86.8(3) 1_545 1_645 ?
O6T K15 O313 124.3(4) . 1_645 ?
O6W K15 O313 77.3(4) 1_645 1_645 ?
O1W K15 O313 150.1(4) . 1_645 ?
O11W K15 K28 126.4(4) 1_645 1_545 ?
O33A K15 K28 80.1(4) 1_645 1_545 ?
O21T K15 K28 55.1(3) 1_545 1_545 ?
O6T K15 K28 111.7(4) . 1_545 ?
O6W K15 K28 137.5(4) 1_645 1_545 ?
O1W K15 K28 91.3(4) . 1_545 ?
O313 K15 K28 65.6(3) 1_645 1_545 ?
O11W K15 W33 126.2(4) 1_645 1_645 ?
O33A K15 W33 25.0(3) 1_645 1_645 ?
O21T K15 W33 110.3(3) 1_545 1_645 ?
O6T K15 W33 95.1(3) . 1_645 ?
O6W K15 W33 68.1(3) 1_645 1_645 ?
O1W K15 W33 157.2(3) . 1_645 ?
O313 K15 W33 29.6(2) 1_645 1_645 ?
K28 K15 W33 69.3(2) 1_545 1_645 ?
O11W K15 K23 78.0(4) 1_645 1_645 ?
O33A K15 K23 89.8(3) 1_645 1_645 ?
O21T K15 K23 139.0(3) 1_545 1_645 ?
O6T K15 K23 40.2(3) . 1_645 ?
O6W K15 K23 51.3(3) 1_645 1_645 ?
O1W K15 K23 81.2(3) . 1_645 ?
O313 K15 K23 128.1(3) 1_645 1_645 ?
K28 K15 K23 151.6(3) 1_545 1_645 ?
W33 K15 K23 110.03(19) 1_645 1_645 ?
O11W K15 W6 126.9(4) 1_645 . ?
O33A K15 W6 74.1(3) 1_645 . ?
O21T K15 W6 122.8(3) 1_545 . ?
O6T K15 W6 19.8(3) . . ?
O6W K15 W6 91.4(3) 1_645 . ?
O1W K15 W6 71.2(3) . . ?
O313 K15 W6 126.4(3) 1_645 . ?
K28 K15 W6 94.1(2) 1_545 . ?
W33 K15 W6 97.54(11) 1_645 . ?
K23 K15 W6 57.58(15) 1_645 . ?
O11W K15 K4 168.0(4) 1_645 . ?
O33A K15 K4 51.5(3) 1_645 . ?
O21T K15 K4 95.2(3) 1_545 . ?
O6T K15 K4 72.4(3) . . ?
O6W K15 K4 110.7(3) 1_645 . ?
O1W K15 K4 99.6(3) . . ?
O313 K15 K4 76.4(2) 1_645 . ?
K28 K15 K4 42.2(2) 1_545 . ?
W33 K15 K4 58.08(10) 1_645 . ?
K23 K15 K4 111.97(19) 1_645 . ?
W6 K15 K4 58.88(10) . . ?
O27W K16 O17W 91.3(6) . . ?
O27W K16 O32T 66.0(5) . . ?
O17W K16 O32T 84.0(5) . . ?
O27W K16 O6CU 73.7(6) . 2_567 ?
O17W K16 O6CU 148.6(5) . 2_567 ?
O32T K16 O6CU 113.0(4) . 2_567 ?
O27W K16 O29T 126.8(6) . 2_567 ?
O17W K16 O29T 96.7(5) . 2_567 ?
O32T K16 O29T 167.0(4) . 2_567 ?
O6CU K16 O29T 72.7(4) 2_567 2_567 ?
O27W K16 O290 139.8(6) . 2_567 ?
O17W K16 O290 128.9(5) . 2_567 ?
O32T K16 O290 113.7(4) . 2_567 ?
O6CU K16 O290 69.9(4) 2_567 2_567 ?
O29T K16 O290 56.1(3) 2_567 2_567 ?
O27W K16 O30T 92.1(5) . 2_567 ?
O17W K16 O30T 151.5(5) . 2_567 ?
O32T K16 O30T 71.6(4) . 2_567 ?
O6CU K16 O30T 58.5(4) 2_567 2_567 ?
O29T K16 O30T 103.8(4) 2_567 2_567 ?
O290 K16 O30T 54.1(3) 2_567 2_567 ?
O27W K16 O8W 141.2(6) . . ?
O17W K16 O8W 77.5(5) . . ?
O32T K16 O8W 75.8(4) . . ?
O6CU K16 O8W 130.9(4) 2_567 . ?
O29T K16 O8W 91.6(4) 2_567 . ?
O290 K16 O8W 63.0(4) 2_567 . ?
O30T K16 O8W 82.2(4) 2_567 . ?
O27W K16 O30W 66.5(6) . 2_567 ?
O17W K16 O30W 68.1(6) . 2_567 ?
O32T K16 O30W 123.4(5) . 2_567 ?
O6CU K16 O30W 80.6(5) 2_567 2_567 ?
O29T K16 O30W 68.3(5) 2_567 2_567 ?
O290 K16 O30W 122.3(5) 2_567 2_567 ?
O30T K16 O30W 138.3(5) 2_567 2_567 ?
O8W K16 O30W 136.9(5) . 2_567 ?
O27W K16 W29 141.6(5) . 2_567 ?
O17W K16 W29 112.3(4) . 2_567 ?
O32T K16 W29 142.8(3) . 2_567 ?
O6CU K16 W29 70.6(3) 2_567 2_567 ?
O29T K16 W29 26.0(2) 2_567 2_567 ?
O290 K16 W29 30.2(2) 2_567 2_567 ?
O30T K16 W29 81.3(3) 2_567 2_567 ?
O8W K16 W29 75.7(3) . 2_567 ?
O30W K16 W29 93.8(4) 2_567 2_567 ?
O27W K16 W30 116.4(5) . 2_567 ?
O17W K16 W30 146.7(4) . 2_567 ?
O32T K16 W30 90.6(3) . 2_567 ?
O6CU K16 W30 62.6(3) 2_567 2_567 ?
O29T K16 W30 81.7(3) 2_567 2_567 ?
O290 K16 W30 28.4(2) 2_567 2_567 ?
O30T K16 W30 25.8(2) 2_567 2_567 ?
O8W K16 W30 69.4(3) . 2_567 ?
O30W K16 W30 138.2(5) 2_567 2_567 ?
W29 K16 W30 57.07(9) 2_567 2_567 ?
O27W K16 K14 82.3(5) . 2_567 ?
O17W K16 K14 106.2(4) . 2_567 ?
O32T K16 K14 147.1(3) . 2_567 ?
O6CU K16 K14 45.5(3) 2_567 2_567 ?
O29T K16 K14 45.0(2) 2_567 2_567 ?
O290 K16 K14 84.5(3) 2_567 2_567 ?
O30T K16 K14 102.3(3) 2_567 2_567 ?
O8W K16 K14 136.4(3) . 2_567 ?
O30W K16 K14 42.2(4) 2_567 2_567 ?
W29 K16 K14 62.62(12) 2_567 2_567 ?
W30 K16 K14 96.03(15) 2_567 2_567 ?
O4W K17 O16W 143.3(6) . . ?
O4W K17 O14T 148.0(5) . . ?
O16W K17 O14T 67.5(5) . . ?
O4W K17 O28W 82.9(6) . 2_666 ?
O16W K17 O28W 132.9(7) . 2_666 ?
O14T K17 O28W 69.9(5) . 2_666 ?
O4W K17 O20T 74.6(5) . 2_666 ?
O16W K17 O20T 113.1(5) . 2_666 ?
O14T K17 O20T 84.8(4) . 2_666 ?
O28W K17 O20T 81.6(5) 2_666 2_666 ?
O4W K17 O44W 95.2(7) . 2_666 ?
O16W K17 O44W 94.3(7) . 2_666 ?
O14T K17 O44W 88.6(6) . 2_666 ?
O28W K17 O44W 65.3(7) 2_666 2_666 ?
O20T K17 O44W 146.4(6) 2_666 2_666 ?
O4W K17 O1CU 86.5(5) . 2_656 ?
O16W K17 O1CU 67.7(5) . 2_656 ?
O14T K17 O1CU 106.4(4) . 2_656 ?
O28W K17 O1CU 145.7(6) 2_666 2_656 ?
O20T K17 O1CU 64.1(4) 2_666 2_656 ?
O44W K17 O1CU 148.5(6) 2_666 2_656 ?
O4W K17 K3 114.3(4) . 2_666 ?
O16W K17 K3 89.3(5) . 2_666 ?
O14T K17 K3 41.4(3) . 2_666 ?
O28W K17 K3 71.1(4) 2_666 2_666 ?
O20T K17 K3 43.4(3) 2_666 2_666 ?
O44W K17 K3 122.8(6) 2_666 2_666 ?
O1CU K17 K3 84.0(3) 2_656 2_666 ?
O4W K17 K22 78.0(4) . 2_656 ?
O16W K17 K22 65.7(5) . 2_656 ?
O14T K17 K22 129.2(4) . 2_656 ?
O28W K17 K22 160.7(5) 2_666 2_656 ?
O20T K17 K22 96.0(3) 2_666 2_656 ?
O44W K17 K22 113.3(6) 2_666 2_656 ?
O1CU K17 K22 36.3(3) 2_656 2_656 ?
K3 K17 K22 119.8(2) 2_666 2_656 ?
O4W K17 K19 66.6(4) . 2_666 ?
O16W K17 K19 138.7(5) . 2_666 ?
O14T K17 K19 94.4(3) . 2_666 ?
O28W K17 K19 30.1(4) 2_666 2_666 ?
O20T K17 K19 101.0(3) 2_666 2_666 ?
O44W K17 K19 46.7(5) 2_666 2_666 ?
O1CU K17 K19 152.5(4) 2_656 2_666 ?
K3 K17 K19 101.02(18) 2_666 2_666 ?
K22 K17 K19 134.4(2) 2_656 2_666 ?
O40W K18 O33W 137.3(8) . . ?
O40W K18 O18T 65.1(7) . 2_666 ?
O33W K18 O18T 92.5(6) . 2_666 ?
O40W K18 O11T 64.8(7) . . ?
O33W K18 O11T 73.5(6) . . ?
O18T K18 O11T 68.7(4) 2_666 . ?
O40W K18 O35W 126.2(8) . 2_666 ?
O33W K18 O35W 74.4(7) . 2_666 ?
O18T K18 O35W 73.5(5) 2_666 2_666 ?
O11T K18 O35W 128.3(6) . 2_666 ?
O40W K18 O25W 67.9(8) . . ?
O33W K18 O25W 121.9(7) . . ?
O18T K18 O25W 132.9(5) 2_666 . ?
O11T K18 O25W 89.9(5) . . ?
O35W K18 O25W 141.7(6) 2_666 . ?
O40W K18 O38W 131.3(9) . 2_766 ?
O33W K18 O38W 84.9(7) . 2_766 ?
O18T K18 O38W 153.2(6) 2_666 2_766 ?
O11T K18 O38W 134.8(6) . 2_766 ?
O35W K18 O38W 80.2(7) 2_666 2_766 ?
O25W K18 O38W 68.4(6) . 2_766 ?
O40W K18 O44W 50.1(8) . 2_766 ?
O33W K18 O44W 161.5(8) . 2_766 ?
O18T K18 O44W 75.8(6) 2_666 2_766 ?
O11T K18 O44W 114.1(6) . 2_766 ?
O35W K18 O44W 88.3(7) 2_666 2_766 ?
O25W K18 O44W 76.0(7) . 2_766 ?
O38W K18 O44W 99.0(8) 2_766 2_766 ?
O40W K18 O101 95.3(7) . . ?
O33W K18 O101 66.4(6) . . ?
O18T K18 O101 123.8(4) 2_666 . ?
O11T K18 O101 55.6(4) . . ?
O35W K18 O101 137.0(5) 2_666 . ?
O25W K18 O101 58.7(4) . . ?
O38W K18 O101 79.5(6) 2_766 . ?
O44W K18 O101 132.0(7) 2_766 . ?
O40W K18 W11 75.4(6) . . ?
O33W K18 W11 70.4(5) . . ?
O18T K18 W11 94.3(3) 2_666 . ?
O11T K18 W11 25.6(3) . . ?
O35W K18 W11 142.1(5) 2_666 . ?
O25W K18 W11 72.0(4) . . ?
O38W K18 W11 109.8(5) 2_766 . ?
O44W K18 W11 124.0(6) 2_766 . ?
O101 K18 W11 30.3(2) . . ?
O40W K18 K8 146.3(7) . . ?
O33W K18 K8 46.5(5) . . ?
O18T K18 K8 138.6(3) 2_666 . ?
O11T K18 K8 98.5(3) . . ?
O35W K18 K8 87.4(5) 2_666 . ?
O25W K18 K8 83.9(4) . . ?
O38W K18 K8 42.4(5) 2_766 . ?
O44W K18 K8 141.2(6) 2_766 . ?
O101 K18 K8 52.9(2) . . ?
W11 K18 K8 78.61(15) . . ?
O40W K18 K19 101.4(7) . 2_766 ?
O33W K18 K19 114.2(5) . 2_766 ?
O18T K18 K19 87.9(3) 2_666 2_766 ?
O11T K18 K19 156.0(4) . 2_766 ?
O35W K18 K19 43.0(4) 2_666 2_766 ?
O25W K18 K19 103.2(4) . 2_766 ?
O38W K18 K19 69.2(5) 2_766 2_766 ?
O44W K18 K19 52.1(6) 2_766 2_766 ?
O101 K18 K19 148.2(3) . 2_766 ?
W11 K18 K19 174.9(2) . 2_766 ?
K8 K18 K19 102.76(19) . 2_766 ?
O23T K19 O28W 70.4(5) . . ?
O23T K19 O23W 130.7(6) . . ?
O28W K19 O23W 135.9(7) . . ?
O23T K19 O15W 87.0(5) . . ?
O28W K19 O15W 81.1(6) . . ?
O23W K19 O15W 130.3(7) . . ?
O23T K19 O16T 136.1(5) . 2_666 ?
O28W K19 O16T 70.5(5) . 2_666 ?
O23W K19 O16T 71.2(5) . 2_666 ?
O15W K19 O16T 105.9(6) . 2_666 ?
O23T K19 O35W 127.7(6) . 1_655 ?
O28W K19 O35W 135.4(6) . 1_655 ?
O23W K19 O35W 68.3(6) . 1_655 ?
O15W K19 O35W 62.4(6) . 1_655 ?
O16T K19 O35W 94.4(5) 2_666 1_655 ?
O23T K19 O5W 62.3(4) . 2_666 ?
O28W K19 O5W 73.1(5) . 2_666 ?
O23W K19 O5W 84.6(6) . 2_666 ?
O15W K19 O5W 144.9(6) . 2_666 ?
O16T K19 O5W 87.8(4) 2_666 2_666 ?
O35W K19 O5W 150.2(5) 1_655 2_666 ?
O23T K19 K25 49.8(3) . 1_655 ?
O28W K19 K25 119.1(5) . 1_655 ?
O23W K19 K25 96.4(5) . 1_655 ?
O15W K19 K25 85.1(5) . 1_655 ?
O16T K19 K25 166.9(4) 2_666 1_655 ?
O35W K19 K25 84.3(5) 1_655 1_655 ?
O5W K19 K25 86.9(4) 2_666 1_655 ?
O23T K19 K18 150.4(4) . 2_766 ?
O28W K19 K18 102.4(5) . 2_766 ?
O23W K19 K18 75.0(5) . 2_766 ?
O15W K19 K18 63.4(4) . 2_766 ?
O16T K19 K18 58.9(3) 2_666 2_766 ?
O35W K19 K18 39.5(4) 1_655 2_766 ?
O5W K19 K18 145.0(4) 2_666 2_766 ?
K25 K19 K18 122.9(3) 1_655 2_766 ?
O23T K19 K17 78.2(3) . 2_666 ?
O28W K19 K17 30.2(4) . 2_666 ?
O23W K19 K17 148.2(5) . 2_666 ?
O15W K19 K17 51.5(4) . 2_666 ?
O16T K19 K17 78.1(3) 2_666 2_666 ?
O35W K19 K17 107.0(5) 1_655 2_666 ?
O5W K19 K17 102.5(3) 2_666 2_666 ?
K25 K19 K17 114.7(2) 1_655 2_666 ?
K18 K19 K17 82.43(18) 2_766 2_666 ?
K29 K20 O6T 96.1(15) . 1_455 ?
K29 K20 O34A 86.8(15) . 1_545 ?
O6T K20 O34A 138.3(5) 1_455 1_545 ?
K29 K20 O9T 124.4(15) . . ?
O6T K20 O9T 99.1(5) 1_455 . ?
O34A K20 O9T 113.4(5) 1_545 . ?
K29 K20 O37W 36.1(15) . . ?
O6T K20 O37W 115.9(6) 1_455 . ?
O34A K20 O37W 90.4(6) 1_545 . ?
O9T K20 O37W 90.2(6) . . ?
K29 K20 O6W 142.7(15) . 1_545 ?
O6T K20 O6W 74.4(4) 1_455 1_545 ?
O34A K20 O6W 78.4(4) 1_545 1_545 ?
O9T K20 O6W 92.9(5) . 1_545 ?
O37W K20 O6W 168.6(7) . 1_545 ?
K29 K20 O47W 63.3(15) . . ?
O6T K20 O47W 105.8(7) 1_455 . ?
O34A K20 O47W 112.5(7) 1_545 . ?
O9T K20 O47W 61.1(6) . . ?
O37W K20 O47W 31.8(7) . . ?
O6W K20 O47W 153.9(7) 1_545 . ?
K29 K20 O33A 85.1(15) . 1_545 ?
O6T K20 O33A 67.9(4) 1_455 1_545 ?
O34A K20 O33A 71.0(4) 1_545 1_545 ?
O9T K20 O33A 149.7(5) . 1_545 ?
O37W K20 O33A 120.0(6) . 1_545 ?
O6W K20 O33A 57.8(4) 1_545 1_545 ?
O47W K20 O33A 147.4(7) . 1_545 ?
K29 K20 K23 138.1(16) . 1_545 ?
O6T K20 K23 52.5(4) 1_455 1_545 ?
O34A K20 K23 134.9(4) 1_545 1_545 ?
O9T K20 K23 51.4(4) . 1_545 ?
O37W K20 K23 126.8(6) . 1_545 ?
O6W K20 K23 62.7(4) 1_545 1_545 ?
O47W K20 K23 96.1(6) . 1_545 ?
O33A K20 K23 103.1(4) 1_545 1_545 ?
K29 K20 O46 66.6(15) . 1_455 ?
O6T K20 O46 52.3(4) 1_455 1_455 ?
O34A K20 O46 153.3(5) 1_545 1_455 ?
O9T K20 O46 81.9(4) . 1_455 ?
O37W K20 O46 67.0(6) . 1_455 ?
O6W K20 O46 124.3(4) 1_545 1_455 ?
O47W K20 O46 54.3(6) . 1_455 ?
O33A K20 O46 107.3(4) 1_545 1_455 ?
K23 K20 O46 71.7(3) 1_545 1_455 ?
K29 K20 O89 107.6(15) . . ?
O6T K20 O89 150.4(5) 1_455 . ?
O34A K20 O89 62.4(4) 1_545 . ?
O9T K20 O89 52.9(4) . . ?
O37W K20 O89 77.7(6) . . ?
O6W K20 O89 95.5(4) 1_545 . ?
O47W K20 O89 71.2(6) . . ?
O33A K20 O89 130.4(4) 1_545 . ?
K23 K20 O89 98.0(3) 1_545 . ?
O46 K20 O89 121.9(4) 1_455 . ?
K29 K20 W6 73.5(15) . 1_455 ?
O6T K20 W6 25.3(3) 1_455 1_455 ?
O34A K20 W6 144.1(4) 1_545 1_455 ?
O9T K20 W6 102.5(4) . 1_455 ?
O37W K20 W6 90.7(5) . 1_455 ?
O6W K20 W6 99.3(4) 1_545 1_455 ?
O47W K20 W6 85.4(6) . 1_455 ?
O33A K20 W6 77.6(3) 1_545 1_455 ?
K23 K20 W6 68.6(2) 1_545 1_455 ?
O46 K20 W6 31.5(2) 1_455 1_455 ?
O89 K20 W6 151.9(3) . 1_455 ?
O41W K21 O10W 79.9(15) . 1_455 ?
O41W K21 O42W 141.6(16) . 1_545 ?
O10W K21 O42W 80.9(7) 1_455 1_545 ?
O41W K21 O15C 91.1(14) . . ?
O10W K21 O15C 161.6(6) 1_455 . ?
O42W K21 O15C 97.0(7) 1_545 . ?
O41W K21 O34W 62.5(15) . 1_455 ?
O10W K21 O34W 86.8(6) 1_455 1_455 ?
O42W K21 O34W 148.4(8) 1_545 1_455 ?
O15C K21 O34W 103.4(6) . 1_455 ?
O41W K21 O45W 17.2(15) . . ?
O10W K21 O45W 89.3(7) 1_455 . ?
O42W K21 O45W 131.3(9) 1_545 . ?
O15C K21 O45W 78.3(7) . . ?
O34W K21 O45W 77.1(8) 1_455 . ?
O41W K21 O9C 126.8(15) . . ?
O10W K21 O9C 138.0(6) 1_455 . ?
O42W K21 O9C 88.8(7) 1_545 . ?
O15C K21 O9C 59.7(4) . . ?
O34W K21 O9C 81.1(5) 1_455 . ?
O45W K21 O9C 126.0(7) . . ?
O41W K21 O15T 84.5(14) . . ?
O10W K21 O15T 105.2(5) 1_455 . ?
O42W K21 O15T 69.0(7) 1_545 . ?
O15C K21 O15T 57.6(4) . . ?
O34W K21 O15T 142.6(6) 1_455 . ?
O45W K21 O15T 68.0(7) . . ?
O9C K21 O15T 108.7(4) . . ?
O41W K21 O9T 133.6(15) . . ?
O10W K21 O9T 83.4(5) 1_455 . ?
O42W K21 O9T 76.1(7) 1_545 . ?
O15C K21 O9T 114.0(5) . . ?
O34W K21 O9T 73.6(5) 1_455 . ?
O45W K21 O9T 150.2(7) . . ?
O9C K21 O9T 54.6(4) . . ?
O15T K21 O9T 141.8(5) . . ?
O41W K21 W15 89.3(14) . . ?
O10W K21 W15 133.5(5) 1_455 . ?
O42W K21 W15 80.3(6) 1_545 . ?
O15C K21 W15 29.4(3) . . ?
O34W K21 W15 127.5(5) 1_455 . ?
O45W K21 W15 72.5(6) . . ?
O9C K21 W15 83.5(3) . . ?
O15T K21 W15 28.4(2) . . ?
O9T K21 W15 131.5(4) . . ?
O41W K21 K23 134.9(15) . 1_545 ?
O10W K21 K23 55.3(4) 1_455 1_545 ?
O42W K21 K23 43.9(6) 1_545 1_545 ?
O15C K21 K23 133.2(4) . 1_545 ?
O34W K21 K23 105.8(5) 1_455 1_545 ?
O45W K21 K23 143.7(7) . 1_545 ?
O9C K21 K23 89.8(4) . 1_545 ?
O15T K21 K23 110.1(4) . 1_545 ?
O9T K21 K23 44.8(3) . 1_545 ?
W15 K21 K23 124.0(3) . 1_545 ?
O41W K21 W9 131.8(15) . . ?
O10W K21 W9 109.9(5) 1_455 . ?
O42W K21 W9 86.1(6) 1_545 . ?
O15C K21 W9 88.1(3) . . ?
O34W K21 W9 70.9(5) 1_455 . ?
O45W K21 W9 141.1(7) . . ?
O9C K21 W9 28.4(3) . . ?
O15T K21 W9 132.6(4) . . ?
O9T K21 W9 27.0(3) . . ?
W15 K21 W9 110.8(2) . . ?
K23 K21 W9 68.4(2) 1_545 . ?
K23 K22 O10W 75.5(5) 1_645 . ?
K23 K22 O1CU 151.3(6) 1_645 . ?
O10W K22 O1CU 119.1(6) . . ?
K23 K22 O12T 131.9(6) 1_645 . ?
O10W K22 O12T 71.5(5) . . ?
O1CU K22 O12T 76.7(5) . . ?
K23 K22 O6C 100.4(5) 1_645 . ?
O10W K22 O6C 66.9(5) . . ?
O1CU K22 O6C 67.9(4) . . ?
O12T K22 O6C 97.8(5) . . ?
K23 K22 O42W 55.4(6) 1_645 1_645 ?
O10W K22 O42W 73.0(6) . 1_645 ?
O1CU K22 O42W 149.2(7) . 1_645 ?
O12T K22 O42W 81.7(6) . 1_645 ?
O6C K22 O42W 137.6(7) . 1_645 ?
K23 K22 O6T 53.8(4) 1_645 . ?
O10W K22 O6T 80.5(5) . . ?
O1CU K22 O6T 101.8(5) . . ?
O12T K22 O6T 146.1(5) . . ?
O6C K22 O6T 52.6(4) . . ?
O42W K22 O6T 108.3(6) 1_645 . ?
K23 K22 Cu1 130.8(4) 1_645 . ?
O10W K22 Cu1 78.2(4) . . ?
O1CU K22 Cu1 43.5(3) . . ?
O12T K22 Cu1 74.6(4) . . ?
O6C K22 Cu1 30.5(3) . . ?
O42W K22 Cu1 147.3(6) 1_645 . ?
O6T K22 Cu1 81.4(3) . . ?
K23 K22 W6 75.2(4) 1_645 . ?
O10W K22 W6 68.1(4) . . ?
O1CU K22 W6 87.3(4) . . ?
O12T K22 W6 120.9(4) . . ?
O6C K22 W6 26.4(2) . . ?
O42W K22 W6 122.9(6) 1_645 . ?
O6T K22 W6 26.8(2) . . ?
Cu1 K22 W6 56.47(14) . . ?
K23 K22 W12 137.6(4) 1_645 . ?
O10W K22 W12 64.0(4) . . ?
O1CU K22 W12 67.0(4) . . ?
O12T K22 W12 22.2(3) . . ?
O6C K22 W12 75.6(3) . . ?
O42W K22 W12 99.0(6) 1_645 . ?
O6T K22 W12 125.9(4) . . ?
Cu1 K22 W12 53.45(14) . . ?
W6 K22 W12 99.6(2) . . ?
K23 K22 K21 59.1(3) 1_645 1_655 ?
O10W K22 K21 34.4(4) . 1_655 ?
O1CU K22 K21 146.4(5) . 1_655 ?
O12T K22 K21 74.1(4) . 1_655 ?
O6C K22 K21 100.1(4) . 1_655 ?
O42W K22 K21 38.6(5) 1_645 1_655 ?
O6T K22 K21 93.5(3) . 1_655 ?
Cu1 K22 K21 111.6(3) . 1_655 ?
W6 K22 K21 93.7(2) . 1_655 ?
W12 K22 K21 79.8(2) . 1_655 ?
K23 K22 K15 63.9(3) 1_645 . ?
O10W K22 K15 117.8(5) . . ?
O1CU K22 K15 87.6(4) . . ?
O12T K22 K15 164.2(4) . . ?
O6C K22 K15 76.2(3) . . ?
O42W K22 K15 112.6(6) 1_645 . ?
O6T K22 K15 37.7(3) . . ?
Cu1 K22 K15 94.3(2) . . ?
W6 K22 K15 57.68(16) . . ?
W12 K22 K15 147.6(3) . . ?
K21 K22 K15 121.0(3) 1_655 . ?
K22 K23 O42W 77.5(7) 1_465 . ?
K22 K23 O19T 123.4(5) 1_465 . ?
O42W K23 O19T 71.2(7) . . ?
K22 K23 O9T 139.4(6) 1_465 1_565 ?
O42W K23 O9T 85.9(7) . 1_565 ?
O19T K23 O9T 84.0(5) . 1_565 ?
K22 K23 O6T 82.1(5) 1_465 1_465 ?
O42W K23 O6T 156.3(8) . 1_465 ?
O19T K23 O6T 131.3(5) . 1_465 ?
O9T K23 O6T 102.3(5) 1_565 1_465 ?
K22 K23 O10W 58.5(5) 1_465 1_465 ?
O42W K23 O10W 74.3(7) . 1_465 ?
O19T K23 O10W 143.4(6) . 1_465 ?
O9T K23 O10W 81.5(5) 1_565 1_465 ?
O6T K23 O10W 84.8(5) 1_465 1_465 ?
K22 K23 O6W 129.1(5) 1_465 . ?
O42W K23 O6W 134.0(7) . . ?
O19T K23 O6W 62.8(4) . . ?
O9T K23 O6W 88.6(5) 1_565 . ?
O6T K23 O6W 69.1(4) 1_465 . ?
O10W K23 O6W 149.4(5) 1_465 . ?
K22 K23 K20 131.8(5) 1_465 1_565 ?
O42W K23 K20 140.9(7) . 1_565 ?
O19T K23 K20 100.6(4) . 1_565 ?
O9T K23 K20 55.1(4) 1_565 1_565 ?
O6T K23 K20 52.3(4) 1_465 1_565 ?
O10W K23 K20 98.3(4) 1_465 1_565 ?
O6W K23 K20 53.3(3) . 1_565 ?
K22 K23 K21 89.0(4) 1_465 1_565 ?
O42W K23 K21 47.1(6) . 1_565 ?
O19T K23 K21 101.7(4) . 1_565 ?
O9T K23 K21 53.9(4) 1_565 1_565 ?
O6T K23 K21 121.1(4) 1_465 1_565 ?
O10W K23 K21 43.5(4) 1_465 1_565 ?
O6W K23 K21 141.8(4) . 1_565 ?
K20 K23 K21 101.3(3) 1_565 1_565 ?
K22 K23 W6 70.5(3) 1_465 1_465 ?
O42W K23 W6 136.3(7) . 1_465 ?
O19T K23 W6 152.2(4) . 1_465 ?
O9T K23 W6 99.4(4) 1_565 1_465 ?
O6T K23 W6 20.9(3) 1_465 1_465 ?
O10W K23 W6 63.9(4) 1_465 1_465 ?
O6W K23 W6 89.6(3) . 1_465 ?
K20 K23 W6 61.3(2) 1_565 1_465 ?
K21 K23 W6 102.5(3) 1_565 1_465 ?
K22 K23 K29 123.8(5) 1_465 1_565 ?
O42W K23 K29 142.1(7) . 1_565 ?
O19T K23 K29 109.4(5) . 1_565 ?
O9T K23 K29 57.2(5) 1_565 1_565 ?
O6T K23 K29 46.8(4) 1_465 1_565 ?
O10W K23 K29 90.4(5) 1_465 1_565 ?
O6W K23 K29 60.3(4) . 1_565 ?
K20 K23 K29 8.9(3) 1_565 1_565 ?
K21 K23 K29 98.4(4) 1_565 1_565 ?
W6 K23 K29 53.5(3) 1_465 1_565 ?
K22 K23 K15 85.9(4) 1_465 1_465 ?
O42W K23 K15 145.3(7) . 1_465 ?
O19T K23 K15 94.0(4) . 1_465 ?
O9T K23 K15 124.7(4) 1_565 1_465 ?
O6T K23 K15 42.8(3) 1_465 1_465 ?
O10W K23 K15 121.8(4) 1_465 1_465 ?
O6W K23 K15 44.6(3) . 1_465 ?
K20 K23 K15 71.3(2) 1_565 1_465 ?
K21 K23 K15 163.7(3) 1_565 1_465 ?
W6 K23 K15 61.23(16) 1_465 1_465 ?
K29 K23 K15 72.0(4) 1_565 1_465 ?
O16A K24 O45W 94.7(8) . . ?
O16A K24 O2C2 154.3(6) . . ?
O45W K24 O2C2 107.7(8) . . ?
O16A K24 O50W 65.5(9) . . ?
O45W K24 O50W 130.5(11) . . ?
O2C2 K24 O50W 106.3(10) . . ?
O16A K24 O156 55.8(4) . . ?
O45W K24 O156 74.5(7) . . ?
O2C2 K24 O156 117.7(5) . . ?
O50W K24 O156 118.1(9) . . ?
O16A K24 O15C 109.0(5) . . ?
O45W K24 O15C 75.9(7) . . ?
O2C2 K24 O15C 66.1(4) . . ?
O50W K24 O15C 152.2(9) . . ?
O156 K24 O15C 53.9(4) . . ?
O16A K24 O46W 124.7(7) . 1_455 ?
O45W K24 O46W 74.5(8) . 1_455 ?
O2C2 K24 O46W 74.8(7) . 1_455 ?
O50W K24 O46W 81.0(10) . 1_455 ?
O156 K24 O46W 148.9(7) . 1_455 ?
O15C K24 O46W 119.6(7) . 1_455 ?
O16A K24 O3G2 54.2(4) . . ?
O45W K24 O3G2 125.4(7) . . ?
O2C2 K24 O3G2 101.4(4) . . ?
O50W K24 O3G2 80.5(9) . . ?
O156 K24 O3G2 51.0(3) . . ?
O15C K24 O3G2 75.3(4) . . ?
O46W K24 O3G2 159.2(7) 1_455 . ?
O16A K24 O41W 121.3(7) . . ?
O45W K24 O41W 30.9(8) . . ?
O2C2 K24 O41W 77.9(6) . . ?
O50W K24 O41W 152.2(10) . . ?
O156 K24 O41W 81.3(6) . . ?
O15C K24 O41W 55.1(5) . . ?
O46W K24 O41W 73.4(7) 1_455 . ?
O3G2 K24 O41W 126.4(6) . . ?
O16A K24 K25 88.1(4) . . ?
O45W K24 K25 108.9(7) . . ?
O2C2 K24 K25 96.1(4) . . ?
O50W K24 K25 32.3(8) . . ?
O156 K24 K25 143.8(5) . . ?
O15C K24 K25 162.0(5) . . ?
O46W K24 K25 48.8(6) 1_455 . ?
O3G2 K24 K25 112.7(4) . . ?
O41W K24 K25 120.8(6) . . ?
O16A K24 W16 27.3(3) . . ?
O45W K24 W16 94.2(7) . . ?
O2C2 K24 W16 134.7(4) . . ?
O50W K24 W16 86.4(9) . . ?
O156 K24 W16 31.8(3) . . ?
O15C K24 W16 82.4(3) . . ?
O46W K24 W16 150.3(6) 1_455 . ?
O3G2 K24 W16 36.8(2) . . ?
O41W K24 W16 110.6(6) . . ?
K25 K24 W16 113.8(4) . . ?
O16A K24 Cu2 126.9(4) . . ?
O45W K24 Cu2 99.7(7) . . ?
O2C2 K24 Cu2 38.2(3) . . ?
O50W K24 Cu2 128.9(9) . . ?
O156 K24 Cu2 79.5(3) . . ?
O15C K24 Cu2 31.2(3) . . ?
O46W K24 Cu2 108.4(6) 1_455 . ?
O3G2 K24 Cu2 76.4(3) . . ?
O41W K24 Cu2 71.3(5) . . ?
K25 K24 Cu2 132.6(4) . . ?
W16 K24 Cu2 100.4(3) . . ?
O50W K25 O46W 121.0(16) . 1_455 ?
O50W K25 O26T 74.4(14) . . ?
O46W K25 O26T 142.6(8) 1_455 . ?
O50W K25 O2T 87.4(14) . . ?
O46W K25 O2T 67.2(7) 1_455 . ?
O26T K25 O2T 80.9(5) . . ?
O50W K25 O22W 75.6(15) . 1_455 ?
O46W K25 O22W 85.3(8) 1_455 1_455 ?
O26T K25 O22W 131.9(6) . 1_455 ?
O2T K25 O22W 133.8(6) . 1_455 ?
O50W K25 O223 153.6(15) . 1_455 ?
O46W K25 O223 74.1(7) 1_455 1_455 ?
O26T K25 O223 107.6(5) . 1_455 ?
O2T K25 O223 119.1(5) . 1_455 ?
O22W K25 O223 84.9(5) 1_455 1_455 ?
O50W K25 O2W 128.0(15) . . ?
O46W K25 O2W 80.2(7) 1_455 . ?
O26T K25 O2W 65.5(4) . . ?
O2T K25 O2W 55.8(4) . . ?
O22W K25 O2W 156.3(6) 1_455 . ?
O223 K25 O2W 73.1(4) 1_455 . ?
O50W K25 O23T 100.9(14) . 1_455 ?
O46W K25 O23T 116.8(8) 1_455 1_455 ?
O26T K25 O23T 89.9(5) . 1_455 ?
O2T K25 O23T 165.5(6) . 1_455 ?
O22W K25 O23T 60.3(5) 1_455 1_455 ?
O223 K25 O23T 53.2(4) 1_455 1_455 ?
O2W K25 O23T 110.2(5) . 1_455 ?
O50W K25 K24 59.8(14) . . ?
O46W K25 K24 61.5(7) 1_455 . ?
O26T K25 K24 124.8(5) . . ?
O2T K25 K24 68.7(4) . . ?
O22W K25 K24 65.6(5) 1_455 . ?
O223 K25 K24 127.3(5) 1_455 . ?
O2W K25 K24 121.5(5) . . ?
O23T K25 K24 125.7(5) 1_455 . ?
O50W K25 K12 120.8(14) . 1_455 ?
O46W K25 K12 48.1(7) 1_455 1_455 ?
O26T K25 K12 156.7(5) . 1_455 ?
O2T K25 K12 115.2(5) . 1_455 ?
O22W K25 K12 48.6(4) 1_455 1_455 ?
O223 K25 K12 50.6(3) 1_455 1_455 ?
O2W K25 K12 108.5(4) . 1_455 ?
O23T K25 K12 70.7(3) 1_455 1_455 ?
K24 K25 K12 78.0(3) . 1_455 ?
O50W K25 W23 126.6(14) . 1_455 ?
O46W K25 W23 98.0(7) 1_455 1_455 ?
O26T K25 W23 96.8(4) . 1_455 ?
O2T K25 W23 144.4(5) . 1_455 ?
O22W K25 W23 72.7(4) 1_455 1_455 ?
O223 K25 W23 27.8(3) 1_455 1_455 ?
O2W K25 W23 90.7(4) . 1_455 ?
O23T K25 W23 25.6(2) 1_455 1_455 ?
K24 K25 W23 134.2(4) . 1_455 ?
K12 K25 W23 60.15(19) 1_455 1_455 ?
O50W K25 K9 118.3(14) . . ?
O46W K25 K9 114.1(7) 1_455 . ?
O26T K25 K9 44.4(3) . . ?
O2T K25 K9 89.8(4) . . ?
O22W K25 K9 136.1(5) 1_455 . ?
O223 K25 K9 65.3(3) 1_455 . ?
O2W K25 K9 40.1(3) . . ?
O23T K25 K9 75.8(3) 1_455 . ?
K24 K25 K9 158.4(4) . . ?
K12 K25 K9 115.8(3) 1_455 . ?
W23 K25 K9 65.96(18) 1_455 . ?
O49W K26 O15T 86.4(9) . . ?
O49W K26 O12T 172.1(10) . 1_455 ?
O15T K26 O12T 89.1(5) . 1_455 ?
O49W K26 O112 130.5(9) . 1_455 ?
O15T K26 O112 118.7(6) . 1_455 ?
O12T K26 O112 57.4(4) 1_455 1_455 ?
O49W K26 O25W 85.7(9) . 1_455 ?
O15T K26 O25W 64.7(5) . 1_455 ?
O12T K26 O25W 98.3(6) 1_455 1_455 ?
O112 K26 O25W 71.0(5) 1_455 1_455 ?
O49W K26 O40W 55.5(9) . 1_455 ?
O15T K26 O40W 112.7(7) . 1_455 ?
O12T K26 O40W 132.4(7) 1_455 1_455 ?
O112 K26 O40W 75.1(6) 1_455 1_455 ?
O25W K26 O40W 59.7(7) 1_455 1_455 ?
O49W K26 W12 161.7(9) . 1_455 ?
O15T K26 W12 98.2(4) . 1_455 ?
O12T K26 W12 26.0(3) 1_455 1_455 ?
O112 K26 W12 32.7(3) 1_455 1_455 ?
O25W K26 W12 80.4(5) 1_455 1_455 ?
O40W K26 W12 106.7(6) 1_455 1_455 ?
O49W K26 K18 72.6(8) . 1_455 ?
O15T K26 K18 96.1(4) . 1_455 ?
O12T K26 K18 114.5(4) 1_455 1_455 ?
O112 K26 K18 63.4(3) 1_455 1_455 ?
O25W K26 K18 34.6(4) 1_455 1_455 ?
O40W K26 K18 26.8(5) 1_455 1_455 ?
W12 K26 K18 89.2(2) 1_455 1_455 ?
O49W K26 K26 59.4(8) . 2_556 ?
O15T K26 K26 121.9(5) . 2_556 ?
O12T K26 K26 118.3(5) 1_455 2_556 ?
O112 K26 K26 119.3(5) 1_455 2_556 ?
O25W K26 K26 142.0(6) 1_455 2_556 ?
O40W K26 K26 86.4(6) 1_455 2_556 ?
W12 K26 K26 129.4(4) 1_455 2_556 ?
K18 K26 K26 113.2(4) 1_455 2_556 ?
O31T K27 K14 111.1(5) . 1_455 ?
O31T K27 K13 80.9(4) . 1_455 ?
K14 K27 K13 135.4(5) 1_455 1_455 ?
O31T K27 O29C 154.7(6) . 1_455 ?
K14 K27 O29C 81.0(4) 1_455 1_455 ?
K13 K27 O29C 106.6(5) 1_455 1_455 ?
O31T K27 O212 62.6(4) . 1_455 ?
K14 K27 O212 90.6(4) 1_455 1_455 ?
K13 K27 O212 130.5(5) 1_455 1_455 ?
O29C K27 O212 96.2(5) 1_455 1_455 ?
O31T K27 O17W 99.3(6) . . ?
K14 K27 O17W 77.1(5) 1_455 . ?
K13 K27 O17W 58.4(4) 1_455 . ?
O29C K27 O17W 105.2(6) 1_455 . ?
O212 K27 O17W 153.0(6) 1_455 . ?
O31T K27 O22C 113.5(5) . 1_455 ?
K14 K27 O22C 57.4(3) 1_455 1_455 ?
K13 K27 O22C 157.8(5) 1_455 1_455 ?
O29C K27 O22C 53.2(4) 1_455 1_455 ?
O212 K27 O22C 53.4(4) 1_455 1_455 ?
O17W K27 O22C 130.5(6) . 1_455 ?
O31T K27 O279 133.1(6) . 1_455 ?
K14 K27 O279 111.2(5) 1_455 1_455 ?
K13 K27 O279 54.6(3) 1_455 1_455 ?
O29C K27 O279 52.7(4) 1_455 1_455 ?
O212 K27 O279 135.4(5) 1_455 1_455 ?
O17W K27 O279 71.6(5) . 1_455 ?
O22C K27 O279 105.9(5) 1_455 1_455 ?
O31T K27 O29T 153.0(6) . 1_455 ?
K14 K27 O29T 58.5(3) 1_455 1_455 ?
K13 K27 O29T 90.9(4) 1_455 1_455 ?
O29C K27 O29T 52.3(4) 1_455 1_455 ?
O212 K27 O29T 136.2(5) 1_455 1_455 ?
O17W K27 O29T 55.3(5) . 1_455 ?
O22C K27 O29T 82.9(4) 1_455 1_455 ?
O279 K27 O29T 53.2(4) 1_455 1_455 ?
O31T K27 O21D 92.2(5) . 1_455 ?
K14 K27 O21D 120.7(5) 1_455 1_455 ?
K13 K27 O21D 100.7(4) 1_455 1_455 ?
O29C K27 O21D 62.9(4) 1_455 1_455 ?
O212 K27 O21D 52.5(4) 1_455 1_455 ?
O17W K27 O21D 153.6(6) . 1_455 ?
O22C K27 O21D 63.4(4) 1_455 1_455 ?
O279 K27 O21D 83.2(4) 1_455 1_455 ?
O29T K27 O21D 114.7(5) 1_455 1_455 ?
O31T K27 O21W 69.0(5) . 1_455 ?
K14 K27 O21W 53.1(4) 1_455 1_455 ?
K13 K27 O21W 97.9(5) 1_455 1_455 ?
O29C K27 O21W 131.5(6) 1_455 1_455 ?
O212 K27 O21W 98.6(5) 1_455 1_455 ?
O17W K27 O21W 54.8(5) . 1_455 ?
O22C K27 O21W 103.1(5) 1_455 1_455 ?
O279 K27 O21W 125.8(6) 1_455 1_455 ?
O29T K27 O21W 86.9(5) 1_455 1_455 ?
O21D K27 O21W 151.0(6) 1_455 1_455 ?
O31T K27 W29 166.2(5) . 1_455 ?
K14 K27 W29 80.6(3) 1_455 1_455 ?
K13 K27 W29 85.5(3) 1_455 1_455 ?
O29C K27 W29 30.4(3) 1_455 1_455 ?
O212 K27 W29 126.5(5) 1_455 1_455 ?
O17W K27 W29 75.5(4) . 1_455 ?
O22C K27 W29 78.8(3) 1_455 1_455 ?
O279 K27 W29 33.2(2) 1_455 1_455 ?
O29T K27 W29 29.0(2) 1_455 1_455 ?
O21D K27 W29 87.7(4) 1_455 1_455 ?
O21W K27 W29 115.9(5) 1_455 1_455 ?
K4 K28 K13 99.7(4) 1_565 . ?
K4 K28 O21T 133.3(5) 1_565 . ?
K13 K28 O21T 116.1(5) . . ?
K4 K28 O27T 60.4(3) 1_565 . ?
K13 K28 O27T 64.2(4) . . ?
O21T K28 O27T 162.5(6) . . ?
K4 K28 O27C 99.0(4) 1_565 . ?
K13 K28 O27C 90.0(4) . . ?
O21T K28 O27C 109.3(5) . . ?
O27T K28 O27C 53.7(4) . . ?
K4 K28 O21D 144.7(5) 1_565 . ?
K13 K28 O21D 103.5(4) . . ?
O21T K28 O21D 55.2(4) . . ?
O27T K28 O21D 107.3(5) . . ?
O27C K28 O21D 55.2(4) . . ?
K4 K28 K15 84.3(3) 1_565 1_565 ?
K13 K28 K15 118.5(4) . 1_565 ?
O21T K28 K15 53.2(3) . 1_565 ?
O27T K28 K15 143.6(5) . 1_565 ?
O27C K28 K15 150.5(5) . 1_565 ?
O21D K28 K15 106.9(4) . 1_565 ?
K4 K28 O7T 84.6(4) 1_565 1_565 ?
K13 K28 O7T 160.8(5) . 1_565 ?
O21T K28 O7T 71.4(4) . 1_565 ?
O27T K28 O7T 103.0(4) . 1_565 ?
O27C K28 O7T 70.8(4) . 1_565 ?
O21D K28 O7T 65.2(4) . 1_565 ?
K15 K28 O7T 80.4(4) 1_565 1_565 ?
K4 K28 O33T 55.4(3) 1_565 1_655 ?
K13 K28 O33T 52.7(3) . 1_655 ?
O21T K28 O33T 126.9(5) . 1_655 ?
O27T K28 O33T 68.5(4) . 1_655 ?
O27C K28 O33T 121.2(5) . 1_655 ?
O21D K28 O33T 155.8(5) . 1_655 ?
K15 K28 O33T 85.0(4) 1_565 1_655 ?
O7T K28 O33T 138.7(5) 1_565 1_655 ?
K4 K28 K27 148.7(5) 1_565 1_655 ?
K13 K28 K27 49.8(3) . 1_655 ?
O21T K28 K27 75.5(4) . 1_655 ?
O27T K28 K27 94.6(4) . 1_655 ?
O27C K28 K27 76.9(4) . 1_655 ?
O21D K28 K27 56.4(4) . 1_655 ?
K15 K28 K27 114.6(4) 1_565 1_655 ?
O7T K28 K27 121.6(5) 1_565 1_655 ?
O33T K28 K27 99.6(4) 1_655 1_655 ?
K4 K28 W21 147.6(5) 1_565 . ?
K13 K28 W21 112.7(4) . . ?
O21T K28 W21 26.8(3) . . ?
O27T K28 W21 135.6(4) . . ?
O27C K28 W21 82.9(4) . . ?
O21D K28 W21 28.4(2) . . ?
K15 K28 W21 79.2(3) 1_565 . ?
O7T K28 W21 65.3(3) 1_565 . ?
O33T K28 W21 148.2(4) 1_655 . ?
K27 K28 W21 63.5(3) 1_655 . ?
K4 K28 W27 84.6(3) 1_565 . ?
K13 K28 W27 68.1(3) . . ?
O21T K28 W27 135.0(5) . . ?
O27T K28 W27 27.5(2) . . ?
O27C K28 W27 28.7(2) . . ?
O21D K28 W27 79.9(3) . . ?
K15 K28 W27 167.9(4) 1_565 . ?
O7T K28 W27 93.9(3) 1_565 . ?
O33T K28 W27 92.6(4) 1_655 . ?
K27 K28 W27 77.4(3) 1_655 . ?
W21 K28 W27 108.2(3) . . ?
K20 K29 O37W 130(2) . . ?
K20 K29 O47W 99.2(17) . . ?
O37W K29 O47W 36.4(9) . . ?
K20 K29 O34A 73.8(15) . 1_545 ?
O37W K29 O34A 104.1(11) . 1_545 ?
O47W K29 O34A 118.5(10) . 1_545 ?
K20 K29 O14W 138.2(18) . 1_455 ?
O37W K29 O14W 85.0(11) . 1_455 ?
O47W K29 O14W 120.4(11) . 1_455 ?
O34A K29 O14W 75.5(7) 1_545 1_455 ?
K20 K29 O6T 65.5(14) . 1_455 ?
O37W K29 O6T 133.2(12) . 1_455 ?
O47W K29 O6T 107.0(10) . 1_455 ?
O34A K29 O6T 122.4(8) 1_545 1_455 ?
O14W K29 O6T 110.4(8) 1_455 1_455 ?
K20 K29 O56 122.8(17) . 1_455 ?
O37W K29 O56 95.8(10) . 1_455 ?
O47W K29 O56 102.6(9) . 1_455 ?
O34A K29 O56 133.1(9) 1_545 1_455 ?
O14W K29 O56 64.2(7) 1_455 1_455 ?
O6T K29 O56 57.7(5) 1_455 1_455 ?
K20 K29 O33A 77.8(14) . 1_545 ?
O37W K29 O33A 149.8(12) . 1_545 ?
O47W K29 O33A 171.3(11) . 1_545 ?
O34A K29 O33A 68.8(6) 1_545 1_545 ?
O14W K29 O33A 64.8(6) 1_455 1_545 ?
O6T K29 O33A 64.3(6) 1_455 1_545 ?
O56 K29 O33A 72.8(6) 1_455 1_545 ?
K20 K29 O46 97.9(16) . 1_455 ?
O37W K29 O46 79.2(9) . 1_455 ?
O47W K29 O46 59.7(8) . 1_455 ?
O34A K29 O46 171.4(9) 1_545 1_455 ?
O14W K29 O46 112.8(8) 1_455 1_455 ?
O6T K29 O46 53.9(5) 1_455 1_455 ?
O56 K29 O46 53.3(5) 1_455 1_455 ?
O33A K29 O46 112.3(7) 1_545 1_455 ?
K20 K29 O9T 42.6(13) . . ?
O37W K29 O9T 89.2(10) . . ?
O47W K29 O9T 56.5(7) . . ?
O34A K29 O9T 94.8(7) 1_545 . ?
O14W K29 O9T 167.1(9) 1_455 . ?
O6T K29 O9T 81.9(6) 1_455 . ?
O56 K29 O9T 128.0(8) 1_455 . ?
O33A K29 O9T 120.1(7) 1_545 . ?
O46 K29 O9T 77.3(6) 1_455 . ?
K20 K29 W6 92.2(16) . 1_455 ?
O37W K29 W6 107.7(10) . 1_455 ?
O47W K29 W6 92.8(8) . 1_455 ?
O34A K29 W6 147.0(8) 1_545 1_455 ?
O14W K29 W6 98.4(7) 1_455 1_455 ?
O6T K29 W6 28.9(3) 1_455 1_455 ?
O56 K29 W6 35.1(3) 1_455 1_455 ?
O33A K29 W6 79.3(5) 1_545 1_455 ?
O46 K29 W6 33.1(3) 1_455 1_455 ?
O9T K29 W6 94.3(6) . 1_455 ?
K20 K29 K23 33.0(13) . 1_545 ?
O37W K29 K23 122.3(10) . 1_545 ?
O47W K29 K23 85.9(8) . 1_545 ?
O34A K29 K23 106.7(7) 1_545 1_545 ?
O14W K29 K23 149.6(8) 1_455 1_545 ?
O6T K29 K23 42.0(4) 1_455 1_545 ?
O56 K29 K23 97.2(6) 1_455 1_545 ?
O33A K29 K23 87.3(6) 1_545 1_545 ?
O46 K29 K23 65.2(5) 1_455 1_545 ?
O9T K29 K23 41.2(4) . 1_545 ?
W6 K29 K23 62.7(4) 1_455 1_545 ?
K9 O2W K6 100.1(4) . . ?
K9 O2W K25 92.7(5) . . ?
K6 O2W K25 122.5(5) . . ?
K8 O5W K19 152.5(6) 2_666 2_666 ?
K2 O6W K15 171.0(6) . 1_465 ?
K2 O6W K20 80.5(4) . 1_565 ?
K15 O6W K20 97.0(4) 1_465 1_565 ?
K2 O6W K23 102.4(5) . . ?
K15 O6W K23 84.1(4) 1_465 . ?
K20 O6W K23 64.0(4) 1_565 . ?
K10 O7W K11 85.0(4) 2_577 . ?
K1 O8W K16 167.1(6) . . ?
K21 O10W K22 109.2(6) 1_655 . ?
K21 O10W K23 81.2(5) 1_655 1_645 ?
K22 O10W K23 45.9(4) . 1_645 ?
K15 O11W K9 101.7(6) 1_465 . ?
K11 O13W K10 96.8(5) . . ?
K16 O17W K13 121.8(7) . 1_455 ?
K16 O17W K27 170.4(8) . . ?
K13 O17W K27 56.8(4) 1_455 . ?
K11 O19W K1 105.3(5) . 2_567 ?
K14 O21W K27 54.2(4) . 1_655 ?
K12 O22W K25 78.4(6) . 1_655 ?
K7 O24W K3 106.3(6) . . ?
K18 O25W K26 110.3(7) . 1_655 ?
K19 O28W K17 119.7(7) . 2_666 ?
O33W O29W O32W 174.9(18) . . ?
K14 O30W K16 83.4(6) . 2_567 ?
K6 O31W K1 106.9(6) . . ?
O29W O33W K18 109.5(13) . . ?
O29W O33W K8 145.6(14) . . ?
K18 O33W K8 91.2(7) . . ?
K18 O35W K19 97.5(7) 2_666 1_455 ?
O47W O37W K29 89.6(16) . . ?
O47W O37W K20 78.6(14) . . ?
K29 O37W K20 14.2(6) . . ?
K8 O38W K18 90.3(7) 2_766 2_766 ?
K18 O40W K26 118.5(10) . 1_655 ?
K21 O41W O45W 151(2) . . ?
K21 O41W K24 117.2(17) . . ?
O45W O41W K24 52.7(12) . . ?
K23 O42W K21 89.0(8) . 1_565 ?
K23 O42W K7 106.7(9) . . ?
K21 O42W K7 94.3(8) 1_565 . ?
K23 O42W K22 47.1(5) . 1_465 ?
K21 O42W K22 96.9(8) 1_565 1_465 ?
K7 O42W K22 151.0(10) . 1_465 ?
K18 O44W K17 160.8(11) 2_766 2_666 ?
O41W O45W K24 96.4(15) . . ?
O41W O45W K21 11.7(10) . . ?
K24 O45W K21 94.1(9) . . ?
K12 O46W K25 82.6(9) . 1_655 ?
K12 O46W K24 96.5(9) . 1_655 ?
K25 O46W K24 69.7(7) 1_655 1_655 ?
O37W O47W K29 54.0(13) . . ?
O37W O47W K20 69.6(13) . . ?
K29 O47W K20 17.5(5) . . ?
K25 O50W K24 87.9(16) . . ?
K25 O50W K5 122(2) . . ?
K24 O50W K5 84.2(11) . . ?

loop_
_geom_bond_atom_site_label_1
_geom_bond_atom_site_label_2
_geom_bond_distance
_geom_bond_site_symmetry_2
_geom_bond_publ_flag
W1 O1T 1.699(14) . ?
W1 O18 1.853(12) . ?
W1 O13 1.906(12) . ?
W1 O19 1.911(13) . ?
W1 O12 1.937(13) . ?
W1 O1G1 2.296(12) . ?
W1 K11 3.865(5) 2_567 ?
W2 O2T 1.737(14) . ?
W2 O2C2 1.765(13) . ?
W2 O12 1.925(13) . ?
W2 O2C 1.951(12) . ?
W2 O23 2.101(13) . ?
W2 O1G1 2.357(12) . ?
W2 K5 3.916(4) . ?
W2 K24 3.953(11) . ?
W2 K6 4.030(4) . ?
W3 O3T 1.702(13) . ?
W3 O23 1.833(13) . ?
W3 O34 1.860(12) . ?
W3 O13 1.954(12) . ?
W3 O35 1.962(12) . ?
W3 O1G1 2.334(12) . ?
W3 K1 3.684(4) . ?
W3 K6 4.116(4) . ?
W4 O4T 1.734(13) . ?
W4 O4C 1.783(12) . ?
W4 O46 1.951(12) . ?
W4 O34 1.953(12) . ?
W4 O45 2.028(14) . ?
W4 O2G1 2.246(11) . ?
W5 O5T 1.704(14) . ?
W5 O56 1.883(12) . ?
W5 O35 1.890(12) . ?
W5 O45 1.896(13) . ?
W5 O58 1.934(13) . ?
W5 O2G1 2.356(12) . ?
W5 K4 3.910(4) . ?
W6 O6T 1.729(12) . ?
W6 O6C 1.781(12) . ?
W6 O67 1.910(12) . ?
W6 O46 1.946(12) . ?
W6 O56 2.041(13) . ?
W6 O2G1 2.295(11) . ?
W6 K29 3.54(2) 1_655 ?
W6 K20 3.695(8) 1_655 ?
W6 K22 3.821(10) . ?
W6 K23 3.920(9) 1_645 ?
W6 K4 4.005(4) . ?
W6 K15 4.071(5) . ?
W7 O7T 1.721(12) . ?
W7 O7C 1.781(12) . ?
W7 O79 1.926(11) . ?
W7 O67 1.928(12) . ?
W7 O78 2.055(12) . ?
W7 O3G1 2.328(10) . ?
W7 K7 3.707(4) 1_545 ?
W7 K2 3.708(4) 1_545 ?
W7 K4 4.010(5) . ?
W8 O8T 1.722(13) . ?
W8 O89 1.859(12) . ?
W8 O78 1.862(12) . ?
W8 O58 1.910(13) . ?
W8 O18 1.984(12) . ?
W8 O3G1 2.371(11) . ?
W8 K11 3.686(4) 2_567 ?
W8 K2 3.700(4) 1_545 ?
W8 K4 3.821(4) . ?
W9 O9T 1.704(13) . ?
W9 O9C 1.798(12) . ?
W9 O79 1.950(11) . ?
W9 O19 1.974(12) . ?
W9 O89 2.041(12) . ?
W9 O3G1 2.248(11) . ?
W9 K21 3.701(9) . ?
W9 K7 3.728(4) 1_545 ?
W9 K2 3.860(4) 1_545 ?
W9 K20 3.935(8) . ?
W10 O10T 1.727(13) . ?
W10 O10C 1.790(12) . ?
W10 O102 1.930(11) . ?
W10 O107 1.951(12) . ?
W10 O101 2.029(12) . ?
W10 O1G2 2.238(12) . ?
W10 K8 3.755(5) . ?
W10 K5 3.877(4) . ?
W11 O11T 1.728(13) . ?
W11 O112 1.839(12) . ?
W11 O114 1.882(12) . ?
W11 O101 1.886(12) . ?
W11 O117 2.034(11) . ?
W11 O1G2 2.355(12) . ?
W11 K18 3.739(7) . ?
W11 K3 3.788(4) 2_666 ?
W12 O12T 1.737(14) . ?
W12 O12C 1.769(12) . ?
W12 O123 1.876(12) . ?
W12 O102 1.951(12) . ?
W12 O112 2.055(13) . ?
W12 O1G2 2.284(11) . ?
W12 K26 3.774(12) 1_655 ?
W12 K22 3.977(10) . ?
W13 O13T 1.718(12) . ?
W13 O13C 1.807(12) . ?
W13 O135 1.923(12) . ?
W13 O123 1.959(12) . ?
W13 O134 1.969(12) . ?
W13 O2G2 2.309(11) . ?
W13 K7 3.558(4) 1_545 ?
W14 O14T 1.727(12) . ?
W14 O146 1.864(12) . ?
W14 O145 1.877(12) . ?
W14 O134 1.964(11) . ?
W14 O114 1.979(12) . ?
W14 O2G2 2.325(12) . ?
W14 K3 3.738(4) 2_666 ?
W15 O15T 1.713(12) . ?
W15 O15C 1.807(12) . ?
W15 O156 1.909(12) . ?
W15 O135 1.938(12) . ?
W15 O145 2.024(12) . ?
W15 O2G2 2.278(12) . ?
W15 K21 3.588(9) . ?
W15 K24 3.913(10) . ?
W16 O16T 1.741(14) . ?
W16 O16A 1.746(13) . ?
W16 O156 1.912(12) . ?
W16 O167 1.962(12) . ?
W16 O146 2.139(12) . ?
W16 O3G2 2.225(11) . ?
W16 K24 3.629(11) . ?
W17 O17A 1.724(12) . ?
W17 O17T 1.732(13) . ?
W17 O107 1.864(12) . ?
W17 O167 1.944(12) . ?
W17 O3G2 2.199(11) . ?
W17 O117 2.262(11) . ?
W17 K5 3.660(4) . ?
W17 K8 3.948(5) . ?
W18 O18T 1.741(12) . ?
W18 O184 1.854(12) . ?
W18 O186 1.902(12) . ?
W18 O189 1.925(11) . ?
W18 O180 1.939(11) . ?
W18 O1G3 2.315(12) . ?
W19 O19T 1.724(12) . ?
W19 O21U 1.777(12) . ?
W19 O189 1.954(11) . ?
W19 O21C 1.990(11) . ?
W19 O190 2.061(11) . ?
W19 O1G3 2.332(11) . ?
W19 K7 3.814(4) . ?
W19 K2 3.950(4) . ?
W20 O20T 1.735(11) . ?
W20 O190 1.856(11) . ?
W20 O201 1.910(11) . ?
W20 O203 1.922(11) . ?
W20 O180 1.953(11) . ?
W20 O1G3 2.364(11) . ?
W20 K3 3.672(4) . ?
W21 O21T 1.738(11) . ?
W21 O21D 1.772(11) . ?
W21 O212 1.919(11) . ?
W21 O201 1.929(11) . ?
W21 O213 2.062(10) . ?
W21 O2G3 2.230(11) . ?
W21 K9 3.578(4) 1_655 ?
W21 K28 3.712(12) . ?
W21 K27 3.869(13) 1_655 ?
W22 O22T 1.738(12) . ?
W22 O22C 1.823(11) . ?
W22 O212 1.931(11) . ?
W22 O225 1.947(11) . ?
W22 O223 2.023(12) . ?
W22 O2G3 2.330(11) . ?
W22 K14 3.692(5) . ?
W22 K27 3.882(13) 1_655 ?
W22 K12 3.996(5) . ?
W23 O23T 1.702(11) . ?
W23 O223 1.867(12) . ?
W23 O213 1.880(11) . ?
W23 O203 1.930(11) . ?
W23 O234 1.959(11) . ?
W23 O2G3 2.358(11) . ?
W23 K12 3.772(5) . ?
W23 K25 3.877(11) 1_655 ?
W24 O24T 1.717(12) . ?
W24 O245 1.864(12) . ?
W24 O246 1.881(12) . ?
W24 O234 1.893(11) . ?
W24 O184 2.000(12) . ?
W24 O3G3 2.373(11) . ?
W24 K12 3.689(5) . ?
W24 K5 3.748(4) . ?
W25 O25T 1.721(12) . ?
W25 O25C 1.774(11) . ?
W25 O225 1.886(11) . ?
W25 O256 1.967(12) . ?
W25 O245 2.057(12) . ?
W25 O3G3 2.311(11) . ?
W25 K6 3.725(4) . ?
W25 K5 3.776(4) . ?
W25 K12 3.926(5) . ?
W26 O26T 1.740(13) . ?
W26 O26C 1.813(11) . ?
W26 O256 1.927(12) . ?
W26 O186 1.966(12) . ?
W26 O246 2.020(12) . ?
W26 O3G3 2.268(11) . ?
W26 K9 3.747(4) . ?
W26 K6 3.847(4) . ?
W26 K5 3.939(4) . ?
W27 O27T 1.742(12) . ?
W27 O27C 1.806(12) . ?
W27 O274 1.921(12) . ?
W27 O279 1.937(11) . ?
W27 O278 2.034(12) . ?
W27 O1G4 2.255(11) . ?
W27 K28 3.740(12) . ?
W27 K13 3.757(5) . ?
W27 K2 3.799(4) . ?
W27 K10 3.880(5) . ?
W28 O28T 1.736(13) . ?
W28 O289 1.864(11) . ?
W28 O278 1.881(12) . ?
W28 O282 1.903(11) . ?
W28 O284 2.014(11) . ?
W28 O1G4 2.351(11) . ?
W28 K11 3.618(4) . ?
W28 K1 3.707(4) 2_567 ?
W29 O29T 1.713(11) . ?
W29 O29C 1.783(12) . ?
W29 O290 1.907(12) . ?
W29 O279 1.943(12) . ?
W29 O289 2.053(12) . ?
W29 O1G4 2.312(10) . ?
W29 K27 3.524(13) 1_655 ?
W29 K16 3.752(6) 2_567 ?
W29 K14 4.131(5) . ?
W30 O30T 1.735(12) . ?
W30 O30C 1.791(11) . ?
W30 O290 1.930(12) . ?
W30 O301 1.943(11) . ?
W30 O302 1.992(11) . ?
W30 O2G4 2.292(11) . ?
W30 K6 3.527(4) . ?
W30 K16 3.921(6) 2_567 ?
W31 O31T 1.707(13) . ?
W31 O31C 1.774(12) . ?
W31 O301 1.932(11) . ?
W31 O313 1.937(11) . ?
W31 O312 2.060(12) . ?
W31 O2G4 2.239(11) . ?
W31 K9 3.651(4) . ?
W31 K13 3.926(5) 1_455 ?
W31 K27 4.068(13) . ?
W32 O32T 1.721(12) . ?
W32 O312 1.845(12) . ?
W32 O323 1.877(11) . ?
W32 O302 1.915(11) . ?
W32 O282 1.974(11) . ?
W32 O2G4 2.365(11) . ?
W32 K1 3.723(4) 2_567 ?
W33 O33T 1.743(12) . ?
W33 O33A 1.768(12) . ?
W33 O313 1.904(12) . ?
W33 O334 1.943(12) . ?
W33 O323 2.155(11) . ?
W33 O3G4 2.245(11) . ?
W33 K15 3.837(5) 1_465 ?
W33 K4 3.848(4) 1_465 ?
W33 K13 3.867(4) 1_455 ?
W33 K28 4.081(13) 1_455 ?
W34 O34A 1.738(13) . ?
W34 O34T 1.746(12) . ?
W34 O274 1.914(12) . ?
W34 O334 1.946(12) . ?
W34 O3G4 2.233(11) . ?
W34 O284 2.241(11) . ?
W34 K2 3.661(4) . ?
W34 K10 3.880(5) . ?
W34 K11 3.912(5) . ?
Ge1 O4G1 1.736(12) . ?
Ge1 O3G1 1.749(11) . ?
Ge1 O1G1 1.763(12) . ?
Ge1 O2G1 1.763(11) . ?
Ge2 O4G2 1.741(11) . ?
Ge2 O2G2 1.743(12) . ?
Ge2 O3G2 1.769(11) . ?
Ge2 O1G2 1.785(12) . ?
Ge2 K24 3.959(10) . ?
Ge3 O1G3 1.743(12) . ?
Ge3 O4G3 1.745(11) . ?
Ge3 O3G3 1.750(11) . ?
Ge3 O2G3 1.762(11) . ?
Ge4 O4G4 1.734(11) . ?
Ge4 O2G4 1.756(11) . ?
Ge4 O1G4 1.759(11) . ?
Ge4 O3G4 1.761(11) . ?
Ge4 K2 3.925(4) . ?
Cu1 O6C 1.908(12) . ?
Cu1 O13C 1.943(12) . ?
Cu1 O7C 1.945(12) . ?
Cu1 O12C 1.989(12) . ?
Cu1 O4G1 2.349(11) . ?
Cu1 O1CU 2.552(15) . ?
Cu1 Cu2 3.239(3) . ?
Cu1 Cu3 3.243(3) . ?
Cu1 K22 3.707(10) . ?
Cu1 K7 3.878(5) 1_545 ?
Cu2 O15C 1.925(12) . ?
Cu2 O4G2 1.961(11) . ?
Cu2 O4G1 1.971(12) . ?
Cu2 O9C 1.980(12) . ?
Cu2 O2C2 2.295(12) . ?
Cu2 O13C 2.535(12) . ?
Cu2 Cu3 3.001(3) . ?
Cu2 K24 3.708(11) . ?
Cu2 K21 3.713(9) . ?
Cu2 K7 3.850(5) 1_545 ?
Cu3 O4G2 1.969(11) . ?
Cu3 O4C 1.976(12) . ?
Cu3 O10C 1.981(12) . ?
Cu3 O4G1 1.995(12) . ?
Cu3 O2C 2.308(12) . ?
Cu3 O12C 2.519(12) . ?
Cu3 K5 3.672(5) . ?
Cu4 O4G4 1.959(11) . ?
Cu4 O21D 1.971(11) . ?
Cu4 O27C 1.974(12) . ?
Cu4 O4G3 1.985(11) . ?
Cu4 O21C 2.303(12) . ?
Cu4 O29C 2.521(12) . ?
Cu4 Cu5 2.995(3) . ?
Cu4 Cu6 3.254(3) . ?
Cu4 K2 3.589(5) . ?
Cu5 O31C 1.949(12) . ?
Cu5 O26C 1.953(11) . ?
Cu5 O4G3 1.981(10) . ?
Cu5 O4G4 1.993(11) . ?
Cu5 O21U 2.312(12) . ?
Cu5 O30C 2.580(11) . ?
Cu5 Cu6 3.252(3) . ?
Cu5 K9 3.944(5) . ?
Cu5 K6 4.000(4) . ?
Cu6 O22C 1.899(11) . ?
Cu6 O25C 1.958(12) . ?
Cu6 O30C 1.960(11) . ?
Cu6 O29C 1.976(12) . ?
Cu6 O4G3 2.355(11) . ?
Cu6 O6CU 2.570(14) . ?
Cu6 K14 3.864(5) . ?
Cu6 K6 3.877(4) . ?
O1CU K22 2.770(19) . ?
O1CU K17 3.244(17) 2_656 ?
O2C K5 2.770(13) . ?
O2T K25 2.888(18) . ?
O2T K6 3.380(15) . ?
O3T K1 2.886(13) . ?
O6C K22 2.885(15) . ?
O6CU K16 2.794(15) 2_567 ?
O6CU K14 2.978(14) . ?
O6T K20 2.641(15) 1_655 ?
O6T K23 2.648(16) 1_645 ?
O6T K15 2.785(14) . ?
O6T K29 2.89(3) 1_655 ?
O6T K22 3.249(17) . ?
O7T K28 3.405(18) 1_545 ?
O7C K7 2.867(12) 1_545 ?
O8T K10 2.749(14) 1_545 ?
O8T K11 2.937(13) 2_567 ?
O9C K21 2.892(15) . ?
O9C K7 2.988(12) 1_545 ?
O9T K23 2.634(16) 1_545 ?
O9T K20 2.762(16) . ?
O9T K21 3.024(17) . ?
O9T K29 3.37(3) . ?
O10C K5 2.975(12) . ?
O10T K12 2.851(14) . ?
O10T K8 2.990(13) . ?
O11T K18 2.755(14) . ?
O11T K3 2.990(13) 2_666 ?
O12T K22 2.812(18) . ?
O12T K26 2.858(19) 1_655 ?
O13 K1 2.820(12) . ?
O13T K3 2.822(13) 1_545 ?
O13T K7 3.338(13) 1_545 ?
O13C K7 2.925(12) 1_545 ?
O14T K17 2.713(14) . ?
O14T K3 2.866(12) 2_666 ?
O15C K21 2.722(15) . ?
O15C K24 3.012(16) . ?
O15T K26 2.769(18) . ?
O15T K21 2.976(15) . ?
O16A K24 2.697(17) . ?
O16T K19 2.907(16) 2_666 ?
O17A K5 2.865(14) . ?
O17T K8 2.862(14) 2_666 ?
O17T K8 2.978(14) . ?
O18 K11 2.813(13) 2_567 ?
O18T K18 2.714(14) 2_666 ?
O19T K23 2.612(15) . ?
O19T K7 3.025(13) . ?
O20T K17 2.874(13) 2_666 ?
O20T K3 2.940(12) . ?
O21T K15 2.782(12) 1_565 ?
O21T K28 2.848(17) . ?
O21T K9 2.969(11) 1_655 ?
O21C K2 2.773(12) . ?
O21D K28 3.092(17) . ?
O21D K27 3.215(17) 1_655 ?
O22C K14 2.848(12) . ?
O22C K27 3.102(17) 1_655 ?
O22T K14 3.017(13) . ?
O2C2 K24 2.824(17) . ?
O23T K19 2.745(14) . ?
O23T K25 3.209(16) 1_655 ?
O23 K6 2.750(13) . ?
O24T K8 2.751(13) . ?
O25C K6 2.823(12) . ?
O26C K9 3.040(12) . ?
O26C K6 3.154(12) . ?
O26T K25 2.812(17) . ?
O26T K9 2.932(13) . ?
O27T K4 2.953(13) 1_565 ?
O27T K28 3.089(17) . ?
O27T K13 3.155(12) . ?
O27T K10 3.186(12) . ?
O27C K2 2.874(12) . ?
O27C K28 3.090(17) . ?
O28T K1 2.886(13) 2_567 ?
O28T K11 2.911(13) . ?
O29T K16 2.897(13) 2_567 ?
O29T K14 2.946(12) . ?
O29T K27 3.187(17) 1_655 ?
O29C K27 3.012(17) 1_655 ?
O30T K1 2.759(13) . ?
O30T K6 3.219(13) . ?
O30T K16 3.223(14) 2_567 ?
O30C K6 2.907(12) . ?
O31T K27 2.707(18) . ?
O31T K9 2.891(13) . ?
O31C K9 2.913(13) . ?
O3G2 K24 3.381(15) . ?
O32T K16 2.756(13) . ?
O32T K1 2.884(12) 2_567 ?
O33A K15 2.773(13) 1_465 ?
O33A K20 3.044(15) 1_565 ?
O33A K29 3.10(2) 1_565 ?
O33A K4 3.198(12) 1_465 ?
O33T K13 2.820(13) 1_455 ?
O33T K4 2.928(13) 1_465 ?
O33T K28 3.415(17) 1_455 ?
O34A K20 2.647(15) 1_565 ?
O34A K29 2.75(2) 1_565 ?
O34A K2 2.888(13) . ?
O34T K10 2.839(13) . ?
O34T K11 2.903(13) . ?
O34T K10 3.006(13) 2_577 ?
O4G4 K2 3.393(12) . ?
O46 K29 3.16(2) 1_655 ?
O46 K20 3.412(14) 1_655 ?
O56 K4 2.945(13) . ?
O56 K29 2.97(2) 1_655 ?
O58 K4 3.048(13) . ?
O67 K4 2.963(13) . ?
O78 K2 2.860(13) 1_545 ?
O78 K4 2.916(13) . ?
O79 K2 2.828(12) 1_545 ?
O79 K7 2.860(12) 1_545 ?
O89 K2 2.886(12) 1_545 ?
O89 K20 3.417(14) . ?
O101 K18 3.207(14) . ?
O101 K8 3.247(13) . ?
O107 K5 2.944(12) . ?
O107 K8 3.313(13) . ?
O112 K26 2.914(17) 1_655 ?
O114 K3 2.938(13) 2_666 ?
O135 K7 2.984(13) 1_545 ?
O156 K24 3.001(16) . ?
O180 K3 2.753(12) . ?
O190 K7 2.748(12) . ?
O212 K9 2.987(12) 1_655 ?
O212 K27 3.019(18) 1_655 ?
O213 K9 2.952(11) 1_655 ?
O223 K12 2.889(13) . ?
O223 K25 2.971(16) 1_655 ?
O225 K12 2.947(12) . ?
O234 K12 2.905(12) . ?
O245 K12 2.816(12) . ?
O245 K5 2.888(12) . ?
O246 K5 2.958(12) . ?
O256 K5 2.896(13) . ?
O256 K6 2.929(13) . ?
O274 K2 2.873(13) . ?
O274 K10 3.328(13) . ?
O278 K10 3.371(13) . ?
O279 K13 2.765(12) . ?
O279 K27 3.166(17) 1_655 ?
O282 K1 2.870(12) 2_567 ?
O284 K11 2.790(12) . ?
O290 K16 2.958(13) 2_567 ?
O301 K6 3.003(11) . ?
O312 K13 2.903(12) 1_455 ?
O313 K15 3.141(13) 1_465 ?
O313 K13 3.374(12) 1_455 ?
K1 O31W 2.81(2) . ?
K1 O282 2.870(12) 2_567 ?
K1 O32T 2.884(12) 2_567 ?
K1 O28T 2.886(14) 2_567 ?
K1 O19W 2.904(16) 2_567 ?
K1 O8W 3.028(15) . ?
K1 W28 3.707(4) 2_567 ?
K1 W32 3.724(4) 2_567 ?
K2 O79 2.828(12) 1_565 ?
K2 O6W 2.849(15) . ?
K2 O78 2.860(13) 1_565 ?
K2 O89 2.886(12) 1_565 ?
K2 W8 3.700(4) 1_565 ?
K3 O13T 2.822(13) 1_565 ?
K3 O14T 2.866(13) 2_666 ?
K3 O24W 2.936(19) . ?
K3 O114 2.938(13) 2_666 ?
K3 O12W 2.968(16) 1_565 ?
K3 O11T 2.990(13) 2_666 ?
K3 W14 3.738(4) 2_666 ?
K3 W11 3.788(4) 2_666 ?
K3 K17 4.268(9) 2_666 ?
K4 O20W 2.744(19) . ?
K4 K28 2.751(13) 1_545 ?
K4 O33T 2.928(13) 1_645 ?
K4 O27T 2.953(13) 1_545 ?
K4 O33A 3.198(12) 1_645 ?
K4 W33 3.848(4) 1_645 ?
K5 O50W 3.14(4) . ?
K6 O31W 2.81(2) . ?
K6 O2W 2.836(14) . ?
K7 O24W 2.82(2) . ?
K7 O79 2.860(12) 1_565 ?
K7 O7C 2.867(13) 1_565 ?
K7 O13C 2.925(13) 1_565 ?
K7 O135 2.984(13) 1_565 ?
K7 O9C 2.988(12) 1_565 ?
K7 O42W 2.99(3) . ?
K7 O13T 3.338(13) 1_565 ?
K7 W13 3.558(4) 1_565 ?
K7 W7 3.707(4) 1_565 ?
K8 O38W 2.65(2) 2_766 ?
K8 O33W 2.85(2) . ?
K8 O17T 2.862(14) 2_666 ?
K8 O5W 2.980(17) 2_666 ?
K8 K18 3.933(8) . ?
K9 O2W 2.698(14) . ?
K9 O11W 2.818(17) . ?
K9 O213 2.953(11) 1_455 ?
K9 O21T 2.969(12) 1_455 ?
K9 O212 2.987(12) 1_455 ?
K9 W21 3.578(4) 1_455 ?
K10 O8T 2.749(14) 1_565 ?
K10 O13W 2.792(17) . ?
K10 O36W 2.80(2) . ?
K10 O7W 2.989(17) 2_577 ?
K10 O34T 3.006(13) 2_577 ?
K10 K11 4.050(7) 2_577 ?
K11 O13W 2.722(17) . ?
K11 O19W 2.786(17) . ?
K11 O18 2.813(13) 2_567 ?
K11 O8T 2.937(13) 2_567 ?
K11 O7W 3.008(17) . ?
K11 W8 3.686(4) 2_567 ?
K11 W1 3.865(5) 2_567 ?
K12 O9W 2.602(17) . ?
K12 O46W 2.73(3) . ?
K12 O22W 2.79(2) . ?
K12 K25 3.640(13) 1_655 ?
K13 O33T 2.820(13) 1_655 ?
K13 K27 2.821(14) 1_655 ?
K13 K28 2.831(14) . ?
K13 O17W 2.869(19) 1_655 ?
K13 O312 2.903(12) 1_655 ?
K13 O48W 3.20(4) 1_655 ?
K13 O313 3.374(13) 1_655 ?
K13 W33 3.867(4) 1_655 ?
K13 W31 3.926(5) 1_655 ?
K14 O21W 2.765(19) . ?
K14 K27 2.805(14) 1_655 ?
K14 O30W 2.82(2) . ?
K14 O39W 3.02(3) . ?
K14 O26W 3.27(2) . ?
K15 O11W 2.753(17) 1_645 ?
K15 O33A 2.773(13) 1_645 ?
K15 O21T 2.782(12) 1_545 ?
K15 O6W 2.871(15) 1_645 ?
K15 O1W 2.881(16) . ?
K15 O313 3.140(13) 1_645 ?
K15 K28 3.297(14) 1_545 ?
K15 W33 3.837(5) 1_645 ?
K15 K23 4.069(11) 1_645 ?
K16 O27W 2.56(2) . ?
K16 O17W 2.64(2) . ?
K16 O6CU 2.794(15) 2_567 ?
K16 O29T 2.897(13) 2_567 ?
K16 O290 2.958(13) 2_567 ?
K16 O30T 3.222(14) 2_567 ?
K16 O8W 3.313(16) . ?
K16 O30W 3.41(2) 2_567 ?
K16 W29 3.752(6) 2_567 ?
K16 W30 3.921(6) 2_567 ?
K16 K14 4.168(8) 2_567 ?
K17 O4W 2.677(18) . ?
K17 O16W 2.71(2) . ?
K17 O28W 2.76(2) 2_666 ?
K17 O20T 2.874(13) 2_666 ?
K17 O44W 3.21(3) 2_666 ?
K17 O1CU 3.244(17) 2_656 ?
K17 K3 4.268(9) 2_666 ?
K17 K22 4.608(12) 2_656 ?
K17 K19 4.761(10) 2_666 ?
K18 O40W 2.45(3) . ?
K18 O33W 2.65(2) . ?
K18 O18T 2.714(14) 2_666 ?
K18 O35W 2.81(2) 2_666 ?
K18 O25W 2.89(2) . ?
K18 O38W 2.89(3) 2_766 ?
K18 O44W 2.91(3) 2_766 ?
K18 K19 4.381(11) 2_766 ?
K19 O28W 2.75(2) . ?
K19 O23W 2.76(2) . ?
K19 O15W 2.79(2) . ?
K19 O16T 2.907(16) 2_666 ?
K19 O35W 3.01(2) 1_655 ?
K19 O5W 3.304(18) 2_666 ?
K19 K25 4.204(14) 1_655 ?
K19 K18 4.381(11) 2_766 ?
K19 K17 4.761(10) 2_666 ?
K20 K29 0.92(2) . ?
K20 O6T 2.641(15) 1_455 ?
K20 O34A 2.647(15) 1_545 ?
K20 O37W 2.87(3) . ?
K20 O6W 2.880(16) 1_545 ?
K20 O47W 3.00(3) . ?
K20 O33A 3.044(15) 1_545 ?
K20 K23 3.231(13) 1_545 ?
K20 O46 3.412(14) 1_455 ?
K20 W6 3.695(8) 1_455 ?
K21 O41W 1.21(3) . ?
K21 O10W 2.578(19) 1_455 ?
K21 O42W 2.71(3) 1_545 ?
K21 O34W 2.86(2) 1_455 ?
K21 O45W 2.89(3) . ?
K21 K23 3.699(13) 1_545 ?
K22 K23 2.283(14) 1_645 ?
K22 O10W 2.710(19) . ?
K22 O42W 3.04(3) 1_645 ?
K22 K21 4.311(13) 1_655 ?
K23 K22 2.283(14) 1_465 ?
K23 O42W 2.56(3) . ?
K23 O9T 2.634(17) 1_565 ?
K23 O6T 2.648(16) 1_465 ?
K23 O10W 3.076(19) 1_465 ?
K23 O6W 3.194(17) . ?
K23 K20 3.231(13) 1_565 ?
K23 K21 3.699(13) 1_565 ?
K23 W6 3.920(9) 1_465 ?
K23 K29 3.96(2) 1_565 ?
K23 K15 4.069(11) 1_465 ?
K24 O45W 2.74(3) . ?
K24 O50W 3.00(4) . ?
K24 O46W 3.25(3) 1_455 ?
K24 O41W 3.43(3) . ?
K24 K25 3.471(15) . ?
K25 O50W 1.86(4) . ?
K25 O46W 2.78(3) 1_455 ?
K25 O22W 2.97(2) 1_455 ?
K25 O223 2.972(16) 1_455 ?
K25 O2W 3.070(18) . ?
K25 O23T 3.209(16) 1_455 ?
K25 K12 3.640(12) 1_455 ?
K25 W23 3.877(11) 1_455 ?
K26 O49W 2.58(4) . ?
K26 O12T 2.858(19) 1_455 ?
K26 O112 2.914(17) 1_455 ?
K26 O25W 2.93(2) 1_455 ?
K26 O40W 3.10(3) 1_455 ?
K26 W12 3.774(12) 1_455 ?
K26 K18 4.782(14) 1_455 ?
K26 K26 4.98(2) 2_556 ?
K27 K14 2.805(14) 1_455 ?
K27 K13 2.821(14) 1_455 ?
K27 O29C 3.012(17) 1_455 ?
K27 O212 3.019(18) 1_455 ?
K27 O17W 3.05(2) . ?
K27 O22C 3.102(17) 1_455 ?
K27 O279 3.166(17) 1_455 ?
K27 O29T 3.187(17) 1_455 ?
K27 O21D 3.215(17) 1_455 ?
K27 O21W 3.31(2) 1_455 ?
K27 W29 3.524(13) 1_455 ?
K28 K4 2.751(13) 1_565 ?
K28 K15 3.297(13) 1_565 ?
K28 O7T 3.406(18) 1_565 ?
K28 O33T 3.415(17) 1_655 ?
K28 K27 3.636(18) 1_655 ?
K29 O37W 2.20(3) . ?
K29 O47W 2.72(4) . ?
K29 O34A 2.75(2) 1_545 ?
K29 O14W 2.83(3) 1_455 ?
K29 O6T 2.89(3) 1_455 ?
K29 O56 2.97(2) 1_455 ?
K29 O33A 3.10(2) 1_545 ?
K29 O46 3.16(2) 1_455 ?
K29 W6 3.54(2) 1_455 ?
K29 K23 3.96(2) 1_545 ?
O5W K8 2.980(17) 2_666 ?
O5W K19 3.304(18) 2_666 ?
O6W K15 2.871(15) 1_465 ?
O6W K20 2.880(16) 1_565 ?
O7W K10 2.989(17) 2_577 ?
O10W K21 2.578(18) 1_655 ?
O10W K23 3.076(19) 1_645 ?
O11W K15 2.753(17) 1_465 ?
O12W K3 2.968(16) 1_545 ?
O14W K29 2.83(3) 1_655 ?
O17W K13 2.870(19) 1_455 ?
O19W K1 2.904(16) 2_567 ?
O21W K27 3.31(2) 1_655 ?
O22W K25 2.97(2) 1_655 ?
O25W K26 2.93(2) 1_655 ?
O28W K17 2.76(2) 2_666 ?
O29W O33W 1.54(3) . ?
O29W O32W 1.80(3) . ?
O30W K16 3.41(2) 2_567 ?
O34W K21 2.86(2) 1_655 ?
O35W K18 2.81(2) 2_666 ?
O35W K19 3.01(2) 1_455 ?
O37W O47W 1.61(4) . ?
O38W K8 2.65(2) 2_766 ?
O38W K18 2.89(3) 2_766 ?
O40W K26 3.10(3) 1_655 ?
O41W O45W 1.77(4) . ?
O42W K21 2.71(3) 1_565 ?
O42W K22 3.04(3) 1_465 ?
O44W K18 2.91(3) 2_766 ?
O44W K17 3.21(3) 2_666 ?
O46W K25 2.78(3) 1_655 ?
O46W K24 3.25(3) 1_655 ?
O48W K13 3.20(4) 1_455 ?
